data_7122446
loop_
_publ_author_name
'Han, Wang-Kang'
'Zhang, Hai-Xia'
'Wang, Yong'
'Liu, Wei'
'Yan, Xiaodong'
'Li, Tao'
'Gu, Zhi-Guo'

_publ_section_title
;
 Tetrahedral metal-organic cages with cube-like cavities for selective
 encapsulation of fullerene guests and their spin-crossover properties.
;
_journal_issue 89
_journal_name_full 'Chemical communications (Cambridge, England)'
_journal_page_first 12646
_journal_page_last 12649
_journal_paper_doi 10.1039/c8cc06652c
_journal_volume 54
_journal_year 2018
_chemical_absolute_configuration rmad
_chemical_formula_moiety 'C252 H240 Fe4 N36 O12, 5(C F3 O3 S)'
_chemical_formula_sum 'C257 H240 F15 Fe4 N36 O27 S5'
_chemical_formula_weight 4933.55
_space_group_IT_number 1
_space_group_name_Hall 'P 1'
_space_group_name_H-M_alt 'P 1'
_symmetry_cell_setting triclinic
_symmetry_space_group_name_Hall 'P 1'
_symmetry_space_group_name_H-M 'P 1'
_atom_sites_solution_hydrogens geom
_atom_sites_solution_primary direct
_atom_sites_solution_secondary difmap
_audit_creation_method SHELXL-97
_audit_update_record
;
2018-06-07 deposited with the CCDC.
2018-10-12 downloaded from the CCDC.
;
_cell_angle_alpha 114.452(2)
_cell_angle_beta 109.4720(10)
_cell_angle_gamma 91.124(2)
_cell_formula_units_Z 1
_cell_length_a 20.1550(11)
_cell_length_b 20.4279(11)
_cell_length_c 20.6157(10)
_cell_measurement_reflns_used 9990
_cell_measurement_temperature 173(2)
_cell_measurement_theta_max 24.68
_cell_measurement_theta_min 2.84
_cell_volume 7160.9(7)
_computing_structure_refinement 'SHELXL-97 (Sheldrick, 2008)'
_computing_structure_solution 'SHELXS-97 (Sheldrick, 2008)'
_diffrn_ambient_temperature 173(2)
_diffrn_measured_fraction_theta_full 0.983
_diffrn_measured_fraction_theta_max 0.983
_diffrn_measurement_device_type 'PHOTON100 CMOS detector'
_diffrn_measurement_method 'omega scan'
_diffrn_radiation_monochromator 'TRIUMPH curved crystal monochromator'
_diffrn_radiation_source 'fine-focus sealed tube'
_diffrn_radiation_type MoK\a
_diffrn_radiation_wavelength 0.71073
_diffrn_reflns_av_R_equivalents 0.0658
_diffrn_reflns_av_sigmaI/netI 0.1338
_diffrn_reflns_limit_h_max 23
_diffrn_reflns_limit_h_min -23
_diffrn_reflns_limit_k_max 23
_diffrn_reflns_limit_k_min -21
_diffrn_reflns_limit_l_max 24
_diffrn_reflns_limit_l_min -23
_diffrn_reflns_number 54473
_diffrn_reflns_theta_full 24.50
_diffrn_reflns_theta_max 24.50
_diffrn_reflns_theta_min 2.98
_exptl_absorpt_coefficient_mu 0.308
_exptl_absorpt_correction_T_max 0.7452
_exptl_absorpt_correction_T_min 0.6166
_exptl_absorpt_correction_type multi-scan
_exptl_absorpt_process_details 'SADABS (Bruker, 2012)'
_exptl_crystal_colour black
_exptl_crystal_density_diffrn 1.144
_exptl_crystal_density_method 'not measured'
_exptl_crystal_description block
_exptl_crystal_F_000 2569
_exptl_crystal_size_max 0.30
_exptl_crystal_size_mid 0.17
_exptl_crystal_size_min 0.13
_platon_squeeze_details
;
;
_refine_diff_density_max 0.418
_refine_diff_density_min -0.474
_refine_diff_density_rms 0.067
_refine_ls_abs_structure_details 'Flack H D (1983), Acta Cryst. A39, 876-881'
_refine_ls_abs_structure_Flack 0.014(15)
_refine_ls_extinction_method none
_refine_ls_goodness_of_fit_ref 1.041
_refine_ls_hydrogen_treatment constr
_refine_ls_matrix_type full
_refine_ls_number_parameters 3751
_refine_ls_number_reflns 37843
_refine_ls_number_restraints 16779
_refine_ls_restrained_S_all 1.010
_refine_ls_R_factor_all 0.1466
_refine_ls_R_factor_gt 0.0756
_refine_ls_shift/su_max 0.004
_refine_ls_shift/su_mean 0.000
_refine_ls_structure_factor_coef Fsqd
_refine_ls_weighting_details 'calc w=1/[\s^2^(Fo^2^)+(0.0708P)^2^+2.6360P] where P=(Fo^2^+2Fc^2^)/3'
_refine_ls_weighting_scheme calc
_refine_ls_wR_factor_gt 0.1717
_refine_ls_wR_factor_ref 0.1902
_reflns_number_gt 19144
_reflns_number_total 37843
_reflns_threshold_expression >2sigma(I)
_cod_data_source_file c8cc06652c2.cif
_cod_data_source_block 1
_cod_depositor_comments
;
The following automatic conversions were performed:

'_symmetry_cell_setting' value 'Triclinic' changed to 'triclinic'
according to
/home/data/users/saulius/crontab/automatic-downloads/rss-feeds/RSC/lib/dictionaries/cif_core.dic
dictionary named 'cif_core.dic' version 2.4.2 from 2011-04-26.

Automatic conversion script
Id: cif_fix_values 4973 2017-02-22 13:04:09Z antanas 

 Adding full bibliography for 7122446--7122447.cif.
;
_cod_original_cell_volume 7160.9(6)
_cod_original_sg_symbol_Hall 'P1   '
_cod_original_sg_symbol_H-M 'P1   '
_cod_database_code 7122446

loop_
_symmetry_equiv_pos_as_xyz
'x, y, z'

loop_
_atom_site_label
_atom_site_type_symbol
_atom_site_fract_x
_atom_site_fract_y
_atom_site_fract_z
_atom_site_U_iso_or_equiv
_atom_site_adp_type
_atom_site_occupancy
_atom_site_symmetry_multiplicity
_atom_site_calc_flag
_atom_site_refinement_flags
_atom_site_disorder_assembly
_atom_site_disorder_group
C1A C 0.9911(4) 0.9445(5) 0.5491(5) 0.057(2) Uani 1 1 d . . .
C2A C 0.9906(4) 0.9393(5) 0.6145(5) 0.055(2) Uani 1 1 d . . .
H2AA H 0.9945 0.9825 0.6589 0.066 Uiso 1 1 calc R . .
C3A C 0.9845(4) 0.8723(5) 0.6158(5) 0.060(2) Uani 1 1 d . . .
H3AA H 0.9849 0.8694 0.6607 0.072 Uiso 1 1 calc R . .
C4A C 0.9884(4) 1.0220(5) 0.4882(5) 0.057(2) Uani 1 1 d . . .
H4AA H 0.9438 0.9888 0.4469 0.068 Uiso 1 1 calc R . .
H4AB H 1.0286 1.0097 0.4706 0.068 Uiso 1 1 calc R . .
C5A C 0.9820(4) 1.0988(5) 0.5069(5) 0.054(2) Uani 1 1 d . . .
H5AA H 1.0285 1.1308 0.5448 0.065 Uiso 1 1 calc R . .
H5AB H 0.9705 1.1058 0.4599 0.065 Uiso 1 1 calc R . .
C6A C 0.9375(4) 1.1529(4) 0.6145(5) 0.050(2) Uani 1 1 d . . .
C7A C 0.8536(5) 1.1013(5) 0.4998(5) 0.062(3) Uani 1 1 d . . .
H7AA H 0.8294 1.0755 0.4456 0.075 Uiso 1 1 calc R . .
C8A C 0.8225(5) 1.1257(5) 0.5525(5) 0.059(2) Uani 1 1 d . . .
H8AA H 0.7725 1.1217 0.5412 0.071 Uiso 1 1 calc R . .
C9A C 1.0022(4) 1.1875(5) 0.6864(5) 0.057(2) Uani 1 1 d . A .
H9AA H 1.0493 1.1884 0.6861 0.068 Uiso 1 1 calc R . .
C10A C 1.0563(7) 1.2494(10) 0.8197(8) 0.058(4) Uani 0.606(8) 1 d PDU A 3
H10A H 1.0486 1.2982 0.8530 0.070 Uiso 0.606(8) 1 calc PR A 3
C15A C 1.0713(5) 1.1200(7) 0.9445(7) 0.066(4) Uani 0.606(8) 1 d PDU A 3
C16A C 1.0560(5) 1.0863(7) 0.8657(7) 0.072(4) Uani 0.606(8) 1 d PDU A 3
C11A C 1.0522(8) 1.1310(8) 0.8268(9) 0.069(5) Uani 0.606(8) 1 d PDU A 3
H11A H 1.0420 1.1075 0.7731 0.083 Uiso 0.606(8) 1 calc PR A 3
C12A C 1.0624(8) 1.2048(8) 0.8623(8) 0.057(4) Uani 0.606(8) 1 d PDU A 3
C13A C 1.0780(6) 1.2381(8) 0.9405(7) 0.062(4) Uani 0.606(8) 1 d PDU A 3
H13A H 1.0857 1.2900 0.9672 0.074 Uiso 0.606(8) 1 calc PR A 3
C14A C 1.0825(7) 1.1980(8) 0.9795(8) 0.086(5) Uani 0.606(8) 1 d PDU A 3
H14A H 1.0939 1.2232 1.0334 0.104 Uiso 0.606(8) 1 calc PR A 3
C17A C 1.0476(7) 1.0087(7) 0.8283(8) 0.074(4) Uani 0.606(8) 1 d PDU A 3
H17A H 1.0405 0.9848 0.7753 0.089 Uiso 0.606(8) 1 calc PR A 3
C18A C 1.0496(7) 0.9692(8) 0.8662(9) 0.079(5) Uani 0.606(8) 1 d PDU A 3
H18A H 1.0423 0.9175 0.8388 0.094 Uiso 0.606(8) 1 calc PR A 3
C19A C 1.0618(9) 1.0000(9) 0.9435(10) 0.098(6) Uani 0.606(8) 1 d PDU A 3
H19A H 1.0619 0.9703 0.9688 0.118 Uiso 0.606(8) 1 calc PR A 3
C20A C 1.0738(7) 1.0740(9) 0.9826(9) 0.083(4) Uani 0.606(8) 1 d PDU A 3
H20A H 1.0840 1.0961 1.0363 0.100 Uiso 0.606(8) 1 calc PR A 3
C21A C 1.1247(7) 1.2638(18) 0.8074(15) 0.076(8) Uani 0.606(8) 1 d PDU A 3
H21A H 1.1647 1.2880 0.8572 0.114 Uiso 0.606(8) 1 calc PR A 3
H21B H 1.1183 1.2953 0.7814 0.114 Uiso 0.606(8) 1 calc PR A 3
H21C H 1.1351 1.2173 0.7756 0.114 Uiso 0.606(8) 1 calc PR A 3
C10Z C 1.0524(10) 1.2408(12) 0.8253(11) 0.056(6) Uani 0.394(8) 1 d PDU A 4
H10B H 1.0395 1.2823 0.8636 0.068 Uiso 0.394(8) 1 calc PR A 4
C15Z C 1.0656(7) 1.0665(10) 0.8942(9) 0.069(5) Uani 0.394(8) 1 d PDU A 4
C16Z C 1.0597(6) 1.1358(10) 0.9427(9) 0.067(5) Uani 0.394(8) 1 d PDU A 4
C11Z C 1.0589(9) 1.1942(10) 0.9211(10) 0.054(5) Uani 0.394(8) 1 d PDU A 4
H11B H 1.0589 1.2422 0.9566 0.064 Uiso 0.394(8) 1 calc PR A 4
C12Z C 1.0583(11) 1.1828(11) 0.8517(10) 0.052(5) Uani 0.394(8) 1 d PDU A 4
C13Z C 1.0640(11) 1.1128(11) 0.8033(11) 0.059(6) Uani 0.394(8) 1 d PDU A 4
H13B H 1.0644 1.1039 0.7544 0.071 Uiso 0.394(8) 1 calc PR A 4
C14Z C 1.0692(10) 1.0572(11) 0.8234(10) 0.070(5) Uani 0.394(8) 1 d PDU A 4
H14B H 1.0752 1.0112 0.7895 0.084 Uiso 0.394(8) 1 calc PR A 4
C17Z C 1.0594(9) 1.1469(11) 1.0157(10) 0.082(6) Uani 0.394(8) 1 d PDU A 4
H17B H 1.0581 1.1943 1.0511 0.098 Uiso 0.394(8) 1 calc PR A 4
C18Z C 1.0610(10) 1.0916(12) 1.0357(11) 0.081(6) Uani 0.394(8) 1 d PDU A 4
H18B H 1.0584 1.0998 1.0836 0.097 Uiso 0.394(8) 1 calc PR A 4
C19Z C 1.0664(10) 1.0229(12) 0.9862(12) 0.073(6) Uani 0.394(8) 1 d PDU A 4
H19B H 1.0687 0.9844 1.0011 0.087 Uiso 0.394(8) 1 calc PR A 4
C20Z C 1.0686(11) 1.0095(11) 0.9166(13) 0.087(7) Uani 0.394(8) 1 d PDU A 4
H20B H 1.0722 0.9621 0.8831 0.104 Uiso 0.394(8) 1 calc PR A 4
C21Z C 1.1224(10) 1.272(3) 0.827(2) 0.082(11) Uani 0.394(8) 1 d PDU A 4
H21D H 1.1599 1.2863 0.8777 0.122 Uiso 0.394(8) 1 calc PR A 4
H21E H 1.1165 1.3143 0.8166 0.122 Uiso 0.394(8) 1 calc PR A 4
H21F H 1.1360 1.2342 0.7876 0.122 Uiso 0.394(8) 1 calc PR A 4
C1B C 0.9776(4) 0.8094(5) 0.5502(5) 0.050(2) Uani 1 1 d . . .
C2B C 0.9799(4) 0.8170(5) 0.4875(4) 0.052(2) Uani 1 1 d . . .
H2BA H 0.9755 0.7742 0.4425 0.062 Uiso 1 1 calc R . .
C3B C 0.9883(4) 0.8826(5) 0.4877(5) 0.058(2) Uani 1 1 d . . .
H3BA H 0.9922 0.8855 0.4443 0.070 Uiso 1 1 calc R . .
C4B C 0.9466(5) 0.7301(5) 0.5976(5) 0.061(2) Uani 1 1 d . . .
H4BA H 0.9125 0.7627 0.6105 0.073 Uiso 1 1 calc R . .
H4BB H 0.9883 0.7419 0.6454 0.073 Uiso 1 1 calc R . .
C5B C 0.9117(5) 0.6527(5) 0.5622(4) 0.060(2) Uani 1 1 d . . .
H5BA H 0.9474 0.6211 0.5528 0.072 Uiso 1 1 calc R . .
H5BB H 0.8948 0.6445 0.5986 0.072 Uiso 1 1 calc R . .
C6B C 0.8514(4) 0.5962(4) 0.4168(4) 0.0417(19) Uani 1 1 d . . .
C7B C 0.7864(5) 0.6516(5) 0.4841(5) 0.063(3) Uani 1 1 d . . .
H7BA H 0.7709 0.6782 0.5249 0.076 Uiso 1 1 calc R . .
C8B C 0.7467(4) 0.6257(5) 0.4068(5) 0.051(2) Uani 1 1 d . . .
H8BA H 0.6989 0.6312 0.3848 0.062 Uiso 1 1 calc R . .
C9B C 0.9050(4) 0.5654(4) 0.3913(4) 0.0412(19) Uani 1 1 d . . .
H9BA H 0.9514 0.5664 0.4244 0.049 Uiso 1 1 calc R . .
C10B C 0.9348(4) 0.4999(4) 0.2816(4) 0.046(2) Uani 1 1 d D . .
H10C H 0.9060 0.4542 0.2346 0.055 Uiso 1 1 calc R . .
C15B C 1.0197(3) 0.6261(4) 0.1934(4) 0.057(2) Uani 1 1 d D . .
C16B C 1.0023(3) 0.6629(4) 0.2576(4) 0.053(2) Uani 1 1 d D . .
C11B C 0.9748(4) 0.6212(4) 0.2870(4) 0.053(2) Uani 1 1 d D . .
H11C H 0.9635 0.6455 0.3314 0.064 Uiso 1 1 calc R . .
C12B C 0.9646(4) 0.5474(4) 0.2521(4) 0.045(2) Uani 1 1 d D . .
C13B C 0.9862(4) 0.5124(5) 0.1898(4) 0.059(2) Uani 1 1 d D . .
H13C H 0.9824 0.4608 0.1682 0.070 Uiso 1 1 calc R . .
C14B C 1.0118(4) 0.5487(5) 0.1597(5) 0.073(3) Uani 1 1 d D . .
H14C H 1.0246 0.5232 0.1166 0.088 Uiso 1 1 calc R . .
C17B C 1.0139(4) 0.7399(5) 0.2918(5) 0.069(3) Uani 1 1 d D . .
H17C H 1.0037 0.7657 0.3366 0.083 Uiso 1 1 calc R . .
C18B C 1.0398(5) 0.7787(5) 0.2617(6) 0.076(3) Uani 1 1 d D . .
H18C H 1.0473 0.8306 0.2857 0.091 Uiso 1 1 calc R . .
C19B C 1.0552(4) 0.7418(6) 0.1959(6) 0.073(3) Uani 1 1 d D . .
H19C H 1.0725 0.7684 0.1745 0.088 Uiso 1 1 calc R . .
C20B C 1.0452(4) 0.6686(6) 0.1632(5) 0.079(3) Uani 1 1 d D . .
H20C H 1.0554 0.6439 0.1182 0.095 Uiso 1 1 calc R . .
C21B C 0.9924(4) 0.4756(5) 0.3293(5) 0.056(2) Uani 1 1 d . . .
H21G H 0.9709 0.4454 0.3462 0.083 Uiso 1 1 calc R . .
H21H H 1.0251 0.5186 0.3743 0.083 Uiso 1 1 calc R . .
H21I H 1.0190 0.4470 0.2986 0.083 Uiso 1 1 calc R . .
C1C C 0.6836(5) 1.2705(7) 0.5043(6) 0.073(3) Uani 1 1 d . . .
C2C C 0.7091(5) 1.3152(6) 0.4761(6) 0.074(3) Uani 1 1 d . . .
H2CA H 0.7175 1.3668 0.5052 0.089 Uiso 1 1 calc R . .
C3C C 0.7213(4) 1.2888(5) 0.4129(5) 0.056(2) Uani 1 1 d . . .
H3CA H 0.7369 1.3207 0.3960 0.067 Uiso 1 1 calc R . .
C4C C 0.6128(6) 1.2774(8) 0.5798(6) 0.109(4) Uani 1 1 d . . .
H4CA H 0.5958 1.2250 0.5430 0.131 Uiso 1 1 calc R . .
H4CB H 0.5737 1.3044 0.5687 0.131 Uiso 1 1 calc R . .
C5C C 0.6348(5) 1.2870(7) 0.6600(6) 0.086(3) Uani 1 1 d . A .
H5CA H 0.6581 1.3385 0.6961 0.104 Uiso 1 1 calc R . .
H5CB H 0.5917 1.2766 0.6695 0.104 Uiso 1 1 calc R . .
C6C C 0.7559(5) 1.2486(6) 0.6953(5) 0.063(3) Uani 1 1 d . A .
C7C C 0.6669(6) 1.1738(7) 0.6735(6) 0.078(3) Uani 1 1 d . A .
H7CA H 0.6201 1.1515 0.6625 0.093 Uiso 1 1 calc R . .
C8C C 0.7267(5) 1.1468(6) 0.6903(5) 0.072(3) Uani 1 1 d . A .
H8CA H 0.7290 1.1011 0.6920 0.086 Uiso 1 1 calc R . .
C9C C 0.8078(6) 1.3102(5) 0.7085(4) 0.061(2) Uani 1 1 d . A .
H9CA H 0.7931 1.3519 0.7025 0.073 Uiso 1 1 calc R . .
C10C C 0.9270(7) 1.3618(6) 0.7437(8) 0.068(4) Uani 0.749(7) 1 d PDU A 11
H10D H 0.9671 1.3687 0.7918 0.081 Uiso 0.749(7) 1 calc PR A 11
C15C C 1.0259(5) 1.3192(5) 0.5805(6) 0.078(4) Uani 0.749(7) 1 d PDU A 11
C16C C 0.9541(5) 1.2911(5) 0.5535(5) 0.072(3) Uani 0.749(7) 1 d PDU A 11
C11C C 0.9209(6) 1.3056(7) 0.6081(6) 0.061(3) Uani 0.749(7) 1 d PDU A 11
H11D H 0.8710 1.2888 0.5911 0.074 Uiso 0.749(7) 1 calc PR A 11
C12C C 0.9601(6) 1.3430(7) 0.6833(6) 0.061(3) Uani 0.749(7) 1 d PDU A 11
C13C C 1.0321(6) 1.3727(7) 0.7098(7) 0.089(4) Uani 0.749(7) 1 d PDU A 11
H13D H 1.0580 1.4001 0.7636 0.107 Uiso 0.749(7) 1 calc PR A 11
C14C C 1.0659(6) 1.3632(7) 0.6609(6) 0.093(4) Uani 0.749(7) 1 d PDU A 11
H14D H 1.1146 1.3851 0.6792 0.112 Uiso 0.749(7) 1 calc PR A 11
C17C C 0.9154(6) 1.2518(7) 0.4729(6) 0.083(4) Uani 0.749(7) 1 d PDU A 11
H17D H 0.8650 1.2363 0.4531 0.099 Uiso 0.749(7) 1 calc PR A 11
C18C C 0.9513(6) 1.2365(7) 0.4244(7) 0.085(4) Uani 0.749(7) 1 d PDU A 11
H18D H 0.9258 1.2056 0.3712 0.102 Uiso 0.749(7) 1 calc PR A 11
C19C C 1.0224(7) 1.2637(7) 0.4488(7) 0.093(4) Uani 0.749(7) 1 d PDU A 11
H19D H 1.0456 1.2547 0.4135 0.112 Uiso 0.749(7) 1 calc PR A 11
C20C C 1.0581(7) 1.3036(7) 0.5248(7) 0.103(4) Uani 0.749(7) 1 d PDU A 11
H20D H 1.1076 1.3225 0.5425 0.123 Uiso 0.749(7) 1 calc PR A 11
C21C C 0.9061(15) 1.4379(6) 0.7607(14) 0.083(5) Uani 0.749(7) 1 d PDU A 11
H21J H 0.8857 1.4516 0.8005 0.125 Uiso 0.749(7) 1 calc PR A 11
H21K H 0.8707 1.4363 0.7138 0.125 Uiso 0.749(7) 1 calc PR A 11
H21L H 0.9488 1.4742 0.7788 0.125 Uiso 0.749(7) 1 calc PR A 11
C10X C 0.9258(18) 1.3564(13) 0.7306(18) 0.075(8) Uani 0.251(7) 1 d PDU A 12
H10E H 0.9707 1.3642 0.7749 0.090 Uiso 0.251(7) 1 calc PR A 12
C15X C 0.9752(12) 1.2706(11) 0.5269(13) 0.079(6) Uani 0.251(7) 1 d PDU A 12
C16X C 1.0294(12) 1.2986(10) 0.5985(13) 0.077(7) Uani 0.251(7) 1 d PDU A 12
C11X C 1.0134(13) 1.3276(14) 0.6658(13) 0.071(6) Uani 0.251(7) 1 d PDU A 12
H11E H 1.0511 1.3478 0.7149 0.086 Uiso 0.251(7) 1 calc PR A 12
C12X C 0.9451(13) 1.3265(14) 0.6606(14) 0.062(7) Uani 0.251(7) 1 d PDU A 12
C13X C 0.8902(13) 1.2982(15) 0.5886(15) 0.050(6) Uani 0.251(7) 1 d PDU A 12
H13E H 0.8420 1.2972 0.5853 0.060 Uiso 0.251(7) 1 calc PR A 12
C14X C 0.9034(12) 1.2721(16) 0.5235(15) 0.072(6) Uani 0.251(7) 1 d PDU A 12
H14E H 0.8649 1.2547 0.4751 0.087 Uiso 0.251(7) 1 calc PR A 12
C17X C 1.1014(12) 1.2998(15) 0.6039(15) 0.080(7) Uani 0.251(7) 1 d PDU A 12
H17E H 1.1393 1.3211 0.6529 0.096 Uiso 0.251(7) 1 calc PR A 12
C18X C 1.1162(14) 1.2707(16) 0.5398(16) 0.091(8) Uani 0.251(7) 1 d PDU A 12
H18E H 1.1646 1.2697 0.5441 0.109 Uiso 0.251(7) 1 calc PR A 12
C19X C 1.0623(16) 1.2424(16) 0.4678(15) 0.095(8) Uani 0.251(7) 1 d PDU A 12
H19E H 1.0741 1.2227 0.4233 0.114 Uiso 0.251(7) 1 calc PR A 12
C20X C 0.9930(15) 1.2424(16) 0.4600(13) 0.088(7) Uani 0.251(7) 1 d PDU A 12
H20E H 0.9562 1.2236 0.4104 0.106 Uiso 0.251(7) 1 calc PR A 12
C21X C 0.907(5) 1.4322(12) 0.747(4) 0.097(16) Uani 0.251(7) 1 d PDU A 12
H21M H 0.8932 1.4503 0.7917 0.146 Uiso 0.251(7) 1 calc PR A 12
H21N H 0.8661 1.4288 0.7019 0.146 Uiso 0.251(7) 1 calc PR A 12
H21O H 0.9479 1.4659 0.7563 0.146 Uiso 0.251(7) 1 calc PR A 12
C1D C 0.7109(4) 1.2110(5) 0.3687(6) 0.062(3) Uani 1 1 d . . .
C2D C 0.6875(5) 1.1696(5) 0.3946(5) 0.063(3) Uani 1 1 d . . .
H2DA H 0.6805 1.1180 0.3662 0.076 Uiso 1 1 calc R . .
C3D C 0.6728(5) 1.1974(7) 0.4607(8) 0.086(4) Uani 1 1 d . . .
H3DA H 0.6549 1.1649 0.4758 0.104 Uiso 1 1 calc R . .
C4D C 0.7628(5) 1.1342(6) 0.2890(5) 0.078(3) Uani 1 1 d . . .
H4DA H 0.7650 1.1108 0.3231 0.093 Uiso 1 1 calc R . .
H4DB H 0.8122 1.1556 0.3005 0.093 Uiso 1 1 calc R . .
C5D C 0.7289(4) 1.0767(5) 0.2046(5) 0.060(2) Uani 1 1 d . . .
H5DA H 0.7216 1.1013 0.1709 0.073 Uiso 1 1 calc R . .
H5DB H 0.7618 1.0422 0.1928 0.073 Uiso 1 1 calc R . .
C6D C 0.5961(5) 1.0565(5) 0.1731(4) 0.048(2) Uani 1 1 d . . .
C7D C 0.6486(5) 0.9680(5) 0.1831(5) 0.062(2) Uani 1 1 d . . .
H7DA H 0.6835 0.9385 0.1905 0.075 Uiso 1 1 calc R . .
C8D C 0.5781(5) 0.9505(5) 0.1648(5) 0.058(2) Uani 1 1 d . . .
H8DA H 0.5549 0.9060 0.1582 0.070 Uiso 1 1 calc R . .
C9D C 0.5748(5) 1.1225(5) 0.1708(4) 0.061(3) Uani 1 1 d . B .
H9DA H 0.6081 1.1636 0.1836 0.073 Uiso 1 1 calc R . .
C10D C 0.4811(7) 1.1889(5) 0.1501(7) 0.051(3) Uani 0.765(8) 1 d PDU B 5
H10F H 0.4403 1.1723 0.0997 0.061 Uiso 0.765(8) 1 calc PR B 5
C15D C 0.3932(5) 1.3047(5) 0.3202(5) 0.056(3) Uani 0.765(8) 1 d PDU B 5
C16D C 0.4524(5) 1.2730(4) 0.3398(5) 0.058(3) Uani 0.765(8) 1 d PDU B 5
C11D C 0.4794(6) 1.2348(6) 0.2819(6) 0.055(3) Uani 0.765(8) 1 d PDU B 5
H11F H 0.5201 1.2132 0.2944 0.066 Uiso 0.765(8) 1 calc PR B 5
C12D C 0.4498(6) 1.2279(6) 0.2097(6) 0.050(3) Uani 0.765(8) 1 d PDU B 5
C13D C 0.3916(5) 1.2613(5) 0.1928(6) 0.052(3) Uani 0.765(8) 1 d PDU B 5
H13F H 0.3708 1.2575 0.1425 0.062 Uiso 0.765(8) 1 calc PR B 5
C14D C 0.3635(5) 1.2992(6) 0.2454(6) 0.062(3) Uani 0.765(8) 1 d PDU B 5
H14F H 0.3239 1.3220 0.2320 0.074 Uiso 0.765(8) 1 calc PR B 5
C17D C 0.4834(6) 1.2790(6) 0.4140(6) 0.074(3) Uani 0.765(8) 1 d PDU B 5
H17F H 0.5241 1.2580 0.4284 0.089 Uiso 0.765(8) 1 calc PR B 5
C18D C 0.4528(7) 1.3165(7) 0.4649(7) 0.088(4) Uani 0.765(8) 1 d PDU B 5
H18F H 0.4740 1.3226 0.5162 0.105 Uiso 0.765(8) 1 calc PR B 5
C19D C 0.3934(7) 1.3457(7) 0.4460(7) 0.079(4) Uani 0.765(8) 1 d PDU B 5
H19F H 0.3721 1.3683 0.4827 0.094 Uiso 0.765(8) 1 calc PR B 5
C20D C 0.3642(7) 1.3426(7) 0.3747(7) 0.086(4) Uani 0.765(8) 1 d PDU B 5
H20F H 0.3248 1.3659 0.3624 0.103 Uiso 0.765(8) 1 calc PR B 5
C21D C 0.5354(11) 1.2420(7) 0.1499(12) 0.067(7) Uani 0.765(8) 1 d PDU B 5
H21P H 0.5536 1.2155 0.1094 0.101 Uiso 0.765(8) 1 calc PR B 5
H21Q H 0.5752 1.2641 0.1999 0.101 Uiso 0.765(8) 1 calc PR B 5
H21R H 0.5121 1.2805 0.1401 0.101 Uiso 0.765(8) 1 calc PR B 5
C10W C 0.4774(18) 1.1887(12) 0.1559(17) 0.050(8) Uani 0.235(8) 1 d PDU B 6
H10G H 0.4296 1.1720 0.1129 0.060 Uiso 0.235(8) 1 calc PR B 6
C15W C 0.4385(11) 1.2883(11) 0.3640(13) 0.061(6) Uani 0.235(8) 1 d PDU B 6
C16W C 0.3886(11) 1.2832(9) 0.2965(13) 0.062(7) Uani 0.235(8) 1 d PDU B 6
C11W C 0.4015(12) 1.2504(11) 0.2279(13) 0.044(6) Uani 0.235(8) 1 d PDU B 6
H11G H 0.3674 1.2471 0.1814 0.052 Uiso 0.235(8) 1 calc PR B 6
C12W C 0.4622(14) 1.2235(13) 0.2279(14) 0.044(6) Uani 0.235(8) 1 d PDU B 6
C13W C 0.5126(13) 1.2295(15) 0.2966(14) 0.054(7) Uani 0.235(8) 1 d PDU B 6
H13G H 0.5556 1.2113 0.2964 0.065 Uiso 0.235(8) 1 calc PR B 6
C14W C 0.5020(12) 1.2605(15) 0.3635(14) 0.056(6) Uani 0.235(8) 1 d PDU B 6
H14G H 0.5369 1.2635 0.4095 0.067 Uiso 0.235(8) 1 calc PR B 6
C17W C 0.3251(12) 1.3109(15) 0.2959(15) 0.073(7) Uani 0.235(8) 1 d PDU B 6
H17G H 0.2906 1.3076 0.2495 0.088 Uiso 0.235(8) 1 calc PR B 6
C18W C 0.3141(15) 1.3424(16) 0.3627(17) 0.079(8) Uani 0.235(8) 1 d PDU B 6
H18G H 0.2718 1.3619 0.3631 0.095 Uiso 0.235(8) 1 calc PR B 6
C19W C 0.3642(16) 1.3466(17) 0.4308(16) 0.082(8) Uani 0.235(8) 1 d PDU B 6
H19G H 0.3544 1.3675 0.4765 0.098 Uiso 0.235(8) 1 calc PR B 6
C20W C 0.4257(16) 1.3217(17) 0.4334(14) 0.077(7) Uani 0.235(8) 1 d PDU B 6
H20G H 0.4599 1.3264 0.4805 0.092 Uiso 0.235(8) 1 calc PR B 6
C21W C 0.519(3) 1.2426(15) 0.144(3) 0.030(10) Uani 0.235(8) 1 d PDU B 6
H21S H 0.5284 1.2168 0.0972 0.045 Uiso 0.235(8) 1 calc PR B 6
H21T H 0.5643 1.2657 0.1883 0.045 Uiso 0.235(8) 1 calc PR B 6
H21U H 0.4906 1.2801 0.1396 0.045 Uiso 0.235(8) 1 calc PR B 6
C1E C 0.6925(4) 1.0598(5) 0.8332(4) 0.053(2) Uani 1 1 d . . .
C2E C 0.6559(5) 1.1140(5) 0.8274(5) 0.059(2) Uani 1 1 d . . .
H2EA H 0.6818 1.1598 0.8403 0.071 Uiso 1 1 calc R . .
C3E C 0.5836(4) 1.1039(5) 0.8035(5) 0.056(2) Uani 1 1 d . . .
H3EA H 0.5584 1.1404 0.7956 0.068 Uiso 1 1 calc R . .
C4E C 0.8045(4) 1.0196(5) 0.8589(5) 0.057(2) Uani 1 1 d . . .
H4EA H 0.7828 0.9754 0.8091 0.068 Uiso 1 1 calc R . .
H4EB H 0.8022 1.0072 0.8998 0.068 Uiso 1 1 calc R . .
C5E C 0.8824(4) 1.0438(5) 0.8738(5) 0.065(3) Uani 1 1 d . A .
H5EA H 0.9044 1.0881 0.9235 0.078 Uiso 1 1 calc R . .
H5EB H 0.9098 1.0045 0.8759 0.078 Uiso 1 1 calc R . .
C6E C 0.8885(4) 1.1254(6) 0.8093(5) 0.057(2) Uani 1 1 d . A .
C7E C 0.8747(4) 1.0059(5) 0.7390(6) 0.060(2) Uani 1 1 d . A .
H7EA H 0.8693 0.9546 0.7224 0.072 Uiso 1 1 calc R . .
C8E C 0.8754(5) 1.0439(6) 0.6973(6) 0.070(3) Uani 1 1 d . A .
H8EA H 0.8697 1.0216 0.6447 0.085 Uiso 1 1 calc R . .
C9E C 0.8978(4) 1.1993(5) 0.8681(5) 0.052(2) Uani 1 1 d . A .
H9EA H 0.9002 1.2112 0.9186 0.063 Uiso 1 1 calc R . .
C10E C 0.9139(7) 1.3249(6) 0.8957(7) 0.068(4) Uani 0.765(10) 1 d PDU A 7
H10H H 0.9451 1.3517 0.8822 0.081 Uiso 0.765(10) 1 calc PR A 7
C15E C 0.7186(7) 1.4104(7) 0.8712(6) 0.088(4) Uani 0.765(10) 1 d PDU A 7
C16E C 0.7838(7) 1.4562(7) 0.8972(5) 0.087(4) Uani 0.765(10) 1 d PDU A 7
C11E C 0.8458(7) 1.4252(7) 0.9017(8) 0.078(4) Uani 0.765(10) 1 d PDU A 7
H11H H 0.8902 1.4553 0.9176 0.093 Uiso 0.765(10) 1 calc PR A 7
C12E C 0.8436(7) 1.3536(7) 0.8839(7) 0.062(3) Uani 0.765(10) 1 d PDU A 7
C13E C 0.7793(7) 1.3110(7) 0.8613(7) 0.068(3) Uani 0.765(10) 1 d PDU A 7
H13H H 0.7779 1.2608 0.8498 0.082 Uiso 0.765(10) 1 calc PR A 7
C14E C 0.7178(7) 1.3373(7) 0.8545(7) 0.082(4) Uani 0.765(10) 1 d PDU A 7
H14H H 0.6742 1.3059 0.8384 0.098 Uiso 0.765(10) 1 calc PR A 7
C17E C 0.7870(8) 1.5321(8) 0.9165(8) 0.115(5) Uani 0.765(10) 1 d PDU A 7
H17H H 0.8308 1.5637 0.9339 0.138 Uiso 0.765(10) 1 calc PR A 7
C18E C 0.7242(9) 1.5566(8) 0.9088(8) 0.126(6) Uani 0.765(10) 1 d PDU A 7
H18H H 0.7248 1.6072 0.9223 0.151 Uiso 0.765(10) 1 calc PR A 7
C19E C 0.6596(9) 1.5117(9) 0.8823(9) 0.138(6) Uani 0.765(10) 1 d PDU A 7
H19H H 0.6171 1.5318 0.8772 0.165 Uiso 0.765(10) 1 calc PR A 7
C20E C 0.6557(8) 1.4397(9) 0.8635(8) 0.112(5) Uani 0.765(10) 1 d PDU A 7
H20H H 0.6108 1.4093 0.8453 0.135 Uiso 0.765(10) 1 calc PR A 7
C21E C 0.9517(8) 1.3446(7) 0.9808(5) 0.065(5) Uani 0.765(10) 1 d PDU A 7
H21V H 0.9972 1.3269 0.9888 0.098 Uiso 0.765(10) 1 calc PR A 7
H21W H 0.9213 1.3217 0.9969 0.098 Uiso 0.765(10) 1 calc PR A 7
H21X H 0.9610 1.3978 1.0112 0.098 Uiso 0.765(10) 1 calc PR A 7
C10V C 0.9112(19) 1.3207(13) 0.9046(14) 0.053(7) Uani 0.235(10) 1 d PDU A 8
H10I H 0.9496 1.3503 0.9021 0.064 Uiso 0.235(10) 1 calc PR A 8
C15V C 0.7384(15) 1.4396(17) 0.8828(16) 0.092(7) Uani 0.235(10) 1 d PDU A 8
C16V C 0.7232(15) 1.3659(17) 0.8619(12) 0.070(7) Uani 0.235(10) 1 d PDU A 8
C11V C 0.7810(17) 1.3273(17) 0.8695(16) 0.070(7) Uani 0.235(10) 1 d PDU A 8
H11I H 0.7714 1.2766 0.8559 0.084 Uiso 0.235(10) 1 calc PR A 8
C12V C 0.8489(17) 1.3609(15) 0.8954(17) 0.067(6) Uani 0.235(10) 1 d PDU A 8
C13V C 0.8634(17) 1.4354(15) 0.916(2) 0.079(7) Uani 0.235(10) 1 d PDU A 8
H13I H 0.9115 1.4589 0.9339 0.095 Uiso 0.235(10) 1 calc PR A 8
C14V C 0.8108(17) 1.4745(16) 0.911(2) 0.088(7) Uani 0.235(10) 1 d PDU A 8
H14I H 0.8219 1.5254 0.9269 0.106 Uiso 0.235(10) 1 calc PR A 8
C17V C 0.6511(16) 1.3299(17) 0.8325(16) 0.076(7) Uani 0.235(10) 1 d PDU A 8
H17I H 0.6402 1.2788 0.8158 0.091 Uiso 0.235(10) 1 calc PR A 8
C18V C 0.5982(16) 1.370(2) 0.8285(17) 0.097(9) Uani 0.235(10) 1 d PDU A 8
H18I H 0.5502 1.3466 0.8115 0.116 Uiso 0.235(10) 1 calc PR A 8
C19V C 0.6137(18) 1.444(2) 0.8489(19) 0.116(9) Uani 0.235(10) 1 d PDU A 8
H19I H 0.5755 1.4700 0.8439 0.140 Uiso 0.235(10) 1 calc PR A 8
C20V C 0.681(2) 1.4791(18) 0.876(2) 0.107(7) Uani 0.235(10) 1 d PDU A 8
H20I H 0.6906 1.5299 0.8895 0.129 Uiso 0.235(10) 1 calc PR A 8
C21V C 0.942(2) 1.328(2) 0.9862(9) 0.047(11) Uani 0.235(10) 1 d PDU A 8
H21Y H 0.9824 1.3020 0.9916 0.070 Uiso 0.235(10) 1 calc PR A 8
H21Z H 0.9048 1.3060 0.9961 0.070 Uiso 0.235(10) 1 calc PR A 8
H22A H 0.9581 1.3795 1.0232 0.070 Uiso 0.235(10) 1 calc PR A 8
C1F C 0.5478(4) 1.0397(5) 0.7911(4) 0.047(2) Uani 1 1 d . . .
C2F C 0.5818(4) 0.9897(5) 0.8006(4) 0.053(2) Uani 1 1 d . . .
H2FA H 0.5554 0.9466 0.7935 0.063 Uiso 1 1 calc R . .
C3F C 0.6560(4) 0.9961(5) 0.8209(5) 0.056(2) Uani 1 1 d . . .
H3FA H 0.6798 0.9578 0.8259 0.067 Uiso 1 1 calc R . .
C4F C 0.4332(4) 1.0677(5) 0.7395(5) 0.056(2) Uani 1 1 d . . .
H4FA H 0.4518 1.0793 0.7060 0.067 Uiso 1 1 calc R . .
H4FB H 0.4341 1.1139 0.7829 0.067 Uiso 1 1 calc R . .
C5F C 0.3566(4) 1.0224(5) 0.6937(5) 0.063(3) Uani 1 1 d . . .
H5FA H 0.3406 1.0077 0.7270 0.076 Uiso 1 1 calc R . .
H5FB H 0.3236 1.0526 0.6772 0.076 Uiso 1 1 calc R . .
C6F C 0.3523(4) 0.8906(5) 0.6228(5) 0.057(2) Uani 1 1 d . . .
C7F C 0.3621(4) 0.9524(6) 0.5642(5) 0.063(3) Uani 1 1 d . . .
H7FA H 0.3672 0.9921 0.5525 0.075 Uiso 1 1 calc R . .
C8F C 0.3614(4) 0.8845(6) 0.5201(5) 0.059(2) Uani 1 1 d . . .
H8FA H 0.3648 0.8667 0.4710 0.071 Uiso 1 1 calc R . .
C9F C 0.3445(4) 0.8586(5) 0.6720(5) 0.052(2) Uani 1 1 d . . .
H9FA H 0.3408 0.8863 0.7202 0.062 Uiso 1 1 calc R . .
C10F C 0.3341(4) 0.7503(4) 0.6903(4) 0.048(2) Uani 1 1 d D . .
H10J H 0.3043 0.7012 0.6512 0.058 Uiso 1 1 calc R . .
C15F C 0.5309(5) 0.6973(4) 0.8065(4) 0.069(3) Uani 1 1 d D . .
C16F C 0.5348(4) 0.7596(4) 0.7961(3) 0.063(3) Uani 1 1 d D . .
C11F C 0.4682(4) 0.7789(4) 0.7586(4) 0.055(2) Uani 1 1 d D . .
H11J H 0.4696 0.8229 0.7534 0.066 Uiso 1 1 calc R . .
C12F C 0.4053(4) 0.7349(4) 0.7315(4) 0.053(2) Uani 1 1 d D . .
C13F C 0.4030(4) 0.6740(4) 0.7438(5) 0.061(2) Uani 1 1 d D . .
H13J H 0.3581 0.6437 0.7253 0.073 Uiso 1 1 calc R . .
C14F C 0.4630(5) 0.6559(6) 0.7816(5) 0.086(3) Uani 1 1 d D . .
H14J H 0.4592 0.6147 0.7914 0.104 Uiso 1 1 calc R . .
C17F C 0.6012(5) 0.8042(5) 0.8238(5) 0.073(3) Uani 1 1 d D . .
H17J H 0.6033 0.8487 0.8197 0.088 Uiso 1 1 calc R . .
C18F C 0.6621(5) 0.7843(6) 0.8562(5) 0.080(3) Uani 1 1 d D . .
H18J H 0.7070 0.8143 0.8735 0.097 Uiso 1 1 calc R . .
C19F C 0.6596(6) 0.7197(6) 0.8645(5) 0.087(3) Uani 1 1 d D . .
H19J H 0.7028 0.7054 0.8862 0.105 Uiso 1 1 calc R . .
C20F C 0.5961(6) 0.6777(6) 0.8419(5) 0.085(3) Uani 1 1 d D . .
H20J H 0.5948 0.6349 0.8494 0.102 Uiso 1 1 calc R . .
C21F C 0.2947(4) 0.7831(5) 0.7406(4) 0.060(2) Uani 1 1 d . . .
H22B H 0.2917 0.7537 0.7672 0.090 Uiso 1 1 calc R . .
H22C H 0.2463 0.7844 0.7096 0.090 Uiso 1 1 calc R . .
H22D H 0.3196 0.8329 0.7784 0.090 Uiso 1 1 calc R . .
C1G C 0.6582(6) 0.7004(5) 0.0487(5) 0.068(3) Uani 1 1 d . . .
C2G C 0.5986(6) 0.6496(5) 0.0212(6) 0.082(3) Uani 1 1 d . . .
H2GA H 0.6039 0.6038 0.0219 0.098 Uiso 1 1 calc R . .
C3G C 0.5311(6) 0.6626(6) -0.0074(6) 0.083(3) Uani 1 1 d . . .
H3GA H 0.4902 0.6270 -0.0244 0.100 Uiso 1 1 calc R . .
C4G C 0.7839(5) 0.7387(5) 0.1109(6) 0.075(3) Uani 1 1 d . . .
H4GA H 0.7793 0.7847 0.1506 0.089 Uiso 1 1 calc R . .
H4GB H 0.7912 0.7487 0.0705 0.089 Uiso 1 1 calc R . .
C5G C 0.8451(5) 0.7066(6) 0.1459(6) 0.081(3) Uani 1 1 d . . .
H5GA H 0.8489 0.6612 0.1048 0.097 Uiso 1 1 calc R . .
H5GB H 0.8905 0.7418 0.1687 0.097 Uiso 1 1 calc R . .
C6G C 0.8180(4) 0.6236(5) 0.1990(5) 0.047(2) Uani 1 1 d . . .
C7G C 0.8431(4) 0.7408(5) 0.2716(5) 0.054(2) Uani 1 1 d . . .
H7GA H 0.8570 0.7921 0.2917 0.065 Uiso 1 1 calc R . .
C8G C 0.8265(4) 0.7031(6) 0.3078(6) 0.063(3) Uani 1 1 d . . .
H8GA H 0.8264 0.7256 0.3583 0.076 Uiso 1 1 calc R . .
C9G C 0.8051(4) 0.5514(5) 0.1421(5) 0.052(2) Uani 1 1 d . . .
H9GA H 0.8091 0.5403 0.0942 0.062 Uiso 1 1 calc R . .
C10G C 0.7710(4) 0.4232(4) 0.1031(4) 0.044(2) Uani 1 1 d D . .
H10K H 0.7827 0.3949 0.1339 0.053 Uiso 1 1 calc R . .
C15G C 0.5536(4) 0.3317(4) -0.0533(4) 0.079(3) Uani 1 1 d D . .
C16G C 0.5783(4) 0.4054(5) -0.0266(4) 0.076(3) Uani 1 1 d D . .
C11G C 0.6492(4) 0.4367(5) 0.0275(4) 0.061(2) Uani 1 1 d D . .
H11K H 0.6659 0.4876 0.0475 0.074 Uiso 1 1 calc R . .
C12G C 0.6934(4) 0.3955(4) 0.0509(4) 0.051(2) Uani 1 1 d D . .
C13G C 0.6686(4) 0.3208(4) 0.0227(4) 0.060(2) Uani 1 1 d D . .
H13K H 0.6999 0.2919 0.0395 0.072 Uiso 1 1 calc R . .
C14G C 0.6015(5) 0.2892(5) -0.0276(5) 0.077(3) Uani 1 1 d D . .
H14K H 0.5858 0.2384 -0.0462 0.092 Uiso 1 1 calc R . .
C17G C 0.5302(5) 0.4484(6) -0.0506(6) 0.114(5) Uani 1 1 d D . .
H17K H 0.5448 0.4997 -0.0302 0.136 Uiso 1 1 calc R . .
C18G C 0.4632(6) 0.4151(7) -0.1030(6) 0.122(5) Uani 1 1 d D . .
H18K H 0.4321 0.4427 -0.1224 0.146 Uiso 1 1 calc R . .
C19G C 0.4394(6) 0.3417(8) -0.1287(7) 0.123(5) Uani 1 1 d D . .
H19K H 0.3911 0.3202 -0.1623 0.147 Uiso 1 1 calc R . .
C20G C 0.4825(6) 0.3018(6) -0.1072(6) 0.108(4) Uani 1 1 d D . .
H20K H 0.4658 0.2508 -0.1285 0.129 Uiso 1 1 calc R . .
C21G C 0.8166(5) 0.4043(6) 0.0545(5) 0.073(3) Uani 1 1 d . . .
H22E H 0.8673 0.4220 0.0881 0.110 Uiso 1 1 calc R . .
H22F H 0.8038 0.4277 0.0201 0.110 Uiso 1 1 calc R . .
H22G H 0.8081 0.3512 0.0240 0.110 Uiso 1 1 calc R . .
C1H C 0.5230(5) 0.7282(5) -0.0113(5) 0.058(2) Uani 1 1 d . . .
C2H C 0.5811(6) 0.7789(5) 0.0154(5) 0.070(3) Uani 1 1 d . . .
H2HA H 0.5747 0.8238 0.0127 0.084 Uiso 1 1 calc R . .
C3H C 0.6501(5) 0.7683(6) 0.0467(5) 0.073(3) Uani 1 1 d . . .
H3HA H 0.6904 0.8053 0.0661 0.088 Uiso 1 1 calc R . .
C4H C 0.3957(5) 0.7028(5) -0.0506(5) 0.062(2) Uani 1 1 d . . .
H4HA H 0.4031 0.6914 -0.0066 0.074 Uiso 1 1 calc R . .
H4HB H 0.3827 0.6563 -0.0982 0.074 Uiso 1 1 calc R . .
C5H C 0.3368(5) 0.7498(5) -0.0574(5) 0.068(3) Uani 1 1 d . B .
H5HA H 0.3311 0.7621 -0.1004 0.081 Uiso 1 1 calc R . .
H5HB H 0.2905 0.7222 -0.0678 0.081 Uiso 1 1 calc R . .
C6H C 0.3907(4) 0.8839(5) 0.0292(5) 0.055(2) Uani 1 1 d . B .
C7H C 0.3559(5) 0.8255(6) 0.0851(6) 0.077(3) Uani 1 1 d . B .
H7HA H 0.3378 0.7883 0.0944 0.092 Uiso 1 1 calc R . .
C8H C 0.3836(5) 0.8942(6) 0.1361(5) 0.067(3) Uani 1 1 d . B .
H8HA H 0.3881 0.9147 0.1883 0.080 Uiso 1 1 calc R . .
C9H C 0.4058(4) 0.9096(5) -0.0194(5) 0.055(2) Uani 1 1 d . B .
H9HA H 0.3956 0.8801 -0.0725 0.066 Uiso 1 1 calc R . .
C10H C 0.4539(4) 1.0125(4) -0.0281(4) 0.046(2) Uani 1 1 d D B .
H10L H 0.4403 1.0620 -0.0110 0.055 Uiso 1 1 calc R . .
C15H C 0.6783(5) 1.0610(5) 0.0168(4) 0.079(3) Uani 1 1 d D . .
C16H C 0.6525(4) 0.9950(5) 0.0117(3) 0.066(3) Uani 1 1 d D . .
C11H C 0.5764(5) 0.9747(5) -0.0033(4) 0.078(3) Uani 1 1 d D . .
H11L H 0.5578 0.9294 -0.0076 0.093 Uiso 1 1 calc R . .
C12H C 0.5334(4) 1.0256(5) -0.0106(4) 0.053(2) Uani 1 1 d D . .
C13H C 0.5632(4) 1.0912(5) -0.0071(4) 0.061(3) Uani 1 1 d D . .
H13L H 0.5319 1.1238 -0.0150 0.073 Uiso 1 1 calc R . .
C14H C 0.6338(6) 1.1109(6) 0.0068(5) 0.101(4) Uani 1 1 d D . .
H14L H 0.6516 1.1558 0.0096 0.121 Uiso 1 1 calc R . .
C17H C 0.6962(6) 0.9446(6) 0.0190(5) 0.106(4) Uani 1 1 d D . .
H17L H 0.6773 0.8982 0.0119 0.127 Uiso 1 1 calc R . .
C18H C 0.7664(6) 0.9645(7) 0.0365(6) 0.107(4) Uani 1 1 d D . .
H18L H 0.7977 0.9323 0.0450 0.128 Uiso 1 1 calc R . .
C19H C 0.7952(6) 1.0306(7) 0.0426(5) 0.103(4) Uani 1 1 d D . .
H19L H 0.8450 1.0410 0.0535 0.123 Uiso 1 1 calc R . .
C20H C 0.7549(6) 1.0794(7) 0.0335(5) 0.116(5) Uani 1 1 d D . .
H20L H 0.7748 1.1241 0.0376 0.139 Uiso 1 1 calc R . .
C21H C 0.4131(4) 0.9723(5) -0.1153(4) 0.060(2) Uani 1 1 d . . .
H22H H 0.4280 0.9989 -0.1398 0.089 Uiso 1 1 calc R . .
H22I H 0.3615 0.9696 -0.1268 0.089 Uiso 1 1 calc R . .
H22J H 0.4236 0.9228 -0.1351 0.089 Uiso 1 1 calc R . .
C1I C 0.2595(5) 0.9491(6) 0.2813(5) 0.065(3) Uani 1 1 d . . .
C2I C 0.2490(5) 0.8877(6) 0.2137(5) 0.077(3) Uani 1 1 d . . .
H2IA H 0.2502 0.8939 0.1709 0.092 Uiso 1 1 calc R . .
C3I C 0.2366(5) 0.8164(5) 0.2059(5) 0.064(3) Uani 1 1 d . . .
H3IA H 0.2327 0.7745 0.1604 0.077 Uiso 1 1 calc R . .
C4I C 0.3061(5) 1.0789(6) 0.3567(5) 0.084(3) Uani 1 1 d . . .
H4IA H 0.3415 1.0659 0.3939 0.101 Uiso 1 1 calc R . .
H4IB H 0.2685 1.0975 0.3767 0.101 Uiso 1 1 calc R . .
C5I C 0.3413(6) 1.1348(6) 0.3440(6) 0.081(3) Uani 1 1 d . B .
H5IA H 0.3046 1.1485 0.3085 0.098 Uiso 1 1 calc R . .
H5IB H 0.3639 1.1792 0.3936 0.098 Uiso 1 1 calc R . .
C6I C 0.3922(5) 1.0867(5) 0.2399(5) 0.051(2) Uani 1 1 d . B .
C7I C 0.4608(6) 1.0973(6) 0.3516(6) 0.073(3) Uani 1 1 d . B .
H7IA H 0.4788 1.1081 0.4044 0.088 Uiso 1 1 calc R . .
C8I C 0.4942(5) 1.0687(6) 0.3036(6) 0.071(3) Uani 1 1 d . B .
H8IA H 0.5395 1.0543 0.3162 0.085 Uiso 1 1 calc R . .
C9I C 0.3385(5) 1.0846(5) 0.1734(6) 0.062(2) Uani 1 1 d . B .
H9IA H 0.2942 1.0999 0.1731 0.074 Uiso 1 1 calc R . .
C10I C 0.3013(4) 1.0545(5) 0.0393(5) 0.053(2) Uani 1 1 d D B .
H10M H 0.3289 1.0667 0.0122 0.063 Uiso 1 1 calc R . .
C15I C 0.1759(4) 0.8394(5) -0.1184(6) 0.092(4) Uani 1 1 d D . .
C16I C 0.1944(4) 0.8632(5) -0.0396(6) 0.088(3) Uani 1 1 d D . .
C11I C 0.2358(5) 0.9354(5) 0.0132(6) 0.089(3) Uani 1 1 d D . .
H11M H 0.2471 0.9530 0.0668 0.107 Uiso 1 1 calc R . .
C12I C 0.2585(4) 0.9781(5) -0.0137(5) 0.060(2) Uani 1 1 d D . .
C13I C 0.2383(4) 0.9523(5) -0.0925(5) 0.070(3) Uani 1 1 d D . .
H13M H 0.2543 0.9830 -0.1106 0.083 Uiso 1 1 calc R . .
C14I C 0.1973(6) 0.8862(7) -0.1453(6) 0.109(4) Uani 1 1 d D . .
H14M H 0.1834 0.8718 -0.1987 0.130 Uiso 1 1 calc R . .
C17I C 0.1711(6) 0.8147(7) -0.0157(7) 0.120(5) Uani 1 1 d D . .
H17M H 0.1823 0.8287 0.0373 0.144 Uiso 1 1 calc R . .
C18I C 0.1333(7) 0.7489(8) -0.0687(9) 0.166(7) Uani 1 1 d D . .
H18M H 0.1185 0.7167 -0.0515 0.200 Uiso 1 1 calc R . .
C19I C 0.1138(7) 0.7239(7) -0.1476(9) 0.140(6) Uani 1 1 d DU . .
H19M H 0.0869 0.6761 -0.1825 0.168 Uiso 1 1 calc R . .
C20I C 0.1337(6) 0.7685(7) -0.1736(7) 0.131(5) Uani 1 1 d DU . .
H20M H 0.1200 0.7535 -0.2272 0.157 Uiso 1 1 calc R . .
C21I C 0.2500(5) 1.1089(5) 0.0511(6) 0.082(3) Uani 1 1 d . . .
H22K H 0.2777 1.1586 0.0851 0.124 Uiso 1 1 calc R . .
H22L H 0.2195 1.0966 0.0744 0.124 Uiso 1 1 calc R . .
H22M H 0.2200 1.1063 0.0014 0.124 Uiso 1 1 calc R . .
C1J C 0.2304(5) 0.8106(6) 0.2675(5) 0.062(3) Uani 1 1 d . . .
C2J C 0.2426(5) 0.8718(6) 0.3364(6) 0.079(3) Uani 1 1 d . . .
H2JA H 0.2413 0.8656 0.3792 0.095 Uiso 1 1 calc R . .
C3J C 0.2564(5) 0.9409(6) 0.3438(5) 0.070(3) Uani 1 1 d . . .
H3JA H 0.2637 0.9825 0.3909 0.084 Uiso 1 1 calc R . .
C4J C 0.2309(6) 0.6830(6) 0.2116(6) 0.085(3) Uani 1 1 d . . .
H4JA H 0.2741 0.6946 0.2029 0.102 Uiso 1 1 calc R . .
H4JB H 0.1890 0.6654 0.1627 0.102 Uiso 1 1 calc R . .
C5J C 0.2396(5) 0.6257(6) 0.2410(5) 0.075(3) Uani 1 1 d . . .
H5JA H 0.1950 0.6130 0.2470 0.090 Uiso 1 1 calc R . .
H5JB H 0.2479 0.5808 0.2031 0.090 Uiso 1 1 calc R . .
C6J C 0.2916(5) 0.6820(5) 0.3841(5) 0.054(2) Uani 1 1 d . . .
C7J C 0.3718(6) 0.6629(5) 0.3302(6) 0.072(3) Uani 1 1 d . . .
H7JA H 0.3933 0.6488 0.2931 0.086 Uiso 1 1 calc R . .
C8J C 0.4060(5) 0.6972(6) 0.4073(5) 0.072(3) Uani 1 1 d . . .
H8JA H 0.4564 0.7116 0.4337 0.086 Uiso 1 1 calc R . .
C9J C 0.2308(5) 0.6871(5) 0.4056(5) 0.057(2) Uani 1 1 d . C .
H9JA H 0.1829 0.6715 0.3693 0.069 Uiso 1 1 calc R . .
C10J C 0.1881(8) 0.7305(8) 0.5101(12) 0.056(6) Uani 0.568(9) 1 d PDU C 1
H10N H 0.2054 0.7216 0.5567 0.067 Uiso 0.568(9) 1 calc PR C 1
C15J C 0.1710(6) 0.9587(8) 0.6069(9) 0.091(6) Uani 0.568(9) 1 d PDU C 1
C16J C 0.1833(5) 0.9271(8) 0.5394(9) 0.080(5) Uani 0.568(9) 1 d PDU C 1
C11J C 0.1879(8) 0.8515(9) 0.5081(10) 0.071(5) Uani 0.568(9) 1 d PDU C 1
H11N H 0.1954 0.8299 0.4611 0.085 Uiso 0.568(9) 1 calc PR C 1
C12J C 0.1820(9) 0.8096(8) 0.5422(11) 0.055(4) Uani 0.568(9) 1 d PDU C 1
C13J C 0.1682(8) 0.8420(9) 0.6093(10) 0.064(4) Uani 0.568(9) 1 d PDU C 1
H13N H 0.1615 0.8127 0.6332 0.076 Uiso 0.568(9) 1 calc PR C 1
C14J C 0.1640(8) 0.9125(9) 0.6413(9) 0.077(5) Uani 0.568(9) 1 d PDU C 1
H14N H 0.1562 0.9326 0.6881 0.092 Uiso 0.568(9) 1 calc PR C 1
C17J C 0.1890(8) 0.9732(9) 0.5042(9) 0.096(5) Uani 0.568(9) 1 d PDU C 1
H17N H 0.1962 0.9534 0.4570 0.115 Uiso 0.568(9) 1 calc PR C 1
C18J C 0.1843(8) 1.0440(9) 0.5368(10) 0.092(5) Uani 0.568(9) 1 d PDU C 1
H18N H 0.1863 1.0725 0.5108 0.110 Uiso 0.568(9) 1 calc PR C 1
C19J C 0.1767(9) 1.0771(9) 0.6072(11) 0.102(6) Uani 0.568(9) 1 d PDU C 1
H19N H 0.1776 1.1283 0.6314 0.122 Uiso 0.568(9) 1 calc PR C 1
C20J C 0.1680(9) 1.0347(9) 0.6398(10) 0.101(6) Uani 0.568(9) 1 d PDU C 1
H20N H 0.1596 1.0558 0.6863 0.121 Uiso 0.568(9) 1 calc PR C 1
C21J C 0.1192(7) 0.6789(11) 0.4619(17) 0.053(7) Uani 0.568(9) 1 d PDU C 1
H22N H 0.1281 0.6286 0.4433 0.079 Uiso 0.568(9) 1 calc PR C 1
H22O H 0.0943 0.6886 0.4180 0.079 Uiso 0.568(9) 1 calc PR C 1
H22P H 0.0894 0.6852 0.4925 0.079 Uiso 0.568(9) 1 calc PR C 1
C10Q C 0.1861(10) 0.7301(10) 0.5084(15) 0.059(7) Uani 0.432(9) 1 d PDU C 2
H10O H 0.1963 0.7196 0.5537 0.071 Uiso 0.432(9) 1 calc PR C 2
C15Q C 0.1745(7) 0.9575(10) 0.5755(9) 0.076(6) Uani 0.432(9) 1 d PDU C 2
C16Q C 0.1805(6) 0.9287(9) 0.6272(10) 0.074(6) Uani 0.432(9) 1 d PDU C 2
C11Q C 0.1831(10) 0.8538(10) 0.6035(13) 0.068(6) Uani 0.432(9) 1 d PDU C 2
H11O H 0.1851 0.8335 0.6379 0.082 Uiso 0.432(9) 1 calc PR C 2
C12Q C 0.1827(11) 0.8105(10) 0.5333(13) 0.055(5) Uani 0.432(9) 1 d PDU C 2
C13Q C 0.1744(10) 0.8392(11) 0.4814(11) 0.056(5) Uani 0.432(9) 1 d PDU C 2
H13O H 0.1701 0.8076 0.4305 0.067 Uiso 0.432(9) 1 calc PR C 2
C14Q C 0.1722(10) 0.9106(11) 0.5009(10) 0.070(5) Uani 0.432(9) 1 d PDU C 2
H14O H 0.1691 0.9293 0.4650 0.084 Uiso 0.432(9) 1 calc PR C 2
C17Q C 0.1812(8) 0.9739(11) 0.7027(10) 0.077(6) Uani 0.432(9) 1 d PDU C 2
H17O H 0.1822 0.9531 0.7365 0.093 Uiso 0.432(9) 1 calc PR C 2
C18Q C 0.1804(9) 1.0448(11) 0.7249(12) 0.114(8) Uani 0.432(9) 1 d PDU C 2
H18O H 0.1828 1.0754 0.7753 0.136 Uiso 0.432(9) 1 calc PR C 2
C19Q C 0.1760(10) 1.0741(11) 0.6732(13) 0.115(8) Uani 0.432(9) 1 d PDU C 2
H19O H 0.1752 1.1249 0.6897 0.138 Uiso 0.432(9) 1 calc PR C 2
C20Q C 0.1730(11) 1.0334(11) 0.6015(13) 0.082(6) Uani 0.432(9) 1 d PDU C 2
H20O H 0.1698 1.0554 0.5682 0.099 Uiso 0.432(9) 1 calc PR C 2
C21Q C 0.1146(8) 0.6830(15) 0.446(2) 0.057(9) Uani 0.432(9) 1 d PDU C 2
H22Q H 0.1168 0.6313 0.4319 0.086 Uiso 0.432(9) 1 calc PR C 2
H22R H 0.1052 0.6917 0.4006 0.086 Uiso 0.432(9) 1 calc PR C 2
H22S H 0.0761 0.6960 0.4654 0.086 Uiso 0.432(9) 1 calc PR C 2
C1K C 0.5519(5) 0.5431(6) 0.4540(7) 0.080(3) Uani 1 1 d . . .
C2K C 0.5515(5) 0.5774(5) 0.4075(8) 0.086(3) Uani 1 1 d . . .
H2KA H 0.5594 0.6293 0.4298 0.104 Uiso 1 1 calc R . .
C3K C 0.5402(5) 0.5395(6) 0.3318(7) 0.088(3) Uani 1 1 d . . .
H3KA H 0.5383 0.5638 0.3008 0.106 Uiso 1 1 calc R . .
C4K C 0.6208(6) 0.6295(7) 0.5812(7) 0.115(4) Uani 1 1 d . . .
H4KA H 0.6361 0.6568 0.5570 0.138 Uiso 1 1 calc R . .
H4KB H 0.6590 0.6027 0.5958 0.138 Uiso 1 1 calc R . .
C5K C 0.6079(5) 0.6812(6) 0.6509(5) 0.074(3) Uani 1 1 d . C .
H5KA H 0.5889 0.6530 0.6720 0.089 Uiso 1 1 calc R . .
H5KB H 0.6537 0.7131 0.6908 0.089 Uiso 1 1 calc R . .
C6K C 0.4840(5) 0.7080(5) 0.5970(5) 0.055(2) Uani 1 1 d . C .
C7K C 0.5747(5) 0.7950(7) 0.6458(5) 0.078(3) Uani 1 1 d . C .
H7KA H 0.6223 0.8219 0.6695 0.094 Uiso 1 1 calc R . .
C8K C 0.5149(5) 0.8222(5) 0.6215(5) 0.067(3) Uani 1 1 d . C .
H8KA H 0.5129 0.8699 0.6249 0.080 Uiso 1 1 calc R . .
C9K C 0.4402(5) 0.6461(5) 0.5747(4) 0.058(2) Uani 1 1 d . C .
H9KA H 0.4569 0.6044 0.5792 0.070 Uiso 1 1 calc R . .
C10K C 0.3112(8) 0.5846(6) 0.5139(6) 0.056(4) Uani 0.684(8) 1 d PDU C 9
H10P H 0.2712 0.6052 0.5293 0.067 Uiso 0.684(8) 1 calc PR C 9
C15K C 0.2157(6) 0.4588(5) 0.2676(6) 0.069(4) Uani 0.684(8) 1 d PDU C 9
C16K C 0.2884(5) 0.4860(5) 0.3024(6) 0.063(3) Uani 0.684(8) 1 d PDU C 9
C11K C 0.3209(6) 0.5289(7) 0.3837(6) 0.065(4) Uani 0.684(8) 1 d PDU C 9
H11P H 0.3708 0.5482 0.4075 0.078 Uiso 0.684(8) 1 calc PR C 9
C12K C 0.2799(6) 0.5417(6) 0.4264(6) 0.050(3) Uani 0.684(8) 1 d PDU C 9
C13K C 0.2069(6) 0.5145(7) 0.3901(6) 0.082(4) Uani 0.684(8) 1 d PDU C 9
H13P H 0.1788 0.5259 0.4209 0.098 Uiso 0.684(8) 1 calc PR C 9
C14K C 0.1729(6) 0.4724(7) 0.3128(6) 0.085(4) Uani 0.684(8) 1 d PDU C 9
H14P H 0.1231 0.4531 0.2903 0.101 Uiso 0.684(8) 1 calc PR C 9
C17K C 0.3280(6) 0.4710(7) 0.2542(7) 0.071(4) Uani 0.684(8) 1 d PDU C 9
H17P H 0.3781 0.4891 0.2763 0.086 Uiso 0.684(8) 1 calc PR C 9
C18K C 0.2959(7) 0.4317(9) 0.1781(7) 0.088(5) Uani 0.684(8) 1 d PDU C 9
H18P H 0.3234 0.4239 0.1470 0.106 Uiso 0.684(8) 1 calc PR C 9
C19K C 0.2235(8) 0.4021(9) 0.1434(8) 0.097(5) Uani 0.684(8) 1 d PDU C 9
H19P H 0.2026 0.3721 0.0894 0.116 Uiso 0.684(8) 1 calc PR C 9
C20K C 0.1827(8) 0.4157(9) 0.1860(7) 0.108(5) Uani 0.684(8) 1 d PDU C 9
H20P H 0.1326 0.3970 0.1623 0.130 Uiso 0.684(8) 1 calc PR C 9
C21K C 0.3321(13) 0.5311(8) 0.5484(9) 0.066(7) Uani 0.684(8) 1 d PDU C 9
H22T H 0.3527 0.5582 0.6046 0.099 Uiso 0.684(8) 1 calc PR C 9
H22U H 0.3674 0.5052 0.5300 0.099 Uiso 0.684(8) 1 calc PR C 9
H22V H 0.2895 0.4957 0.5327 0.099 Uiso 0.684(8) 1 calc PR C 9
C10P C 0.3224(15) 0.5758(10) 0.5094(10) 0.053(7) Uani 0.316(8) 1 d PDU C 10
H10Q H 0.2757 0.5847 0.5155 0.064 Uiso 0.316(8) 1 calc PR C 10
C15P C 0.2834(9) 0.4645(10) 0.2677(10) 0.064(6) Uani 0.316(8) 1 d PDU C 10
C16P C 0.2268(10) 0.4693(9) 0.2923(10) 0.058(5) Uani 0.316(8) 1 d PDU C 10
C11P C 0.2407(10) 0.5068(11) 0.3720(10) 0.067(6) Uani 0.316(8) 1 d PDU C 10
H11Q H 0.2020 0.5102 0.3891 0.080 Uiso 0.316(8) 1 calc PR C 10
C12P C 0.3076(10) 0.5376(12) 0.4238(11) 0.057(6) Uani 0.316(8) 1 d PDU C 10
C13P C 0.3648(10) 0.5321(12) 0.3989(11) 0.059(6) Uani 0.316(8) 1 d PDU C 10
H13Q H 0.4121 0.5538 0.4356 0.070 Uiso 0.316(8) 1 calc PR C 10
C14P C 0.3537(10) 0.4962(12) 0.3232(11) 0.064(6) Uani 0.316(8) 1 d PDU C 10
H14Q H 0.3933 0.4923 0.3074 0.077 Uiso 0.316(8) 1 calc PR C 10
C17P C 0.1558(10) 0.4385(14) 0.2392(13) 0.095(7) Uani 0.316(8) 1 d PDU C 10
H17Q H 0.1173 0.4426 0.2567 0.114 Uiso 0.316(8) 1 calc PR C 10
C18P C 0.1429(13) 0.4029(16) 0.1627(13) 0.096(8) Uani 0.316(8) 1 d PDU C 10
H18Q H 0.0953 0.3825 0.1263 0.115 Uiso 0.316(8) 1 calc PR C 10
C19P C 0.2003(14) 0.3969(16) 0.1386(13) 0.093(8) Uani 0.316(8) 1 d PDU C 10
H19Q H 0.1911 0.3700 0.0853 0.111 Uiso 0.316(8) 1 calc PR C 10
C20P C 0.2684(13) 0.4277(15) 0.1877(12) 0.082(7) Uani 0.316(8) 1 d PDU C 10
H20Q H 0.3059 0.4248 0.1689 0.098 Uiso 0.316(8) 1 calc PR C 10
C21P C 0.352(3) 0.5256(12) 0.5460(17) 0.057(12) Uani 0.316(8) 1 d PDU C 10
H22W H 0.3601 0.5499 0.6008 0.085 Uiso 0.316(8) 1 calc PR C 10
H22X H 0.3972 0.5149 0.5397 0.085 Uiso 0.316(8) 1 calc PR C 10
H22Y H 0.3173 0.4798 0.5208 0.085 Uiso 0.316(8) 1 calc PR C 10
C1L C 0.5315(4) 0.4638(6) 0.3015(6) 0.068(3) Uani 1 1 d . . .
C2L C 0.5369(5) 0.4298(5) 0.3468(6) 0.069(3) Uani 1 1 d . . .
H2LA H 0.5333 0.3782 0.3261 0.083 Uiso 1 1 calc R . .
C3L C 0.5475(6) 0.4703(6) 0.4217(6) 0.087(3) Uani 1 1 d . . .
H3LA H 0.5520 0.4459 0.4530 0.105 Uiso 1 1 calc R . .
C4L C 0.4732(5) 0.4311(6) 0.1651(6) 0.081(3) Uani 1 1 d . . .
H4LA H 0.4607 0.4801 0.1867 0.097 Uiso 1 1 calc R . .
H4LB H 0.4287 0.3939 0.1383 0.097 Uiso 1 1 calc R . .
C5L C 0.5070(5) 0.4264(6) 0.1117(5) 0.075(3) Uani 1 1 d . . .
H5LA H 0.4722 0.4301 0.0669 0.090 Uiso 1 1 calc R . .
H5LB H 0.5222 0.3784 0.0930 0.090 Uiso 1 1 calc R . .
C6L C 0.6389(5) 0.4850(5) 0.1911(5) 0.053(2) Uani 1 1 d . . .
C7L C 0.5761(5) 0.5543(6) 0.1513(5) 0.069(3) Uani 1 1 d . . .
H7LA H 0.5376 0.5733 0.1280 0.082 Uiso 1 1 calc R . .
C8L C 0.6440(5) 0.5891(5) 0.1906(5) 0.062(2) Uani 1 1 d . . .
H8LA H 0.6613 0.6365 0.1987 0.074 Uiso 1 1 calc R . .
C9L C 0.6674(5) 0.4284(5) 0.2075(5) 0.056(2) Uani 1 1 d . . .
H9LA H 0.6381 0.3843 0.1942 0.067 Uiso 1 1 calc R . .
C10L C 0.7729(4) 0.3870(4) 0.2650(5) 0.053(2) Uani 1 1 d D . .
H10R H 0.8167 0.3855 0.2522 0.063 Uiso 1 1 calc R . .
C15L C 0.8632(5) 0.4576(4) 0.5070(5) 0.062(2) Uani 1 1 d D . .
C16L C 0.7982(5) 0.4765(4) 0.4757(5) 0.076(3) Uani 1 1 d D . .
C11L C 0.7651(5) 0.4512(4) 0.3923(5) 0.067(3) Uani 1 1 d D . .
H11R H 0.7199 0.4619 0.3699 0.080 Uiso 1 1 calc R . .
C12L C 0.8000(4) 0.4128(5) 0.3487(5) 0.062(3) Uani 1 1 d D . .
C13L C 0.8652(5) 0.3945(5) 0.3825(5) 0.080(3) Uani 1 1 d D . .
H13R H 0.8888 0.3661 0.3505 0.096 Uiso 1 1 calc R . .
C14L C 0.8953(5) 0.4158(5) 0.4588(6) 0.083(3) Uani 1 1 d D . .
H14R H 0.9391 0.4017 0.4794 0.099 Uiso 1 1 calc R . .
C17L C 0.7628(5) 0.5160(5) 0.5212(6) 0.087(3) Uani 1 1 d D . .
H17R H 0.7178 0.5274 0.4995 0.104 Uiso 1 1 calc R . .
C18L C 0.7945(7) 0.5388(6) 0.5992(6) 0.102(4) Uani 1 1 d D . .
H18R H 0.7696 0.5645 0.6310 0.123 Uiso 1 1 calc R . .
C19L C 0.8607(6) 0.5257(5) 0.6326(6) 0.083(3) Uani 1 1 d D . .
H19R H 0.8825 0.5467 0.6871 0.100 Uiso 1 1 calc R . .
C20L C 0.8953(6) 0.4836(6) 0.5899(6) 0.105(4) Uani 1 1 d D . .
H20R H 0.9392 0.4712 0.6131 0.126 Uiso 1 1 calc R . .
C21L C 0.7332(5) 0.3110(5) 0.2212(5) 0.070(3) Uani 1 1 d . . .
H22Z H 0.7167 0.2970 0.1660 0.106 Uiso 1 1 calc R . .
H23A H 0.6919 0.3073 0.2352 0.106 Uiso 1 1 calc R . .
H23B H 0.7648 0.2783 0.2333 0.106 Uiso 1 1 calc R . .
Fe1 Fe 0.88712(6) 1.20743(7) 0.73312(7) 0.0514(3) Uani 1 1 d . A .
Fe2 Fe 0.78269(6) 0.54005(6) 0.26128(6) 0.0445(3) Uani 1 1 d . . .
Fe3 Fe 0.44923(6) 1.02804(7) 0.12831(7) 0.0507(3) Uani 1 1 d . B .
Fe4 Fe 0.35362(6) 0.74377(7) 0.54318(7) 0.0528(3) Uani 1 1 d . C .
N1A N 0.8755(3) 1.1576(4) 0.6255(4) 0.0460(17) Uani 1 1 d . . .
N2A N 0.9261(4) 1.1204(4) 0.5387(4) 0.0489(17) Uani 1 1 d . . .
N3A N 0.9902(3) 1.2162(4) 0.7493(3) 0.0499(17) Uani 1 1 d D . .
N1B N 0.7881(3) 0.5907(4) 0.3674(4) 0.0453(17) Uani 1 1 d . . .
N2B N 0.8528(4) 0.6322(4) 0.4917(4) 0.0503(18) Uani 1 1 d . . .
N3B N 0.8831(3) 0.5349(3) 0.3156(3) 0.0397(15) Uani 1 1 d . . .
N1C N 0.7855(4) 1.1960(4) 0.7051(4) 0.0519(18) Uani 1 1 d . . .
N2C N 0.6847(4) 1.2384(5) 0.6750(4) 0.065(2) Uani 1 1 d . . .
N3C N 0.8726(4) 1.3029(3) 0.7283(3) 0.0491(17) Uani 1 1 d D . .
N1D N 0.5453(3) 1.0046(4) 0.1573(3) 0.0438(16) Uani 1 1 d . . .
N2D N 0.6602(4) 1.0363(4) 0.1888(4) 0.0576(19) Uani 1 1 d . . .
N3D N 0.5057(4) 1.1215(4) 0.1498(4) 0.0519(18) Uani 1 1 d D . .
N1E N 0.8854(3) 1.1184(4) 0.7415(4) 0.0539(18) Uani 1 1 d . . .
N2E N 0.8836(3) 1.0597(4) 0.8099(4) 0.0547(18) Uani 1 1 d . . .
N3E N 0.9023(3) 1.2461(4) 0.8432(3) 0.0537(19) Uani 1 1 d D . .
N1F N 0.3553(3) 0.8442(4) 0.5558(4) 0.0515(18) Uani 1 1 d . . .
N2F N 0.3547(3) 0.9583(4) 0.6274(4) 0.0502(17) Uani 1 1 d . . .
N3F N 0.3432(3) 0.7899(4) 0.6437(4) 0.0466(17) Uani 1 1 d . . .
N1G N 0.8105(3) 0.6308(4) 0.2628(4) 0.0444(16) Uani 1 1 d . . .
N2G N 0.8357(3) 0.6905(4) 0.2038(4) 0.0540(18) Uani 1 1 d . . .
N3G N 0.7875(3) 0.5010(4) 0.1584(3) 0.0400(16) Uani 1 1 d . . .
N1H N 0.4046(4) 0.9308(4) 0.1028(4) 0.0564(19) Uani 1 1 d . . .
N2H N 0.3582(3) 0.8173(4) 0.0154(4) 0.0570(18) Uani 1 1 d . . .
N3H N 0.4357(3) 0.9794(4) 0.0178(3) 0.0426(16) Uani 1 1 d . . .
N1I N 0.4529(4) 1.0632(4) 0.2326(4) 0.0468(17) Uani 1 1 d . . .
N2I N 0.3956(5) 1.1089(4) 0.3121(5) 0.071(2) Uani 1 1 d . . .
N3I N 0.3552(4) 1.0599(4) 0.1132(4) 0.0547(19) Uani 1 1 d . . .
N1J N 0.3564(4) 0.7081(4) 0.4419(4) 0.0526(18) Uani 1 1 d . . .
N2J N 0.3003(4) 0.6525(4) 0.3159(4) 0.065(2) Uani 1 1 d . . .
N3J N 0.2472(3) 0.7156(4) 0.4804(4) 0.0554(19) Uani 1 1 d D . .
N1K N 0.4569(4) 0.7646(4) 0.5904(4) 0.0588(19) Uani 1 1 d . . .
N2K N 0.5575(4) 0.7259(5) 0.6318(4) 0.065(2) Uani 1 1 d . . .
N3K N 0.3696(4) 0.6484(3) 0.5449(4) 0.061(2) Uani 1 1 d D . .
N1L N 0.6853(3) 0.5460(4) 0.2177(4) 0.0490(17) Uani 1 1 d . . .
N2L N 0.5707(4) 0.4864(5) 0.1499(4) 0.068(2) Uani 1 1 d . . .
N3L N 0.7370(3) 0.4413(3) 0.2424(3) 0.0414(16) Uani 1 1 d . . .
O1A O 1.0010(3) 1.0146(3) 0.5562(3) 0.0620(16) Uani 1 1 d . . .
O1B O 0.9691(3) 0.7401(3) 0.5434(3) 0.0586(15) Uani 1 1 d . . .
O1C O 0.6738(4) 1.3053(5) 0.5736(4) 0.102(3) Uani 1 1 d . . .
O1D O 0.7222(3) 1.1884(3) 0.3021(3) 0.0637(16) Uani 1 1 d . . .
O1E O 0.7666(3) 1.0758(3) 0.8577(3) 0.0599(16) Uani 1 1 d . . .
O1F O 0.4734(3) 1.0232(3) 0.7664(3) 0.0572(15) Uani 1 1 d . . .
O1G O 0.7228(4) 0.6839(4) 0.0793(4) 0.081(2) Uani 1 1 d . . .
O1H O 0.4586(3) 0.7470(3) -0.0386(3) 0.0677(17) Uani 1 1 d . . .
O1I O 0.2745(4) 1.0148(4) 0.2811(4) 0.094(2) Uani 1 1 d . . .
O1J O 0.2210(3) 0.7438(4) 0.2680(4) 0.080(2) Uani 1 1 d . . .
O1K O 0.5600(4) 0.5829(4) 0.5325(4) 0.097(2) Uani 1 1 d . . .
O1L O 0.5220(4) 0.4186(4) 0.2243(4) 0.0820(19) Uani 1 1 d . . .
S1A S 0.80313(14) 0.79739(15) 0.71376(15) 0.0736(7) Uani 1 1 d D . .
O2A O 0.7519(3) 0.8350(4) 0.7422(4) 0.095(2) Uani 1 1 d D . .
O3A O 0.7745(4) 0.7259(3) 0.6523(4) 0.104(2) Uani 1 1 d D . .
O4A O 0.8528(4) 0.8417(4) 0.7062(5) 0.131(3) Uani 1 1 d D . .
C22A C 0.8571(6) 0.7794(7) 0.7912(6) 0.163(7) Uani 1 1 d D . .
F1A F 0.9087(5) 0.7450(7) 0.7756(6) 0.225(6) Uani 1 1 d D . .
F2A F 0.8871(5) 0.8408(6) 0.8535(5) 0.225(6) Uani 1 1 d D . .
F3A F 0.8206(6) 0.7391(7) 0.8075(6) 0.219(6) Uani 1 1 d D . .
S1B S 0.44281(16) 0.14989(18) 0.57442(17) 0.0893(9) Uani 1 1 d DU . .
O2B O 0.4948(4) 0.1511(5) 0.6425(4) 0.130(3) Uani 1 1 d DU . .
O3B O 0.4703(4) 0.1800(4) 0.5366(4) 0.107(3) Uani 1 1 d DU . .
O4B O 0.3887(5) 0.0857(5) 0.5267(4) 0.153(4) Uani 1 1 d DU . .
C22B C 0.3914(7) 0.2142(7) 0.6158(7) 0.224(7) Uani 1 1 d DU . .
F1B F 0.3416(7) 0.2227(8) 0.5612(7) 0.282(6) Uani 1 1 d DU . .
F2B F 0.3626(6) 0.1896(7) 0.6527(7) 0.244(5) Uani 1 1 d DU . .
F3B F 0.4310(8) 0.2762(6) 0.6634(7) 0.298(7) Uani 1 1 d DU . .
S1C S 0.9228(2) 0.27324(18) 0.13021(19) 0.0932(9) Uani 1 1 d D . .
O2C O 0.9010(5) 0.2141(4) 0.0565(4) 0.125(3) Uani 1 1 d D . .
O3C O 0.9874(5) 0.3226(5) 0.1546(5) 0.170(5) Uani 1 1 d D . .
O4C O 0.8684(5) 0.3104(5) 0.1495(5) 0.161(4) Uani 1 1 d D . .
C22C C 0.9472(6) 0.2311(6) 0.1937(6) 0.116(5) Uani 1 1 d D . .
F1C F 0.9742(5) 0.2781(4) 0.2668(4) 0.164(4) Uani 1 1 d D . .
F2C F 0.8910(5) 0.1899(5) 0.1877(5) 0.177(4) Uani 1 1 d D . .
F3C F 0.9914(6) 0.1870(6) 0.1789(6) 0.237(6) Uani 1 1 d D . .
S1D S 0.12134(16) 0.60473(19) 0.58861(17) 0.0880(9) Uani 1 1 d DU . .
O2D O 0.0542(3) 0.5673(4) 0.5288(3) 0.093(2) Uani 1 1 d DU . .
O3D O 0.1842(4) 0.5970(5) 0.5714(5) 0.130(3) Uani 1 1 d DU . .
O4D O 0.1223(5) 0.6820(4) 0.6342(5) 0.141(3) Uani 1 1 d DU . .
C22D C 0.1322(6) 0.5660(6) 0.6527(6) 0.171(5) Uani 1 1 d DU . .
F1D F 0.1919(5) 0.5970(6) 0.7149(5) 0.215(5) Uani 1 1 d DU . .
F2D F 0.0804(5) 0.5720(6) 0.6801(5) 0.198(4) Uani 1 1 d DU . .
F3D F 0.1346(6) 0.4947(4) 0.6196(5) 0.192(4) Uani 1 1 d DU . .
S1E S 0.86404(13) 0.95146(14) 0.27057(14) 0.0629(6) Uani 1 1 d D . .
O2E O 0.8058(3) 0.9192(4) 0.1973(3) 0.087(2) Uani 1 1 d D . .
O3E O 0.8924(3) 0.9005(3) 0.2984(4) 0.087(2) Uani 1 1 d D . .
O4E O 0.8555(4) 1.0170(3) 0.3271(3) 0.096(2) Uani 1 1 d D . .
C22E C 0.9338(5) 0.9819(6) 0.2499(6) 0.121(5) Uani 1 1 d D . .
F1E F 0.9920(4) 1.0168(6) 0.3142(5) 0.181(4) Uani 1 1 d D . .
F2E F 0.9150(4) 1.0308(5) 0.2235(5) 0.187(4) Uani 1 1 d D . .
F3E F 0.9528(5) 0.9303(6) 0.2006(5) 0.200(5) Uani 1 1 d D . .

loop_
_atom_site_aniso_label
_atom_site_aniso_U_11
_atom_site_aniso_U_22
_atom_site_aniso_U_33
_atom_site_aniso_U_23
_atom_site_aniso_U_13
_atom_site_aniso_U_12
C1A 0.060(6) 0.059(7) 0.049(5) 0.017(5) 0.024(4) 0.015(5)
C2A 0.064(6) 0.053(6) 0.045(5) 0.010(5) 0.030(4) 0.018(5)
C3A 0.070(6) 0.048(6) 0.045(5) 0.009(5) 0.017(4) 0.003(5)
C4A 0.057(6) 0.064(7) 0.053(5) 0.026(5) 0.024(4) 0.022(5)
C5A 0.064(6) 0.059(6) 0.058(5) 0.025(5) 0.045(5) 0.022(5)
C6A 0.051(5) 0.033(5) 0.063(6) 0.011(4) 0.032(5) 0.012(4)
C7A 0.055(6) 0.070(7) 0.040(5) 0.015(5) 0.006(5) 0.000(5)
C8A 0.055(6) 0.066(7) 0.043(5) 0.017(5) 0.012(5) 0.010(5)
C9A 0.053(5) 0.056(6) 0.067(6) 0.032(5) 0.023(5) 0.013(5)
C10A 0.063(8) 0.057(8) 0.055(7) 0.018(6) 0.033(7) 0.004(7)
C15A 0.045(6) 0.091(8) 0.072(7) 0.045(6) 0.022(6) 0.019(6)
C16A 0.051(6) 0.081(8) 0.068(7) 0.026(6) 0.014(6) 0.005(6)
C11A 0.053(7) 0.083(9) 0.061(8) 0.028(7) 0.015(6) 0.007(7)
C12A 0.035(6) 0.063(8) 0.061(7) 0.023(6) 0.010(6) 0.005(6)
C13A 0.040(7) 0.076(9) 0.061(7) 0.029(7) 0.012(6) -0.013(7)
C14A 0.053(7) 0.101(9) 0.080(8) 0.021(7) 0.022(6) -0.004(7)
C17A 0.058(7) 0.072(9) 0.085(8) 0.032(7) 0.022(7) 0.022(7)
C18A 0.063(8) 0.067(9) 0.100(10) 0.030(8) 0.031(8) 0.027(7)
C19A 0.062(8) 0.091(10) 0.109(11) 0.030(9) 0.012(9) 0.019(8)
C20A 0.061(7) 0.086(8) 0.093(9) 0.034(7) 0.024(7) 0.006(7)
C21A 0.040(10) 0.107(15) 0.064(15) 0.029(13) 0.011(8) -0.001(10)
C10Z 0.045(9) 0.056(10) 0.060(9) 0.010(8) 0.031(8) -0.005(9)
C15Z 0.036(7) 0.082(9) 0.073(9) 0.026(8) 0.014(8) 0.020(8)
C16Z 0.042(8) 0.086(9) 0.073(8) 0.040(7) 0.016(7) 0.017(8)
C11Z 0.037(8) 0.071(9) 0.060(8) 0.040(8) 0.012(7) 0.008(8)
C12Z 0.038(7) 0.065(9) 0.059(8) 0.037(7) 0.014(7) 0.003(8)
C13Z 0.049(9) 0.078(10) 0.059(9) 0.042(8) 0.016(8) 0.002(8)
C14Z 0.049(8) 0.078(10) 0.073(9) 0.027(8) 0.018(8) 0.013(8)
C17Z 0.046(8) 0.101(10) 0.080(9) 0.024(8) 0.024(7) 0.006(8)
C18Z 0.054(9) 0.092(11) 0.094(11) 0.030(10) 0.041(9) 0.017(10)
C19Z 0.050(8) 0.082(11) 0.093(11) 0.035(9) 0.040(9) 0.013(9)
C20Z 0.056(8) 0.086(10) 0.094(11) 0.023(9) 0.023(9) 0.017(9)
C21Z 0.067(17) 0.097(18) 0.060(17) 0.018(15) 0.020(13) 0.015(15)
C1B 0.041(5) 0.059(6) 0.047(5) 0.019(5) 0.020(4) 0.012(4)
C2B 0.074(6) 0.036(5) 0.042(5) 0.008(4) 0.030(4) 0.015(4)
C3B 0.062(6) 0.055(7) 0.048(5) 0.012(5) 0.023(4) 0.012(5)
C4B 0.064(6) 0.053(6) 0.044(5) 0.011(5) 0.009(4) 0.000(5)
C5B 0.074(6) 0.066(7) 0.044(5) 0.024(5) 0.026(5) 0.016(5)
C6B 0.053(5) 0.018(4) 0.041(5) 0.004(4) 0.014(4) 0.006(4)
C7B 0.070(7) 0.052(6) 0.067(7) 0.014(5) 0.040(5) 0.013(5)
C8B 0.050(5) 0.052(6) 0.050(5) 0.017(5) 0.023(4) 0.008(4)
C9B 0.048(5) 0.029(5) 0.043(5) 0.012(4) 0.020(4) 0.007(4)
C10B 0.048(5) 0.037(5) 0.031(4) 0.007(4) -0.001(4) -0.009(4)
C15B 0.045(5) 0.074(7) 0.057(6) 0.033(6) 0.021(4) 0.005(5)
C16B 0.056(5) 0.047(6) 0.047(5) 0.015(5) 0.016(4) 0.006(4)
C11B 0.044(5) 0.057(6) 0.046(5) 0.014(5) 0.014(4) 0.002(4)
C12B 0.041(5) 0.045(6) 0.054(5) 0.021(5) 0.027(4) 0.010(4)
C13B 0.054(6) 0.053(6) 0.074(6) 0.023(5) 0.037(5) 0.016(5)
C14B 0.075(7) 0.065(7) 0.067(6) 0.004(6) 0.045(5) -0.002(5)
C17B 0.054(6) 0.088(8) 0.072(6) 0.045(6) 0.019(5) 0.006(5)
C18B 0.073(7) 0.066(7) 0.094(8) 0.046(7) 0.025(6) 0.007(5)
C19B 0.055(6) 0.084(9) 0.093(8) 0.049(7) 0.029(6) 0.012(6)
C20B 0.074(7) 0.097(9) 0.075(7) 0.041(7) 0.035(5) -0.004(6)
C21B 0.047(5) 0.048(6) 0.062(6) 0.015(5) 0.021(4) 0.007(4)
C1C 0.050(6) 0.102(10) 0.076(7) 0.053(8) 0.017(5) 0.012(6)
C2C 0.071(7) 0.070(7) 0.070(7) 0.026(6) 0.021(5) 0.005(5)
C3C 0.069(6) 0.051(6) 0.051(5) 0.020(5) 0.030(5) 0.001(5)
C4C 0.076(8) 0.191(15) 0.092(8) 0.079(10) 0.047(7) 0.045(8)
C5C 0.058(6) 0.142(11) 0.104(9) 0.079(8) 0.051(6) 0.059(7)
C6C 0.067(7) 0.061(7) 0.054(6) 0.021(5) 0.020(5) 0.011(6)
C7C 0.065(7) 0.104(10) 0.095(8) 0.058(8) 0.048(6) 0.033(7)
C8C 0.072(7) 0.067(7) 0.071(6) 0.025(6) 0.026(5) 0.008(6)
C9C 0.096(8) 0.052(6) 0.043(5) 0.023(5) 0.033(5) 0.029(6)
C10C 0.083(8) 0.067(8) 0.064(7) 0.028(6) 0.041(6) 0.021(7)
C15C 0.075(7) 0.101(8) 0.065(6) 0.039(6) 0.033(5) -0.005(6)
C16C 0.073(7) 0.073(7) 0.067(6) 0.031(5) 0.022(5) 0.001(6)
C11C 0.074(8) 0.064(7) 0.066(7) 0.040(6) 0.036(6) 0.017(6)
C12C 0.069(7) 0.065(7) 0.065(6) 0.036(6) 0.032(5) 0.024(5)
C13C 0.082(8) 0.084(9) 0.080(8) 0.023(7) 0.023(7) 0.009(7)
C14C 0.090(8) 0.099(9) 0.081(7) 0.024(7) 0.042(6) -0.005(7)
C17C 0.074(7) 0.081(7) 0.071(7) 0.025(6) 0.012(6) 0.001(6)
C18C 0.073(8) 0.098(9) 0.059(7) 0.014(7) 0.023(6) -0.012(7)
C19C 0.087(9) 0.115(9) 0.061(7) 0.024(7) 0.030(6) -0.001(8)
C20C 0.079(8) 0.123(9) 0.078(7) 0.032(7) 0.016(6) -0.005(7)
C21C 0.120(11) 0.073(10) 0.060(11) 0.035(8) 0.031(9) 0.012(9)
C10X 0.081(11) 0.069(11) 0.074(11) 0.032(10) 0.027(10) 0.021(10)
C15X 0.075(9) 0.082(9) 0.067(9) 0.027(8) 0.021(8) -0.004(9)
C16X 0.080(9) 0.081(9) 0.073(9) 0.040(8) 0.025(8) 0.002(9)
C11X 0.082(10) 0.065(10) 0.076(10) 0.036(8) 0.034(9) 0.006(9)
C12X 0.067(10) 0.062(10) 0.068(10) 0.036(9) 0.031(9) 0.020(9)
C13X 0.065(11) 0.067(10) 0.055(10) 0.050(8) 0.034(9) 0.017(10)
C14X 0.077(10) 0.073(9) 0.064(9) 0.032(9) 0.022(9) 0.010(9)
C17X 0.086(11) 0.100(11) 0.074(10) 0.057(9) 0.029(10) 0.012(10)
C18X 0.090(13) 0.107(13) 0.077(12) 0.051(11) 0.020(11) 0.016(12)
C19X 0.085(12) 0.104(12) 0.074(11) 0.032(10) 0.014(10) 0.008(11)
C20X 0.078(10) 0.098(10) 0.070(9) 0.026(9) 0.023(9) -0.006(9)
C21X 0.10(2) 0.09(2) 0.06(2) 0.006(19) 0.022(18) 0.02(2)
C1D 0.053(6) 0.058(7) 0.076(7) 0.037(6) 0.015(5) 0.011(5)
C2D 0.072(6) 0.048(6) 0.053(6) 0.022(5) 0.006(5) -0.002(5)
C3D 0.076(8) 0.090(10) 0.117(10) 0.078(9) 0.024(7) 0.005(7)
C4D 0.061(6) 0.066(8) 0.066(7) 0.004(6) 0.011(5) -0.007(6)
C5D 0.049(5) 0.057(6) 0.056(6) 0.011(5) 0.014(4) 0.020(5)
C6D 0.055(6) 0.037(6) 0.044(5) 0.009(4) 0.022(4) 0.015(5)
C7D 0.068(7) 0.033(6) 0.063(6) 0.005(5) 0.016(5) 0.013(5)
C8D 0.063(6) 0.063(7) 0.061(6) 0.034(5) 0.030(5) 0.010(5)
C9D 0.053(6) 0.068(7) 0.040(5) 0.013(5) 0.008(4) -0.021(5)
C10D 0.045(6) 0.047(6) 0.059(6) 0.015(5) 0.028(5) 0.013(5)
C15D 0.063(6) 0.041(6) 0.060(6) 0.017(5) 0.026(5) 0.010(5)
C16D 0.060(6) 0.046(6) 0.057(6) 0.015(5) 0.021(5) 0.007(5)
C11D 0.050(7) 0.046(6) 0.069(6) 0.021(5) 0.029(6) 0.012(5)
C12D 0.055(6) 0.038(5) 0.057(6) 0.017(5) 0.026(5) 0.005(5)
C13D 0.051(6) 0.036(6) 0.059(7) 0.021(5) 0.013(5) 0.002(5)
C14D 0.048(6) 0.049(6) 0.071(7) 0.014(5) 0.019(5) 0.005(5)
C17D 0.080(7) 0.070(7) 0.063(7) 0.022(6) 0.022(6) 0.031(6)
C18D 0.098(9) 0.083(8) 0.065(7) 0.023(7) 0.022(7) 0.035(7)
C19D 0.095(9) 0.069(7) 0.072(7) 0.030(6) 0.033(7) 0.040(7)
C20D 0.086(8) 0.075(7) 0.080(7) 0.023(6) 0.026(7) 0.018(7)
C21D 0.064(14) 0.060(9) 0.063(9) 0.009(7) 0.031(9) 0.007(7)
C10W 0.045(10) 0.039(10) 0.063(10) 0.018(10) 0.024(10) 0.011(10)
C15W 0.068(9) 0.054(9) 0.055(9) 0.018(8) 0.023(8) 0.015(8)
C16W 0.060(9) 0.048(9) 0.067(9) 0.022(8) 0.015(8) 0.008(8)
C11W 0.053(9) 0.022(9) 0.061(9) 0.026(8) 0.017(9) 0.000(8)
C12W 0.047(8) 0.035(8) 0.058(9) 0.024(8) 0.026(8) 0.010(8)
C13W 0.060(12) 0.050(11) 0.055(11) 0.011(10) 0.040(10) 0.019(11)
C14W 0.064(10) 0.058(9) 0.048(9) 0.019(9) 0.029(9) 0.023(9)
C17W 0.067(10) 0.062(9) 0.072(9) 0.020(9) 0.018(9) 0.011(9)
C18W 0.076(13) 0.077(12) 0.069(11) 0.025(11) 0.019(12) 0.012(12)
C19W 0.085(12) 0.071(10) 0.075(11) 0.029(10) 0.018(11) 0.025(11)
C20W 0.086(10) 0.067(9) 0.072(9) 0.031(9) 0.022(9) 0.031(9)
C21W 0.015(16) 0.030(17) 0.050(17) 0.016(14) 0.019(14) 0.010(13)
C1E 0.043(5) 0.054(6) 0.047(5) 0.011(5) 0.012(4) -0.007(5)
C2E 0.065(6) 0.049(6) 0.073(6) 0.035(5) 0.027(5) 0.023(5)
C3E 0.044(5) 0.058(6) 0.061(6) 0.022(5) 0.018(4) 0.011(5)
C4E 0.037(5) 0.073(7) 0.066(6) 0.033(5) 0.022(4) 0.017(5)
C5E 0.045(5) 0.082(7) 0.065(6) 0.037(6) 0.015(4) 0.005(5)
C6E 0.034(5) 0.078(8) 0.063(6) 0.035(6) 0.018(4) 0.008(5)
C7E 0.048(5) 0.045(6) 0.082(7) 0.022(6) 0.026(5) 0.006(4)
C8E 0.062(6) 0.081(8) 0.069(6) 0.031(7) 0.028(5) 0.017(6)
C9E 0.047(5) 0.058(6) 0.047(5) 0.014(5) 0.022(4) 0.004(4)
C10E 0.092(7) 0.043(7) 0.057(7) 0.009(6) 0.036(6) -0.015(6)
C15E 0.117(8) 0.101(9) 0.066(6) 0.044(7) 0.047(6) 0.055(7)
C16E 0.115(9) 0.089(8) 0.073(7) 0.038(6) 0.049(7) 0.052(7)
C11E 0.103(8) 0.084(7) 0.057(6) 0.031(6) 0.043(6) 0.034(6)
C12E 0.090(6) 0.057(6) 0.052(5) 0.022(5) 0.044(5) 0.026(5)
C13E 0.088(7) 0.064(7) 0.068(6) 0.024(6) 0.051(5) 0.045(6)
C14E 0.100(8) 0.084(8) 0.065(6) 0.018(6) 0.053(6) 0.042(7)
C17E 0.152(11) 0.109(10) 0.103(9) 0.051(8) 0.063(8) 0.054(9)
C18E 0.168(12) 0.100(10) 0.115(9) 0.060(8) 0.041(9) 0.073(9)
C19E 0.162(11) 0.127(11) 0.105(9) 0.037(9) 0.046(9) 0.061(10)
C20E 0.129(9) 0.123(10) 0.081(7) 0.028(8) 0.056(7) 0.055(8)
C21E 0.072(9) 0.073(9) 0.057(7) 0.033(7) 0.026(6) 0.009(8)
C10V 0.087(10) 0.053(10) 0.039(9) 0.021(9) 0.048(9) 0.006(10)
C15V 0.124(10) 0.096(10) 0.074(9) 0.044(9) 0.046(9) 0.056(9)
C16V 0.103(9) 0.078(10) 0.060(8) 0.036(9) 0.056(8) 0.042(9)
C11V 0.096(9) 0.069(10) 0.058(9) 0.022(9) 0.050(9) 0.042(9)
C12V 0.093(8) 0.063(8) 0.056(8) 0.020(8) 0.047(8) 0.026(8)
C13V 0.107(10) 0.078(10) 0.062(9) 0.030(9) 0.045(9) 0.038(9)
C14V 0.119(11) 0.088(10) 0.078(9) 0.041(9) 0.053(9) 0.045(10)
C17V 0.103(13) 0.092(13) 0.064(11) 0.043(11) 0.057(11) 0.050(12)
C18V 0.120(14) 0.104(14) 0.083(12) 0.032(12) 0.068(12) 0.057(12)
C19V 0.139(13) 0.118(13) 0.091(11) 0.036(12) 0.053(11) 0.065(12)
C20V 0.137(11) 0.109(11) 0.086(9) 0.045(10) 0.048(9) 0.065(10)
C21V 0.050(13) 0.049(14) 0.049(13) 0.021(9) 0.028(9) 0.008(9)
C1F 0.042(5) 0.047(6) 0.049(5) 0.024(4) 0.009(4) 0.001(4)
C2F 0.054(6) 0.046(6) 0.052(5) 0.016(5) 0.021(4) 0.000(5)
C3F 0.053(6) 0.046(6) 0.062(6) 0.019(5) 0.022(4) 0.000(5)
C4F 0.039(5) 0.038(5) 0.070(6) 0.010(5) 0.014(4) 0.005(4)
C5F 0.043(5) 0.060(7) 0.088(7) 0.039(6) 0.019(5) 0.013(5)
C6F 0.045(5) 0.044(6) 0.070(6) 0.016(5) 0.019(4) 0.002(4)
C7F 0.047(5) 0.083(9) 0.057(6) 0.031(6) 0.020(5) 0.003(5)
C8F 0.064(6) 0.061(7) 0.050(6) 0.021(6) 0.023(5) 0.010(5)
C9F 0.034(5) 0.072(7) 0.052(5) 0.032(5) 0.013(4) 0.005(5)
C10F 0.059(5) 0.041(5) 0.042(5) 0.021(4) 0.015(4) -0.006(4)
C15F 0.102(9) 0.061(7) 0.054(6) 0.027(5) 0.036(6) 0.038(6)
C16F 0.076(7) 0.061(7) 0.039(5) 0.004(5) 0.027(5) 0.019(5)
C11F 0.065(6) 0.055(6) 0.036(4) 0.015(4) 0.013(4) 0.031(5)
C12F 0.050(6) 0.052(6) 0.050(5) 0.015(5) 0.021(4) 0.005(5)
C13F 0.064(6) 0.055(6) 0.061(6) 0.030(5) 0.012(5) 0.013(5)
C14F 0.096(9) 0.089(9) 0.087(8) 0.044(7) 0.042(7) 0.027(7)
C17F 0.069(7) 0.080(8) 0.052(6) 0.025(6) 0.006(5) 0.017(6)
C18F 0.062(7) 0.109(10) 0.060(6) 0.038(7) 0.010(5) 0.025(6)
C19F 0.085(9) 0.115(11) 0.072(7) 0.044(8) 0.036(6) 0.044(8)
C20F 0.100(9) 0.081(8) 0.082(8) 0.043(7) 0.034(7) 0.033(7)
C21F 0.061(6) 0.061(6) 0.041(5) 0.011(5) 0.015(4) 0.012(5)
C1G 0.099(8) 0.050(6) 0.054(6) 0.026(5) 0.023(5) 0.026(6)
C2G 0.075(8) 0.033(6) 0.112(9) 0.027(6) 0.012(6) -0.007(6)
C3G 0.072(7) 0.061(7) 0.113(9) 0.037(7) 0.033(6) 0.004(6)
C4G 0.079(7) 0.063(7) 0.077(7) 0.043(6) 0.008(5) 0.012(6)
C5G 0.066(7) 0.087(8) 0.100(8) 0.061(7) 0.019(6) 0.001(6)
C6G 0.054(5) 0.042(6) 0.050(5) 0.028(5) 0.015(4) 0.008(4)
C7G 0.070(6) 0.032(5) 0.051(5) 0.020(5) 0.011(5) 0.003(4)
C8G 0.044(5) 0.072(8) 0.072(6) 0.033(6) 0.017(5) 0.016(5)
C9G 0.047(5) 0.063(7) 0.042(5) 0.019(5) 0.019(4) 0.019(5)
C10G 0.051(5) 0.043(5) 0.043(5) 0.021(4) 0.021(4) 0.010(4)
C15G 0.073(7) 0.038(6) 0.089(8) 0.004(6) 0.019(6) -0.006(5)
C16G 0.078(7) 0.065(7) 0.066(6) 0.028(6) 0.007(5) 0.019(6)
C11G 0.060(6) 0.047(6) 0.062(6) 0.021(5) 0.009(5) -0.003(5)
C12G 0.072(6) 0.036(5) 0.035(4) 0.008(4) 0.021(4) -0.008(5)
C13G 0.071(6) 0.044(6) 0.045(5) 0.012(4) 0.010(5) 0.008(5)
C14G 0.090(8) 0.056(7) 0.066(6) 0.015(6) 0.023(6) 0.006(6)
C17G 0.093(9) 0.086(9) 0.105(9) 0.047(8) -0.033(7) -0.012(7)
C18G 0.089(10) 0.104(12) 0.115(11) 0.027(9) 0.001(8) -0.006(8)
C19G 0.077(9) 0.138(14) 0.120(11) 0.063(11) -0.008(8) 0.001(9)
C20G 0.101(10) 0.100(10) 0.077(8) 0.023(8) 0.003(7) -0.018(8)
C21G 0.070(6) 0.085(8) 0.057(6) 0.023(6) 0.025(5) 0.012(6)
C1H 0.059(6) 0.041(6) 0.075(6) 0.029(5) 0.021(5) 0.005(5)
C2H 0.092(8) 0.064(7) 0.061(6) 0.036(6) 0.027(5) 0.015(6)
C3H 0.072(7) 0.084(8) 0.072(7) 0.046(6) 0.025(5) 0.010(6)
C4H 0.066(6) 0.043(6) 0.067(6) 0.012(5) 0.031(5) 0.001(5)
C5H 0.073(7) 0.046(6) 0.070(6) 0.015(5) 0.024(5) -0.006(5)
C6H 0.039(5) 0.044(6) 0.065(6) 0.019(5) 0.007(4) 0.001(4)
C7H 0.070(7) 0.077(8) 0.087(8) 0.040(7) 0.032(6) 0.008(6)
C8H 0.077(7) 0.062(7) 0.059(6) 0.015(6) 0.038(5) 0.012(6)
C9H 0.046(5) 0.055(6) 0.060(5) 0.024(5) 0.020(4) 0.014(5)
C10H 0.049(5) 0.037(5) 0.051(5) 0.016(4) 0.023(4) 0.016(4)
C15H 0.083(8) 0.105(10) 0.042(5) 0.033(6) 0.018(5) -0.001(7)
C16H 0.077(7) 0.085(8) 0.040(5) 0.026(5) 0.027(5) 0.039(6)
C11H 0.070(7) 0.095(9) 0.047(6) 0.021(6) 0.011(5) 0.026(6)
C12H 0.047(5) 0.073(7) 0.032(4) 0.016(5) 0.014(4) 0.017(5)
C13H 0.047(5) 0.074(7) 0.053(5) 0.025(5) 0.015(4) -0.008(5)
C14H 0.123(11) 0.100(10) 0.064(7) 0.026(7) 0.031(7) -0.004(8)
C17H 0.090(9) 0.127(12) 0.074(8) 0.011(7) 0.042(6) 0.040(9)
C18H 0.073(9) 0.121(12) 0.107(9) 0.027(8) 0.041(7) -0.006(8)
C19H 0.057(7) 0.148(14) 0.055(7) 0.012(8) 0.008(6) 0.010(9)
C20H 0.065(8) 0.188(16) 0.060(7) 0.031(9) 0.016(6) 0.010(9)
C21H 0.062(6) 0.052(6) 0.041(5) 0.005(4) 0.014(4) 0.001(5)
C1I 0.066(6) 0.064(7) 0.053(6) 0.025(6) 0.010(5) -0.008(5)
C2I 0.081(7) 0.080(8) 0.053(6) 0.015(6) 0.027(5) -0.012(6)
C3I 0.072(6) 0.056(7) 0.061(6) 0.022(5) 0.025(5) 0.009(5)
C4I 0.089(8) 0.083(8) 0.064(7) 0.012(6) 0.038(6) -0.013(6)
C5I 0.093(8) 0.072(8) 0.088(7) 0.031(6) 0.050(6) 0.020(6)
C6I 0.063(6) 0.042(6) 0.054(6) 0.020(5) 0.029(5) 0.011(5)
C7I 0.084(8) 0.078(8) 0.059(6) 0.020(6) 0.040(6) 0.017(6)
C8I 0.069(7) 0.077(8) 0.068(7) 0.030(6) 0.030(6) 0.007(6)
C9I 0.062(6) 0.041(6) 0.078(7) 0.006(5) 0.049(6) 0.003(4)
C10I 0.047(5) 0.051(6) 0.051(5) 0.015(5) 0.018(4) 0.003(4)
C15I 0.040(6) 0.098(10) 0.075(8) -0.014(7) 0.017(5) 0.010(6)
C16I 0.052(6) 0.087(9) 0.108(10) 0.032(8) 0.022(6) 0.013(6)
C11I 0.052(6) 0.082(9) 0.109(9) 0.034(8) 0.014(6) -0.001(6)
C12I 0.032(5) 0.069(7) 0.066(6) 0.019(6) 0.018(4) 0.017(5)
C13I 0.037(5) 0.067(7) 0.075(7) 0.009(6) 0.016(5) 0.002(5)
C14I 0.082(9) 0.151(14) 0.084(9) 0.039(10) 0.037(7) 0.039(9)
C17I 0.118(11) 0.110(12) 0.100(10) 0.030(9) 0.029(8) -0.018(9)
C18I 0.143(14) 0.142(16) 0.137(14) 0.025(12) 0.014(11) -0.064(12)
C19I 0.095(11) 0.086(12) 0.184(18) 0.004(11) 0.062(11) 0.000(9)
C20I 0.078(9) 0.100(12) 0.132(12) -0.016(9) 0.031(8) 0.008(8)
C21I 0.062(6) 0.049(7) 0.098(8) 0.011(6) 0.013(6) 0.005(5)
C1J 0.068(6) 0.071(7) 0.048(6) 0.026(6) 0.025(5) 0.001(5)
C2J 0.091(8) 0.088(9) 0.058(6) 0.028(7) 0.037(6) -0.001(6)
C3J 0.080(7) 0.070(8) 0.049(6) 0.011(5) 0.031(5) -0.010(6)
C4J 0.099(8) 0.090(9) 0.068(7) 0.038(7) 0.031(6) 0.009(7)
C5J 0.071(7) 0.079(8) 0.042(5) 0.008(5) 0.007(5) -0.008(5)
C6J 0.057(6) 0.052(6) 0.051(6) 0.015(5) 0.028(5) 0.021(5)
C7J 0.077(7) 0.072(8) 0.082(8) 0.030(6) 0.052(6) 0.023(6)
C8J 0.071(7) 0.080(8) 0.050(6) 0.014(6) 0.025(5) 0.022(6)
C9J 0.059(6) 0.060(6) 0.043(5) 0.022(5) 0.009(4) 0.002(5)
C10J 0.039(7) 0.065(8) 0.048(7) 0.018(7) 0.008(7) -0.009(7)
C15J 0.048(7) 0.087(8) 0.099(9) 0.016(8) 0.015(7) 0.020(7)
C16J 0.039(7) 0.077(8) 0.090(9) 0.024(8) 0.000(7) 0.000(7)
C11J 0.040(7) 0.067(8) 0.077(9) 0.014(7) 0.010(7) 0.011(7)
C12J 0.037(6) 0.060(7) 0.052(7) 0.020(6) 0.004(6) 0.007(6)
C13J 0.032(7) 0.075(8) 0.066(7) 0.018(7) 0.015(6) 0.008(7)
C14J 0.034(7) 0.084(9) 0.086(8) 0.019(7) 0.015(6) 0.004(7)
C17J 0.070(9) 0.085(10) 0.111(10) 0.036(9) 0.017(8) 0.002(9)
C18J 0.083(9) 0.067(10) 0.122(11) 0.047(9) 0.030(9) 0.016(8)
C19J 0.068(8) 0.088(10) 0.125(11) 0.039(10) 0.017(9) 0.013(9)
C20J 0.062(7) 0.081(9) 0.114(10) 0.016(9) 0.015(8) 0.019(7)
C21J 0.047(10) 0.054(10) 0.039(13) 0.022(9) -0.006(8) -0.010(8)
C10Q 0.044(9) 0.066(9) 0.052(9) 0.017(9) 0.013(8) -0.008(9)
C15Q 0.037(7) 0.082(8) 0.089(10) 0.027(8) 0.016(8) 0.013(7)
C16Q 0.037(8) 0.081(9) 0.083(9) 0.023(8) 0.017(7) 0.002(8)
C11Q 0.041(8) 0.070(9) 0.069(8) 0.018(8) 0.008(7) 0.006(8)
C12Q 0.035(7) 0.061(7) 0.054(7) 0.020(7) 0.008(6) 0.002(7)
C13Q 0.028(8) 0.061(8) 0.063(9) 0.016(8) 0.011(7) 0.007(7)
C14Q 0.035(8) 0.069(9) 0.082(10) 0.027(9) 0.005(8) 0.003(8)
C17Q 0.037(8) 0.088(11) 0.091(10) 0.026(9) 0.022(8) 0.021(9)
C18Q 0.049(9) 0.092(12) 0.119(12) 0.000(11) -0.004(10) 0.023(10)
C19Q 0.066(9) 0.095(11) 0.121(12) 0.016(11) 0.001(10) 0.017(10)
C20Q 0.058(7) 0.075(9) 0.104(10) 0.040(9) 0.019(8) 0.019(8)
C21Q 0.061(14) 0.069(14) 0.045(15) 0.046(10) -0.002(10) -0.006(11)
C1K 0.075(7) 0.057(8) 0.106(9) 0.029(8) 0.040(6) 0.016(6)
C2K 0.074(7) 0.029(6) 0.129(10) 0.002(7) 0.049(7) 0.012(5)
C3K 0.089(8) 0.048(7) 0.108(9) 0.001(7) 0.058(7) 0.009(6)
C4K 0.094(9) 0.087(10) 0.089(8) -0.027(7) 0.032(7) 0.031(8)
C5K 0.069(7) 0.091(8) 0.065(6) 0.033(6) 0.030(5) 0.040(6)
C6K 0.054(6) 0.039(6) 0.045(5) -0.010(4) 0.023(4) -0.009(5)
C7K 0.040(6) 0.126(11) 0.051(6) 0.028(7) 0.011(4) 0.004(7)
C8K 0.060(6) 0.045(6) 0.087(7) 0.020(5) 0.028(5) 0.004(5)
C9K 0.087(7) 0.048(6) 0.042(5) 0.020(5) 0.027(5) 0.030(6)
C10K 0.064(8) 0.033(7) 0.060(7) 0.012(6) 0.022(6) -0.001(6)
C15K 0.050(6) 0.068(7) 0.057(7) 0.005(6) 0.013(6) 0.008(6)
C16K 0.055(6) 0.064(7) 0.059(6) 0.017(6) 0.020(6) 0.010(6)
C11K 0.057(7) 0.056(6) 0.061(7) 0.013(6) 0.015(6) 0.006(6)
C12K 0.060(7) 0.031(6) 0.051(6) 0.011(5) 0.019(5) 0.004(5)
C13K 0.068(8) 0.072(8) 0.060(7) -0.007(6) 0.020(6) -0.023(7)
C14K 0.069(7) 0.081(8) 0.064(7) 0.006(6) 0.013(6) 0.003(7)
C17K 0.059(7) 0.078(8) 0.062(7) 0.013(6) 0.030(6) 0.018(6)
C18K 0.056(8) 0.106(9) 0.077(8) 0.009(7) 0.037(7) 0.006(8)
C19K 0.070(9) 0.109(9) 0.065(8) -0.005(7) 0.029(7) 0.019(8)
C20K 0.085(10) 0.109(9) 0.077(8) 0.003(8) 0.018(7) 0.012(8)
C21K 0.086(16) 0.048(9) 0.058(9) 0.014(8) 0.034(8) 0.022(8)
C10P 0.064(11) 0.030(10) 0.059(9) 0.012(9) 0.027(9) 0.003(9)
C15P 0.055(8) 0.070(9) 0.056(8) 0.018(8) 0.020(8) 0.012(8)
C16P 0.054(8) 0.066(8) 0.051(8) 0.022(7) 0.022(7) 0.010(8)
C11P 0.056(9) 0.062(8) 0.059(8) 0.006(8) 0.022(8) -0.005(8)
C12P 0.058(9) 0.039(8) 0.055(8) 0.010(8) 0.013(8) 0.002(8)
C13P 0.057(11) 0.052(10) 0.052(10) 0.014(9) 0.014(10) 0.010(11)
C14P 0.055(9) 0.062(9) 0.059(9) 0.012(8) 0.021(8) 0.017(8)
C17P 0.073(10) 0.095(10) 0.073(9) 0.004(9) 0.018(9) 0.008(9)
C18P 0.072(13) 0.101(12) 0.070(12) 0.004(11) 0.018(11) -0.005(12)
C19P 0.070(12) 0.102(11) 0.062(10) 0.000(10) 0.022(10) 0.015(11)
C20P 0.060(11) 0.098(10) 0.063(9) 0.014(9) 0.021(9) 0.009(10)
C21P 0.060(19) 0.039(16) 0.056(15) -0.001(13) 0.031(13) 0.011(14)
C1L 0.052(6) 0.058(7) 0.088(8) 0.011(6) 0.046(5) 0.005(5)
C2L 0.080(7) 0.037(6) 0.072(7) -0.001(6) 0.040(5) -0.004(5)
C3L 0.107(9) 0.055(8) 0.077(8) 0.012(6) 0.031(6) 0.000(6)
C4L 0.045(6) 0.091(9) 0.092(8) 0.036(7) 0.014(6) 0.009(5)
C5L 0.041(6) 0.091(8) 0.066(6) 0.019(6) 0.010(5) 0.000(5)
C6L 0.060(6) 0.064(7) 0.041(5) 0.021(5) 0.029(4) 0.032(5)
C7L 0.061(7) 0.070(8) 0.073(7) 0.035(6) 0.017(5) 0.022(6)
C8L 0.053(6) 0.060(7) 0.066(6) 0.023(5) 0.020(5) 0.009(5)
C9L 0.063(6) 0.054(6) 0.052(5) 0.017(5) 0.031(5) 0.017(5)
C10L 0.057(5) 0.036(5) 0.058(5) 0.017(5) 0.020(4) 0.004(4)
C15L 0.088(7) 0.042(6) 0.073(7) 0.036(6) 0.035(6) 0.024(5)
C16L 0.104(9) 0.045(6) 0.066(7) 0.013(5) 0.031(6) 0.005(6)
C11L 0.094(8) 0.039(6) 0.053(6) 0.017(5) 0.015(5) -0.005(5)
C12L 0.074(7) 0.049(6) 0.052(6) 0.024(5) 0.011(5) -0.004(5)
C13L 0.069(7) 0.097(9) 0.093(8) 0.076(7) 0.011(6) 0.007(6)
C14L 0.078(7) 0.084(8) 0.093(8) 0.053(7) 0.021(6) 0.030(6)
C17L 0.088(8) 0.080(9) 0.112(10) 0.057(8) 0.043(7) 0.025(6)
C18L 0.165(13) 0.100(10) 0.084(9) 0.067(8) 0.062(8) 0.042(9)
C19L 0.140(11) 0.053(7) 0.082(8) 0.034(6) 0.066(8) 0.036(7)
C20L 0.164(12) 0.078(9) 0.095(9) 0.055(8) 0.053(9) 0.011(8)
C21L 0.068(6) 0.063(7) 0.088(7) 0.051(6) 0.017(5) -0.004(5)
Fe1 0.0523(8) 0.0536(9) 0.0497(7) 0.0183(7) 0.0267(6) 0.0153(6)
Fe2 0.0457(7) 0.0419(8) 0.0409(7) 0.0140(6) 0.0164(5) 0.0054(6)
Fe3 0.0498(8) 0.0424(8) 0.0497(7) 0.0104(6) 0.0201(6) 0.0040(6)
Fe4 0.0520(8) 0.0452(8) 0.0464(7) 0.0097(6) 0.0152(6) 0.0014(6)
N1A 0.049(4) 0.040(4) 0.047(4) 0.017(4) 0.020(3) 0.017(3)
N2A 0.059(5) 0.037(4) 0.047(4) 0.011(4) 0.025(4) 0.018(3)
N3A 0.056(4) 0.044(5) 0.039(4) 0.003(3) 0.025(3) 0.009(3)
N1B 0.041(4) 0.051(5) 0.041(4) 0.019(4) 0.013(3) 0.008(3)
N2B 0.064(5) 0.044(5) 0.042(4) 0.013(4) 0.027(4) 0.010(4)
N3B 0.040(4) 0.034(4) 0.036(4) 0.008(3) 0.014(3) 0.007(3)
N1C 0.054(5) 0.050(5) 0.047(4) 0.016(4) 0.021(3) 0.005(4)
N2C 0.051(5) 0.092(7) 0.059(5) 0.033(5) 0.029(4) 0.022(5)
N3C 0.054(5) 0.057(5) 0.047(4) 0.027(4) 0.026(4) 0.026(4)
N1D 0.050(4) 0.032(4) 0.042(4) 0.010(3) 0.018(3) 0.005(4)
N2D 0.048(5) 0.060(6) 0.045(4) 0.005(4) 0.018(3) 0.011(4)
N3D 0.051(5) 0.065(5) 0.042(4) 0.018(4) 0.028(3) 0.012(4)
N1E 0.053(5) 0.059(6) 0.053(4) 0.025(4) 0.023(4) 0.016(4)
N2E 0.047(4) 0.059(5) 0.064(5) 0.031(5) 0.023(4) 0.010(4)
N3E 0.052(4) 0.064(5) 0.055(4) 0.030(4) 0.026(4) 0.012(4)
N1F 0.049(4) 0.046(5) 0.039(4) 0.003(4) 0.014(3) -0.002(3)
N2F 0.043(4) 0.043(5) 0.046(4) 0.006(4) 0.013(3) 0.001(3)
N3F 0.043(4) 0.035(5) 0.042(4) 0.003(4) 0.011(3) 0.001(3)
N1G 0.048(4) 0.035(4) 0.037(4) 0.009(3) 0.010(3) 0.005(3)
N2G 0.066(5) 0.053(5) 0.045(4) 0.027(4) 0.016(4) 0.001(4)
N3G 0.033(4) 0.047(5) 0.039(4) 0.024(4) 0.006(3) 0.005(3)
N1H 0.065(5) 0.051(5) 0.046(4) 0.012(4) 0.025(4) 0.001(4)
N2H 0.054(5) 0.052(5) 0.060(5) 0.019(4) 0.025(4) 0.016(4)
N3H 0.035(4) 0.036(4) 0.047(4) 0.016(4) 0.008(3) 0.008(3)
N1I 0.047(4) 0.046(5) 0.039(4) 0.015(4) 0.012(3) 0.002(4)
N2I 0.079(6) 0.045(5) 0.076(6) 0.004(4) 0.044(5) -0.004(4)
N3I 0.055(5) 0.040(5) 0.059(5) 0.010(4) 0.025(4) 0.001(4)
N1J 0.055(5) 0.049(5) 0.044(4) 0.013(4) 0.017(4) 0.006(4)
N2J 0.085(6) 0.050(5) 0.054(5) 0.016(4) 0.027(4) 0.006(4)
N3J 0.065(5) 0.047(5) 0.043(4) 0.011(4) 0.020(4) 0.002(4)
N1K 0.069(5) 0.044(5) 0.051(4) 0.008(4) 0.024(4) 0.014(4)
N2K 0.060(6) 0.064(6) 0.073(5) 0.029(5) 0.027(4) 0.017(5)
N3K 0.077(6) 0.043(5) 0.043(4) 0.005(4) 0.020(4) -0.002(4)
N1L 0.044(4) 0.048(5) 0.046(4) 0.014(4) 0.014(3) 0.017(4)
N2L 0.057(5) 0.073(6) 0.053(5) 0.022(5) 0.002(4) 0.010(4)
N3L 0.045(4) 0.035(4) 0.040(4) 0.007(3) 0.022(3) 0.000(3)
O1A 0.072(4) 0.060(4) 0.056(4) 0.024(3) 0.029(3) 0.024(3)
O1B 0.073(4) 0.051(4) 0.052(3) 0.018(3) 0.030(3) 0.012(3)
O1C 0.092(6) 0.153(8) 0.062(5) 0.044(5) 0.035(4) 0.034(5)
O1D 0.086(5) 0.053(4) 0.040(3) 0.007(3) 0.026(3) 0.024(4)
O1E 0.045(3) 0.071(4) 0.075(4) 0.038(4) 0.028(3) 0.014(3)
O1F 0.041(3) 0.061(4) 0.072(4) 0.034(3) 0.020(3) 0.003(3)
O1G 0.072(5) 0.063(5) 0.098(5) 0.045(4) 0.008(4) 0.007(4)
O1H 0.075(5) 0.049(4) 0.081(4) 0.028(4) 0.033(3) 0.020(3)
O1I 0.105(6) 0.088(6) 0.072(5) 0.024(4) 0.031(4) -0.020(4)
O1J 0.092(5) 0.082(6) 0.069(5) 0.024(4) 0.045(4) 0.012(4)
O1K 0.094(6) 0.073(5) 0.084(5) -0.015(4) 0.052(4) -0.003(4)
O1L 0.089(5) 0.069(5) 0.090(5) 0.020(4) 0.056(4) 0.018(4)
S1A 0.0827(19) 0.0564(18) 0.0788(18) 0.0189(15) 0.0409(15) 0.0175(15)
O2A 0.082(5) 0.070(5) 0.105(5) 0.011(4) 0.040(4) 0.032(4)
O3A 0.139(7) 0.069(5) 0.086(5) 0.006(4) 0.057(5) 0.001(5)
O4A 0.151(8) 0.080(6) 0.214(10) 0.075(7) 0.117(7) 0.015(5)
C22A 0.157(17) 0.20(2) 0.109(13) 0.072(15) 0.021(12) 0.085(16)
F1A 0.191(10) 0.290(15) 0.241(13) 0.168(12) 0.066(9) 0.150(10)
F2A 0.184(10) 0.326(17) 0.094(7) 0.060(9) 0.013(6) 0.050(10)
F3A 0.276(14) 0.302(16) 0.212(11) 0.201(12) 0.135(10) 0.133(12)
S1B 0.091(2) 0.101(2) 0.0796(19) 0.0470(19) 0.0285(16) 0.0020(18)
O2B 0.084(5) 0.204(9) 0.109(6) 0.092(6) 0.015(4) 0.006(5)
O3B 0.131(6) 0.123(7) 0.091(5) 0.060(5) 0.054(4) 0.000(5)
O4B 0.169(8) 0.137(8) 0.124(7) 0.073(6) 0.007(6) -0.048(7)
C22B 0.262(15) 0.262(14) 0.236(14) 0.140(11) 0.156(10) 0.117(11)
F1B 0.277(14) 0.297(14) 0.303(15) 0.152(12) 0.116(11) 0.157(11)
F2B 0.228(11) 0.308(14) 0.261(12) 0.129(10) 0.164(9) 0.098(10)
F3B 0.385(17) 0.216(14) 0.254(13) 0.043(11) 0.151(12) 0.116(13)
S1C 0.124(3) 0.071(2) 0.092(2) 0.0349(19) 0.048(2) 0.033(2)
O2C 0.166(8) 0.091(7) 0.092(6) 0.023(5) 0.042(5) 0.011(6)
O3C 0.175(10) 0.158(10) 0.130(8) 0.040(7) 0.040(7) -0.061(8)
O4C 0.205(11) 0.185(11) 0.170(9) 0.121(9) 0.103(8) 0.131(9)
C22C 0.123(12) 0.112(13) 0.133(13) 0.071(12) 0.047(10) 0.046(10)
F1C 0.209(9) 0.131(8) 0.109(6) 0.050(6) 0.014(6) 0.015(6)
F2C 0.196(9) 0.155(9) 0.157(8) 0.094(7) 0.009(7) -0.017(7)
F3C 0.289(15) 0.251(14) 0.232(12) 0.143(11) 0.114(10) 0.186(12)
S1D 0.083(2) 0.097(2) 0.087(2) 0.0466(19) 0.0284(17) 0.0099(18)
O2D 0.070(4) 0.098(6) 0.074(4) 0.025(4) 0.001(4) -0.004(4)
O3D 0.097(6) 0.177(8) 0.172(7) 0.099(7) 0.088(5) 0.039(5)
O4D 0.166(8) 0.114(8) 0.127(7) 0.058(6) 0.031(6) 0.018(6)
C22D 0.218(12) 0.183(10) 0.127(9) 0.088(9) 0.059(8) 0.025(11)
F1D 0.241(11) 0.230(11) 0.126(7) 0.079(7) 0.013(6) 0.043(8)
F2D 0.233(10) 0.216(10) 0.180(8) 0.094(8) 0.112(7) -0.006(8)
F3D 0.294(11) 0.118(7) 0.175(8) 0.086(7) 0.074(7) 0.040(7)
S1E 0.0677(16) 0.0526(16) 0.0584(15) 0.0183(13) 0.0201(12) 0.0095(13)
O2E 0.091(5) 0.078(5) 0.067(4) 0.016(4) 0.020(4) 0.012(4)
O3E 0.108(5) 0.058(5) 0.097(5) 0.043(4) 0.029(4) 0.023(4)
O4E 0.135(7) 0.070(5) 0.066(4) 0.019(4) 0.033(4) 0.015(4)
C22E 0.112(11) 0.161(15) 0.138(13) 0.114(13) 0.041(10) 0.038(10)
F1E 0.098(6) 0.292(13) 0.157(8) 0.130(9) 0.015(5) -0.010(7)
F2E 0.183(9) 0.258(12) 0.159(8) 0.129(9) 0.064(6) -0.014(8)
F3E 0.183(10) 0.285(15) 0.190(10) 0.099(10) 0.142(8) 0.110(9)

loop_
_atom_type_symbol
_atom_type_description
_atom_type_scat_dispersion_real
_atom_type_scat_dispersion_imag
_atom_type_scat_source
C C 0.0033 0.0016 'International Tables Vol C Tables 4.2.6.8 and 6.1.1.4'
H H 0.0000 0.0000 'International Tables Vol C Tables 4.2.6.8 and 6.1.1.4'
N N 0.0061 0.0033 'International Tables Vol C Tables 4.2.6.8 and 6.1.1.4'
O O 0.0106 0.0060 'International Tables Vol C Tables 4.2.6.8 and 6.1.1.4'
F F 0.0171 0.0103 'International Tables Vol C Tables 4.2.6.8 and 6.1.1.4'
S S 0.1246 0.1234 'International Tables Vol C Tables 4.2.6.8 and 6.1.1.4'
Fe Fe 0.3463 0.8444 'International Tables Vol C Tables 4.2.6.8 and 6.1.1.4'

loop_
_geom_angle_atom_site_label_1
_geom_angle_atom_site_label_2
_geom_angle_atom_site_label_3
_geom_angle
C3B C1A O1A 125.5(8)
C3B C1A C2A 118.4(9)
O1A C1A C2A 115.8(8)
C3A C2A C1A 121.1(8)
C3A C2A H2AA 119.4
C1A C2A H2AA 119.4
C2A C3A C1B 118.9(8)
C2A C3A H3AA 120.5
C1B C3A H3AA 120.5
O1A C4A C5A 106.6(7)
O1A C4A H4AA 110.4
C5A C4A H4AA 110.4
O1A C4A H4AB 110.4
C5A C4A H4AB 110.4
H4AA C4A H4AB 108.6
N2A C5A C4A 111.8(7)
N2A C5A H5AA 109.3
C4A C5A H5AA 109.3
N2A C5A H5AB 109.3
C4A C5A H5AB 109.3
H5AA C5A H5AB 107.9
N1A C6A N2A 111.2(7)
N1A C6A C9A 114.2(8)
N2A C6A C9A 134.5(8)
C8A C7A N2A 107.6(7)
C8A C7A H7AA 126.2
N2A C7A H7AA 126.2
C7A C8A N1A 109.0(8)
C7A C8A H8AA 125.5
N1A C8A H8AA 125.5
N3A C9A C6A 115.5(8)
N3A C9A H9AA 122.3
C6A C9A H9AA 122.3
N3A C10A C12A 108.3(10)
N3A C10A C21A 115.6(11)
C12A C10A C21A 113.3(11)
N3A C10A H10A 106.3
C12A C10A H10A 106.3
C21A C10A H10A 106.3
C16A C15A C14A 115.4(10)
C16A C15A C20A 118.1(11)
C14A C15A C20A 126.5(12)
C15A C16A C17A 118.0(11)
C15A C16A C11A 118.8(11)
C17A C16A C11A 123.2(12)
C12A C11A C16A 123.6(12)
C12A C11A H11A 118.2
C16A C11A H11A 118.2
C11A C12A C13A 117.5(11)
C11A C12A C10A 122.1(11)
C13A C12A C10A 120.4(11)
C14A C13A C12A 120.9(12)
C14A C13A H13A 119.6
C12A C13A H13A 119.6
C13A C14A C15A 123.8(13)
C13A C14A H14A 118.1
C15A C14A H14A 118.1
C18A C17A C16A 121.1(12)
C18A C17A H17A 119.5
C16A C17A H17A 119.5
C17A C18A C19A 122.9(13)
C17A C18A H18A 118.5
C19A C18A H18A 118.5
C20A C19A C18A 118.2(14)
C20A C19A H19A 120.9
C18A C19A H19A 120.9
C19A C20A C15A 121.6(13)
C19A C20A H20A 119.2
C15A C20A H20A 119.2
C10A C21A H21A 109.5
C10A C21A H21B 109.5
H21A C21A H21B 109.5
C10A C21A H21C 109.5
H21A C21A H21C 109.5
H21B C21A H21C 109.5
C12Z C10Z N3A 110.8(12)
C12Z C10Z C21Z 113.8(14)
N3A C10Z C21Z 114.2(14)
C12Z C10Z H10B 105.7
N3A C10Z H10B 105.7
C21Z C10Z H10B 105.7
C16Z C15Z C20Z 120.2(13)
C16Z C15Z C14Z 116.8(13)
C20Z C15Z C14Z 123.0(16)
C15Z C16Z C17Z 117.4(12)
C15Z C16Z C11Z 120.1(13)
C17Z C16Z C11Z 122.3(15)
C12Z C11Z C16Z 121.6(14)
C12Z C11Z H11B 119.2
C16Z C11Z H11B 119.2
C11Z C12Z C13Z 117.5(13)
C11Z C12Z C10Z 123.1(13)
C13Z C12Z C10Z 119.4(13)
C14Z C13Z C12Z 122.6(15)
C14Z C13Z H13B 118.7
C12Z C13Z H13B 118.7
C13Z C14Z C15Z 121.0(15)
C13Z C14Z H14B 119.5
C15Z C14Z H14B 119.5
C18Z C17Z C16Z 121.7(15)
C18Z C17Z H17B 119.1
C16Z C17Z H17B 119.1
C17Z C18Z C19Z 119.8(15)
C17Z C18Z H18B 120.1
C19Z C18Z H18B 120.1
C20Z C19Z C18Z 121.0(15)
C20Z C19Z H19B 119.5
C18Z C19Z H19B 119.5
C19Z C20Z C15Z 119.8(15)
C19Z C20Z H20B 120.1
C15Z C20Z H20B 120.1
C10Z C21Z H21D 109.5
C10Z C21Z H21E 109.5
H21D C21Z H21E 109.5
C10Z C21Z H21F 109.5
H21D C21Z H21F 109.5
H21E C21Z H21F 109.5
O1B C1B C2B 117.4(8)
O1B C1B C3A 124.5(7)
C2B C1B C3A 118.1(8)
C3B C2B C1B 122.5(8)
C3B C2B H2BA 118.7
C1B C2B H2BA 118.7
C2B C3B C1A 120.7(8)
C2B C3B H3BA 119.6
C1A C3B H3BA 119.6
O1B C4B C5B 107.5(7)
O1B C4B H4BA 110.2
C5B C4B H4BA 110.2
O1B C4B H4BB 110.2
C5B C4B H4BB 110.2
H4BA C4B H4BB 108.5
N2B C5B C4B 112.6(7)
N2B C5B H5BA 109.1
C4B C5B H5BA 109.1
N2B C5B H5BB 109.1
C4B C5B H5BB 109.1
H5BA C5B H5BB 107.8
N1B C6B N2B 109.9(7)
N1B C6B C9B 120.5(7)
N2B C6B C9B 129.5(7)
C8B C7B N2B 107.7(8)
C8B C7B H7BA 126.1
N2B C7B H7BA 126.1
N1B C8B C7B 107.9(8)
N1B C8B H8BA 126.0
C7B C8B H8BA 126.0
N3B C9B C6B 111.8(7)
N3B C9B H9BA 124.1
C6B C9B H9BA 124.1
N3B C10B C21B 116.3(6)
N3B C10B C12B 110.5(6)
C21B C10B C12B 112.4(6)
N3B C10B H10C 105.6
C21B C10B H10C 105.6
C12B C10B H10C 105.6
C16B C15B C14B 120.0(6)
C16B C15B C20B 118.0(7)
C14B C15B C20B 122.0(8)
C15B C16B C17B 118.5(7)
C15B C16B C11B 118.7(7)
C17B C16B C11B 122.7(7)
C12B C11B C16B 120.4(7)
C12B C11B H11C 119.8
C16B C11B H11C 119.8
C11B C12B C13B 119.2(7)
C11B C12B C10B 122.3(7)
C13B C12B C10B 118.4(7)
C14B C13B C12B 122.7(8)
C14B C13B H13C 118.6
C12B C13B H13C 118.6
C13B C14B C15B 118.8(8)
C13B C14B H14C 120.6
C15B C14B H14C 120.6
C18B C17B C16B 121.5(8)
C18B C17B H17C 119.3
C16B C17B H17C 119.3
C17B C18B C19B 120.1(9)
C17B C18B H18C 120.0
C19B C18B H18C 120.0
C20B C19B C18B 119.2(8)
C20B C19B H19C 120.4
C18B C19B H19C 120.4
C19B C20B C15B 122.6(8)
C19B C20B H20C 118.7
C15B C20B H20C 118.7
C10B C21B H21G 109.5
C10B C21B H21H 109.5
H21G C21B H21H 109.5
C10B C21B H21I 109.5
H21G C21B H21I 109.5
H21H C21B H21I 109.5
C3D C1C O1C 126.3(10)
C3D C1C C2C 115.8(10)
O1C C1C C2C 117.9(11)
C3C C2C C1C 123.4(10)
C3C C2C H2CA 118.3
C1C C2C H2CA 118.3
C2C C3C C1D 119.6(8)
C2C C3C H3CA 120.2
C1D C3C H3CA 120.2
O1C C4C C5C 106.8(9)
O1C C4C H4CA 110.4
C5C C4C H4CA 110.4
O1C C4C H4CB 110.4
C5C C4C H4CB 110.4
H4CA C4C H4CB 108.6
N2C C5C C4C 112.0(9)
N2C C5C H5CA 109.2
C4C C5C H5CA 109.2
N2C C5C H5CB 109.2
C4C C5C H5CB 109.2
H5CA C5C H5CB 107.9
N1C C6C N2C 115.0(9)
N1C C6C C9C 113.7(9)
N2C C6C C9C 131.3(10)
C8C C7C N2C 107.7(9)
C8C C7C H7CA 126.1
N2C C7C H7CA 126.1
C7C C8C N1C 109.9(9)
C7C C8C H8CA 125.1
N1C C8C H8CA 125.1
N3C C9C C6C 115.2(8)
N3C C9C H9CA 122.4
C6C C9C H9CA 122.4
N3C C10C C12C 114.4(8)
N3C C10C C21C 117.2(10)
C12C C10C C21C 108.2(8)
N3C C10C H10D 105.3
C12C C10C H10D 105.3
C21C C10C H10D 105.3
C16C C15C C20C 117.2(9)
C16C C15C C14C 121.0(9)
C20C C15C C14C 121.8(10)
C15C C16C C17C 119.2(9)
C15C C16C C11C 118.1(9)
C17C C16C C11C 122.6(10)
C12C C11C C16C 119.9(10)
C12C C11C H11D 120.1
C16C C11C H11D 120.1
C11C C12C C13C 121.5(10)
C11C C12C C10C 122.0(10)
C13C C12C C10C 116.3(9)
C14C C13C C12C 121.4(11)
C14C C13C H13D 119.3
C12C C13C H13D 119.3
C13C C14C C15C 117.9(11)
C13C C14C H14D 121.1
C15C C14C H14D 121.1
C18C C17C C16C 119.4(10)
C18C C17C H17D 120.3
C16C C17C H17D 120.3
C17C C18C C19C 122.8(11)
C17C C18C H18D 118.6
C19C C18C H18D 118.6
C20C C19C C18C 117.4(11)
C20C C19C H19D 121.3
C18C C19C H19D 121.3
C19C C20C C15C 123.7(11)
C19C C20C H20D 118.2
C15C C20C H20D 118.2
C10C C21C H21J 109.5
C10C C21C H21K 109.5
H21J C21C H21K 109.5
C10C C21C H21L 109.5
H21J C21C H21L 109.5
H21K C21C H21L 109.5
N3C C10X C12X 112.6(15)
N3C C10X C21X 115.3(16)
C12X C10X C21X 110.6(15)
N3C C10X H10E 105.8
C12X C10X H10E 105.8
C21X C10X H10E 105.8
C16X C15X C14X 117.7(15)
C16X C15X C20X 119.3(14)
C14X C15X C20X 123.0(18)
C15X C16X C11X 120.4(15)
C15X C16X C17X 119.0(14)
C11X C16X C17X 120.5(18)
C12X C11X C16X 120.4(16)
C12X C11X H11E 119.8
C16X C11X H11E 119.8
C11X C12X C13X 119.5(15)
C11X C12X C10X 122.1(14)
C13X C12X C10X 118.4(14)
C14X C13X C12X 121.7(16)
C14X C13X H13E 119.1
C12X C13X H13E 119.1
C13X C14X C15X 120.2(16)
C13X C14X H14E 119.9
C15X C14X H14E 119.9
C18X C17X C16X 120.2(16)
C18X C17X H17E 119.9
C16X C17X H17E 119.9
C17X C18X C19X 121.1(17)
C17X C18X H18E 119.5
C19X C18X H18E 119.5
C20X C19X C18X 120.7(17)
C20X C19X H19E 119.7
C18X C19X H19E 119.7
C19X C20X C15X 119.7(16)
C19X C20X H20E 120.2
C15X C20X H20E 120.2
C10X C21X H21M 109.5
C10X C21X H21N 109.5
H21M C21X H21N 109.5
C10X C21X H21O 109.5
H21M C21X H21O 109.5
H21N C21X H21O 109.5
C2D C1D O1D 127.2(10)
C2D C1D C3C 117.1(9)
O1D C1D C3C 115.5(8)
C1D C2D C3D 123.4(10)
C1D C2D H2DA 118.3
C3D C2D H2DA 118.3
C1C C3D C2D 120.6(9)
C1C C3D H3DA 119.7
C2D C3D H3DA 119.7
O1D C4D C5D 109.2(8)
O1D C4D H4DA 109.8
C5D C4D H4DA 109.8
O1D C4D H4DB 109.8
C5D C4D H4DB 109.8
H4DA C4D H4DB 108.3
N2D C5D C4D 111.1(7)
N2D C5D H5DA 109.4
C4D C5D H5DA 109.4
N2D C5D H5DB 109.4
C4D C5D H5DB 109.4
H5DA C5D H5DB 108.0
N1D C6D N2D 111.1(8)
N1D C6D C9D 117.0(8)
N2D C6D C9D 131.9(8)
C8D C7D N2D 106.5(8)
C8D C7D H7DA 126.8
N2D C7D H7DA 126.8
N1D C8D C7D 110.3(8)
N1D C8D H8DA 124.9
C7D C8D H8DA 124.9
N3D C9D C6D 114.6(7)
N3D C9D H9DA 122.7
C6D C9D H9DA 122.7
N3D C10D C12D 115.3(8)
N3D C10D C21D 114.4(9)
C12D C10D C21D 111.2(8)
N3D C10D H10F 104.9
C12D C10D H10F 104.9
C21D C10D H10F 104.9
C16D C15D C20D 120.0(9)
C16D C15D C14D 119.7(9)
C20D C15D C14D 120.3(10)
C15D C16D C17D 120.5(9)
C15D C16D C11D 117.5(8)
C17D C16D C11D 122.0(10)
C12D C11D C16D 122.8(9)
C12D C11D H11F 118.6
C16D C11D H11F 118.6
C11D C12D C13D 117.9(9)
C11D C12D C10D 121.6(9)
C13D C12D C10D 120.4(9)
C14D C13D C12D 122.5(9)
C14D C13D H13F 118.8
C12D C13D H13F 118.8
C13D C14D C15D 119.6(10)
C13D C14D H14F 120.2
C15D C14D H14F 120.2
C18D C17D C16D 117.0(10)
C18D C17D H17F 121.5
C16D C17D H17F 121.5
C19D C18D C17D 123.3(11)
C19D C18D H18F 118.4
C17D C18D H18F 118.4
C18D C19D C20D 120.2(11)
C18D C19D H19F 119.9
C20D C19D H19F 119.9
C19D C20D C15D 118.8(10)
C19D C20D H20F 120.6
C15D C20D H20F 120.6
C10D C21D H21P 109.5
C10D C21D H21Q 109.5
H21P C21D H21Q 109.5
C10D C21D H21R 109.5
H21P C21D H21R 109.5
H21Q C21D H21R 109.5
N3D C10W C12W 110.4(14)
N3D C10W C21W 116.6(16)
C12W C10W C21W 112.8(15)
N3D C10W H10G 105.3
C12W C10W H10G 105.3
C21W C10W H10G 105.3
C16W C15W C14W 119.5(15)
C16W C15W C20W 119.8(15)
C14W C15W C20W 120.8(18)
C15W C16W C11W 119.7(15)
C15W C16W C17W 120.3(14)
C11W C16W C17W 120.0(18)
C12W C11W C16W 120.3(15)
C12W C11W H11G 119.8
C16W C11W H11G 119.8
C11W C12W C13W 119.5(14)
C11W C12W C10W 121.4(14)
C13W C12W C10W 119.1(14)
C14W C13W C12W 121.9(16)
C14W C13W H13G 119.1
C12W C13W H13G 119.1
C13W C14W C15W 119.1(16)
C13W C14W H14G 120.4
C15W C14W H14G 120.4
C18W C17W C16W 118.8(16)
C18W C17W H17G 120.6
C16W C17W H17G 120.6
C17W C18W C19W 120.9(17)
C17W C18W H18G 119.5
C19W C18W H18G 119.5
C20W C19W C18W 121.6(17)
C20W C19W H19G 119.2
C18W C19W H19G 119.2
C19W C20W C15W 118.6(17)
C19W C20W H20G 120.7
C15W C20W H20G 120.7
C10W C21W H21S 109.5
C10W C21W H21T 109.5
H21S C21W H21T 109.5
C10W C21W H21U 109.5
H21S C21W H21U 109.5
H21T C21W H21U 109.5
C3F C1E C2E 119.3(8)
C3F C1E O1E 123.7(8)
C2E C1E O1E 116.8(8)
C3E C2E C1E 121.6(8)
C3E C2E H2EA 119.2
C1E C2E H2EA 119.2
C2E C3E C1F 118.3(8)
C2E C3E H3EA 120.9
C1F C3E H3EA 120.9
O1E C4E C5E 109.7(7)
O1E C4E H4EA 109.7
C5E C4E H4EA 109.7
O1E C4E H4EB 109.7
C5E C4E H4EB 109.7
H4EA C4E H4EB 108.2
N2E C5E C4E 108.0(6)
N2E C5E H5EA 110.1
C4E C5E H5EA 110.1
N2E C5E H5EB 110.1
C4E C5E H5EB 110.1
H5EA C5E H5EB 108.4
N1E C6E N2E 111.1(9)
N1E C6E C9E 116.7(8)
N2E C6E C9E 132.2(8)
N2E C7E C8E 103.5(8)
N2E C7E H7EA 128.3
C8E C7E H7EA 128.3
N1E C8E C7E 111.5(9)
N1E C8E H8EA 124.2
C7E C8E H8EA 124.2
N3E C9E C6E 111.2(8)
N3E C9E H9EA 124.4
C6E C9E H9EA 124.4
N3E C10E C21E 114.5(9)
N3E C10E C12E 111.3(9)
C21E C10E C12E 109.1(8)
N3E C10E H10H 107.2
C21E C10E H10H 107.2
C12E C10E H10H 107.2
C14E C15E C16E 119.2(10)
C14E C15E C20E 121.5(13)
C16E C15E C20E 119.3(11)
C15E C16E C11E 118.4(10)
C15E C16E C17E 120.9(11)
C11E C16E C17E 120.7(12)
C12E C11E C16E 121.3(11)
C12E C11E H11H 119.3
C16E C11E H11H 119.3
C11E C12E C13E 118.7(10)
C11E C12E C10E 118.4(10)
C13E C12E C10E 122.8(10)
C14E C13E C12E 122.7(11)
C14E C13E H13H 118.7
C12E C13E H13H 118.7
C13E C14E C15E 119.6(11)
C13E C14E H14H 120.2
C15E C14E H14H 120.2
C18E C17E C16E 116.5(12)
C18E C17E H17H 121.7
C16E C17E H17H 121.7
C17E C18E C19E 123.0(13)
C17E C18E H18H 118.5
C19E C18E H18H 118.5
C20E C19E C18E 121.2(14)
C20E C19E H19H 119.4
C18E C19E H19H 119.4
C19E C20E C15E 119.1(13)
C19E C20E H20H 120.4
C15E C20E H20H 120.4
C10E C21E H21V 109.5
C10E C21E H21W 109.5
H21V C21E H21W 109.5
C10E C21E H21X 109.5
H21V C21E H21X 109.5
H21W C21E H21X 109.5
N3E C10V C12V 117.9(18)
N3E C10V C21V 114.6(16)
C12V C10V C21V 110.3(14)
N3E C10V H10I 104.1
C12V C10V H10I 104.1
C21V C10V H10I 104.1
C16V C15V C20V 119.2(16)
C16V C15V C14V 119.4(16)
C20V C15V C14V 121(2)
C15V C16V C17V 120.2(16)
C15V C16V C11V 118.4(16)
C17V C16V C11V 121(2)
C12V C11V C16V 121.3(17)
C12V C11V H11I 119.3
C16V C11V H11I 119.3
C11V C12V C13V 119.6(15)
C11V C12V C10V 122.0(15)
C13V C12V C10V 118.5(15)
C14V C13V C12V 121.3(17)
C14V C13V H13I 119.3
C12V C13V H13I 119.3
C13V C14V C15V 120.0(18)
C13V C14V H14I 120.0
C15V C14V H14I 120.0
C18V C17V C16V 119.1(17)
C18V C17V H17I 120.5
C16V C17V H17I 120.5
C17V C18V C19V 120.5(17)
C17V C18V H18I 119.8
C19V C18V H18I 119.8
C20V C19V C18V 121.9(18)
C20V C19V H19I 119.1
C18V C19V H19I 119.1
C19V C20V C15V 119.1(17)
C19V C20V H20I 120.5
C15V C20V H20I 120.5
C10V C21V H21Y 109.5
C10V C21V H21Z 109.5
H21Y C21V H21Z 109.5
C10V C21V H22A 109.5
H21Y C21V H22A 109.5
H21Z C21V H22A 109.5
C2F C1F C3E 120.8(8)
C2F C1F O1F 115.8(7)
C3E C1F O1F 123.4(8)
C1F C2F C3F 122.9(8)
C1F C2F H2FA 118.6
C3F C2F H2FA 118.6
C1E C3F C2F 117.0(8)
C1E C3F H3FA 121.5
C2F C3F H3FA 121.5
O1F C4F C5F 104.8(6)
O1F C4F H4FA 110.8
C5F C4F H4FA 110.8
O1F C4F H4FB 110.8
C5F C4F H4FB 110.8
H4FA C4F H4FB 108.9
N2F C5F C4F 110.4(7)
N2F C5F H5FA 109.6
C4F C5F H5FA 109.6
N2F C5F H5FB 109.6
C4F C5F H5FB 109.6
H5FA C5F H5FB 108.1
N1F C6F N2F 109.2(8)
N1F C6F C9F 116.2(8)
N2F C6F C9F 134.5(9)
C8F C7F N2F 110.5(9)
C8F C7F H7FA 124.8
N2F C7F H7FA 124.8
C7F C8F N1F 108.3(9)
C7F C8F H8FA 125.9
N1F C8F H8FA 125.9
N3F C9F C6F 113.4(8)
N3F C9F H9FA 123.3
C6F C9F H9FA 123.3
C21F C10F C12F 112.9(6)
C21F C10F N3F 116.0(7)
C12F C10F N3F 110.8(6)
C21F C10F H10J 105.4
C12F C10F H10J 105.4
N3F C10F H10J 105.4
C16F C15F C14F 118.5(8)
C16F C15F C20F 118.4(8)
C14F C15F C20F 123.0(8)
C15F C16F C17F 120.1(7)
C15F C16F C11F 118.5(7)
C17F C16F C11F 121.4(8)
C12F C11F C16F 120.5(7)
C12F C11F H11J 119.7
C16F C11F H11J 119.7
C11F C12F C13F 119.6(7)
C11F C12F C10F 123.6(7)
C13F C12F C10F 116.7(7)
C14F C13F C12F 121.9(8)
C14F C13F H13J 119.1
C12F C13F H13J 119.1
C13F C14F C15F 120.8(8)
C13F C14F H14J 119.6
C15F C14F H14J 119.6
C18F C17F C16F 120.5(8)
C18F C17F H17J 119.8
C16F C17F H17J 119.8
C17F C18F C19F 120.3(9)
C17F C18F H18J 119.8
C19F C18F H18J 119.8
C20F C19F C18F 120.3(9)
C20F C19F H19J 119.8
C18F C19F H19J 119.8
C19F C20F C15F 120.2(9)
C19F C20F H20J 119.9
C15F C20F H20J 119.9
C10F C21F H22B 109.5
C10F C21F H22C 109.5
H22B C21F H22C 109.5
C10F C21F H22D 109.5
H22B C21F H22D 109.5
H22C C21F H22D 109.5
C2G C1G O1G 117.8(9)
C2G C1G C3H 118.8(10)
O1G C1G C3H 123.3(9)
C1G C2G C3G 122.0(9)
C1G C2G H2GA 119.0
C3G C2G H2GA 119.0
C2G C3G C1H 119.2(9)
C2G C3G H3GA 120.4
C1H C3G H3GA 120.4
O1G C4G C5G 104.1(7)
O1G C4G H4GA 110.9
C5G C4G H4GA 110.9
O1G C4G H4GB 110.9
C5G C4G H4GB 110.9
H4GA C4G H4GB 109.0
N2G C5G C4G 112.3(8)
N2G C5G H5GA 109.1
C4G C5G H5GA 109.1
N2G C5G H5GB 109.1
C4G C5G H5GB 109.1
H5GA C5G H5GB 107.9
N1G C6G N2G 110.1(7)
N1G C6G C9G 115.4(7)
N2G C6G C9G 134.5(8)
N2G C7G C8G 104.8(8)
N2G C7G H7GA 127.6
C8G C7G H7GA 127.6
N1G C8G C7G 111.5(9)
N1G C8G H8GA 124.2
C7G C8G H8GA 124.2
N3G C9G C6G 116.3(7)
N3G C9G H9GA 121.9
C6G C9G H9GA 121.9
N3G C10G C12G 114.1(6)
N3G C10G C21G 112.9(7)
C12G C10G C21G 108.9(6)
N3G C10G H10K 106.8
C12G C10G H10K 106.8
C21G C10G H10K 106.8
C16G C15G C20G 117.8(8)
C16G C15G C14G 118.8(7)
C20G C15G C14G 123.4(9)
C15G C16G C11G 119.0(7)
C15G C16G C17G 119.0(7)
C11G C16G C17G 121.9(8)
C12G C11G C16G 121.1(7)
C12G C11G H11K 119.4
C16G C11G H11K 119.4
C11G C12G C13G 119.6(7)
C11G C12G C10G 124.4(7)
C13G C12G C10G 115.9(7)
C14G C13G C12G 121.1(7)
C14G C13G H13K 119.4
C12G C13G H13K 119.4
C13G C14G C15G 120.3(8)
C13G C14G H14K 119.9
C15G C14G H14K 119.9
C18G C17G C16G 119.0(9)
C18G C17G H17K 120.5
C16G C17G H17K 120.5
C17G C18G C19G 121.1(10)
C17G C18G H18K 119.5
C19G C18G H18K 119.5
C20G C19G C18G 120.4(10)
C20G C19G H19K 119.8
C18G C19G H19K 119.8
C19G C20G C15G 122.4(10)
C19G C20G H20K 118.8
C15G C20G H20K 118.8
C10G C21G H22E 109.5
C10G C21G H22F 109.5
H22E C21G H22F 109.5
C10G C21G H22G 109.5
H22E C21G H22G 109.5
H22F C21G H22G 109.5
C2H C1H O1H 115.9(8)
C2H C1H C3G 119.7(9)
O1H C1H C3G 124.4(8)
C1H C2H C3H 122.5(9)
C1H C2H H2HA 118.7
C3H C2H H2HA 118.7
C2H C3H C1G 117.7(9)
C2H C3H H3HA 121.2
C1G C3H H3HA 121.2
O1H C4H C5H 104.7(7)
O1H C4H H4HA 110.8
C5H C4H H4HA 110.8
O1H C4H H4HB 110.8
C5H C4H H4HB 110.8
H4HA C4H H4HB 108.9
N2H C5H C4H 108.5(7)
N2H C5H H5HA 110.0
C4H C5H H5HA 110.0
N2H C5H H5HB 110.0
C4H C5H H5HB 110.0
H5HA C5H H5HB 108.4
N1H C6H N2H 108.1(8)
N1H C6H C9H 119.4(8)
N2H C6H C9H 132.3(9)
C8H C7H N2H 107.7(8)
C8H C7H H7HA 126.1
N2H C7H H7HA 126.1
C7H C8H N1H 109.6(9)
C7H C8H H8HA 125.2
N1H C8H H8HA 125.2
N3H C9H C6H 111.9(8)
N3H C9H H9HA 124.0
C6H C9H H9HA 124.0
N3H C10H C12H 112.5(6)
N3H C10H C21H 115.9(6)
C12H C10H C21H 109.6(6)
N3H C10H H10L 106.0
C12H C10H H10L 106.0
C21H C10H H10L 106.0
C16H C15H C14H 122.3(8)
C16H C15H C20H 118.7(9)
C14H C15H C20H 119.0(10)
C15H C16H C17H 122.1(9)
C15H C16H C11H 120.8(8)
C17H C16H C11H 117.1(9)
C12H C11H C16H 116.4(8)
C12H C11H H11L 121.8
C16H C11H H11L 121.8
C11H C12H C13H 119.7(7)
C11H C12H C10H 123.1(8)
C13H C12H C10H 117.1(7)
C14H C13H C12H 124.6(8)
C14H C13H H13L 117.7
C12H C13H H13L 117.7
C13H C14H C15H 116.2(9)
C13H C14H H14L 121.9
C15H C14H H14L 121.9
C18H C17H C16H 117.2(10)
C18H C17H H17L 121.4
C16H C17H H17L 121.4
C17H C18H C19H 122.9(11)
C17H C18H H18L 118.6
C19H C18H H18L 118.6
C20H C19H C18H 121.8(10)
C20H C19H H19L 119.1
C18H C19H H19L 119.1
C19H C20H C15H 117.1(10)
C19H C20H H20L 121.4
C15H C20H H20L 121.4
C10H C21H H22H 109.5
C10H C21H H22I 109.5
H22H C21H H22I 109.5
C10H C21H H22J 109.5
H22H C21H H22J 109.5
H22I C21H H22J 109.5
O1I C1I C2I 115.5(8)
O1I C1I C3J 125.1(9)
C2I C1I C3J 119.4(9)
C1I C2I C3I 122.4(9)
C1I C2I H2IA 118.8
C3I C2I H2IA 118.8
C1J C3I C2I 116.3(9)
C1J C3I H3IA 121.9
C2I C3I H3IA 121.9
O1I C4I C5I 105.8(8)
O1I C4I H4IA 110.6
C5I C4I H4IA 110.6
O1I C4I H4IB 110.6
C5I C4I H4IB 110.6
H4IA C4I H4IB 108.7
N2I C5I C4I 112.6(9)
N2I C5I H5IA 109.1
C4I C5I H5IA 109.1
N2I C5I H5IB 109.1
C4I C5I H5IB 109.1
H5IA C5I H5IB 107.8
N2I C6I N1I 110.9(8)
N2I C6I C9I 132.0(9)
N1I C6I C9I 117.2(8)
C8I C7I N2I 108.7(9)
C8I C7I H7IA 125.6
N2I C7I H7IA 125.6
C7I C8I N1I 109.1(9)
C7I C8I H8IA 125.4
N1I C8I H8IA 125.4
N3I C9I C6I 113.9(8)
N3I C9I H9IA 123.0
C6I C9I H9IA 123.0
N3I C10I C12I 112.4(7)
N3I C10I C21I 113.7(7)
C12I C10I C21I 109.3(6)
N3I C10I H10M 107.0
C12I C10I H10M 107.0
C21I C10I H10M 107.0
C16I C15I C14I 119.9(8)
C16I C15I C20I 121.5(10)
C14I C15I C20I 118.6(11)
C15I C16I C17I 117.7(9)
C15I C16I C11I 119.2(8)
C17I C16I C11I 123.0(10)
C12I C11I C16I 119.8(9)
C12I C11I H11M 120.1
C16I C11I H11M 120.1
C11I C12I C13I 118.8(8)
C11I C12I C10I 121.9(8)
C13I C12I C10I 119.2(8)
C14I C13I C12I 124.2(9)
C14I C13I H13M 117.9
C12I C13I H13M 117.9
C13I C14I C15I 117.9(9)
C13I C14I H14M 121.0
C15I C14I H14M 121.0
C18I C17I C16I 118.8(10)
C18I C17I H17M 120.6
C16I C17I H17M 120.6
C17I C18I C19I 124.6(12)
C17I C18I H18M 117.7
C19I C18I H18M 117.7
C20I C19I C18I 119.0(12)
C20I C19I H19M 120.5
C18I C19I H19M 120.5
C19I C20I C15I 118.3(11)
C19I C20I H20M 120.9
C15I C20I H20M 120.9
C10I C21I H22K 109.5
C10I C21I H22L 109.5
H22K C21I H22L 109.5
C10I C21I H22M 109.5
H22K C21I H22M 109.5
H22L C21I H22M 109.5
C3I C1J O1J 121.7(9)
C3I C1J C2J 121.7(9)
O1J C1J C2J 116.0(8)
C3J C2J C1J 121.2(9)
C3J C2J H2JA 119.4
C1J C2J H2JA 119.4
C2J C3J C1I 118.8(9)
C2J C3J H3JA 120.6
C1I C3J H3JA 120.6
O1J C4J C5J 105.8(8)
O1J C4J H4JA 110.6
C5J C4J H4JA 110.6
O1J C4J H4JB 110.6
C5J C4J H4JB 110.6
H4JA C4J H4JB 108.7
N2J C5J C4J 111.1(8)
N2J C5J H5JA 109.4
C4J C5J H5JA 109.4
N2J C5J H5JB 109.4
C4J C5J H5JB 109.4
H5JA C5J H5JB 108.0
N1J C6J N2J 109.3(8)
N1J C6J C9J 116.6(8)
N2J C6J C9J 134.0(8)
C8J C7J N2J 106.9(9)
C8J C7J H7JA 126.6
N2J C7J H7JA 126.6
C7J C8J N1J 109.5(9)
C7J C8J H8JA 125.2
N1J C8J H8JA 125.2
N3J C9J C6J 113.8(7)
N3J C9J H9JA 123.1
C6J C9J H9JA 123.1
C21J C10J N3J 116.6(11)
C21J C10J C12J 114.8(10)
N3J C10J C12J 113.1(11)
C21J C10J H10N 103.3
N3J C10J H10N 103.3
C12J C10J H10N 103.3
C16J C15J C14J 116.8(12)
C16J C15J C20J 119.9(13)
C14J C15J C20J 123.3(15)
C15J C16J C11J 119.3(12)
C15J C16J C17J 116.7(12)
C11J C16J C17J 124.0(15)
C12J C11J C16J 122.6(13)
C12J C11J H11N 118.7
C16J C11J H11N 118.7
C11J C12J C13J 117.4(12)
C11J C12J C10J 122.7(13)
C13J C12J C10J 119.9(12)
C14J C13J C12J 122.2(14)
C14J C13J H13N 118.9
C12J C13J H13N 118.9
C13J C14J C15J 121.6(14)
C13J C14J H14N 119.2
C15J C14J H14N 119.2
C18J C17J C16J 120.9(14)
C18J C17J H17N 119.5
C16J C17J H17N 119.5
C17J C18J C19J 122.5(14)
C17J C18J H18N 118.7
C19J C18J H18N 118.7
C20J C19J C18J 117.8(14)
C20J C19J H19N 121.1
C18J C19J H19N 121.1
C19J C20J C15J 121.9(15)
C19J C20J H20N 119.0
C15J C20J H20N 119.0
C10J C21J H22N 109.5
C10J C21J H22O 109.5
H22N C21J H22O 109.5
C10J C21J H22P 109.5
H22N C21J H22P 109.5
H22O C21J H22P 109.5
N3J C10Q C12Q 107.1(12)
N3J C10Q C21Q 112.1(14)
C12Q C10Q C21Q 110.3(13)
N3J C10Q H10O 109.1
C12Q C10Q H10O 109.1
C21Q C10Q H10O 109.1
C16Q C15Q C14Q 118.9(13)
C16Q C15Q C20Q 117.5(13)
C14Q C15Q C20Q 123.6(16)
C15Q C16Q C11Q 119.0(13)
C15Q C16Q C17Q 120.7(13)
C11Q C16Q C17Q 120.3(16)
C12Q C11Q C16Q 121.4(15)
C12Q C11Q H11O 119.3
C16Q C11Q H11O 119.3
C11Q C12Q C13Q 119.0(13)
C11Q C12Q C10Q 121.2(14)
C13Q C12Q C10Q 119.7(13)
C14Q C13Q C12Q 122.2(14)
C14Q C13Q H13O 118.9
C12Q C13Q H13O 118.9
C13Q C14Q C15Q 119.4(14)
C13Q C14Q H14O 120.3
C15Q C14Q H14O 120.3
C18Q C17Q C16Q 119.6(14)
C18Q C17Q H17O 120.2
C16Q C17Q H17O 120.2
C17Q C18Q C19Q 119.5(15)
C17Q C18Q H18O 120.2
C19Q C18Q H18O 120.2
C20Q C19Q C18Q 122.6(16)
C20Q C19Q H19O 118.7
C18Q C19Q H19O 118.7
C19Q C20Q C15Q 119.9(15)
C19Q C20Q H20O 120.0
C15Q C20Q H20O 120.0
C10Q C21Q H22Q 109.5
C10Q C21Q H22R 109.5
H22Q C21Q H22R 109.5
C10Q C21Q H22S 109.5
H22Q C21Q H22S 109.5
H22R C21Q H22S 109.5
C3L C1K C2K 116.2(11)
C3L C1K O1K 121.2(10)
C2K C1K O1K 122.5(10)
C3K C2K C1K 122.7(11)
C3K C2K H2KA 118.7
C1K C2K H2KA 118.7
C2K C3K C1L 117.3(11)
C2K C3K H3KA 121.3
C1L C3K H3KA 121.3
O1K C4K C5K 107.6(10)
O1K C4K H4KA 110.2
C5K C4K H4KA 110.2
O1K C4K H4KB 110.2
C5K C4K H4KB 110.2
H4KA C4K H4KB 108.5
N2K C5K C4K 110.9(8)
N2K C5K H5KA 109.5
C4K C5K H5KA 109.5
N2K C5K H5KB 109.5
C4K C5K H5KB 109.5
H5KA C5K H5KB 108.1
N1K C6K C9K 119.9(9)
N1K C6K N2K 110.4(8)
C9K C6K N2K 129.6(10)
N2K C7K C8K 110.9(9)
N2K C7K H7KA 124.5
C8K C7K H7KA 124.5
C7K C8K N1K 105.5(9)
C7K C8K H8KA 127.2
N1K C8K H8KA 127.2
C6K C9K N3K 113.8(8)
C6K C9K H9KA 123.1
N3K C9K H9KA 123.1
N3K C10K C12K 114.6(8)
N3K C10K C21K 113.8(10)
C12K C10K C21K 108.8(9)
N3K C10K H10P 106.3
C12K C10K H10P 106.3
C21K C10K H10P 106.3
C16K C15K C14K 120.2(9)
C16K C15K C20K 120.6(10)
C14K C15K C20K 119.2(11)
C15K C16K C17K 117.5(9)
C15K C16K C11K 120.2(9)
C17K C16K C11K 122.2(10)
C12K C11K C16K 119.3(10)
C12K C11K H11P 120.3
C16K C11K H11P 120.3
C11K C12K C13K 119.3(9)
C11K C12K C10K 122.4(10)
C13K C12K C10K 118.3(10)
C14K C13K C12K 124.0(11)
C14K C13K H13P 118.0
C12K C13K H13P 118.0
C13K C14K C15K 116.8(11)
C13K C14K H14P 121.6
C15K C14K H14P 121.6
C18K C17K C16K 120.8(11)
C18K C17K H17P 119.6
C16K C17K H17P 119.6
C17K C18K C19K 121.8(11)
C17K C18K H18P 119.1
C19K C18K H18P 119.1
C20K C19K C18K 120.0(12)
C20K C19K H19P 120.0
C18K C19K H19P 120.0
C19K C20K C15K 119.1(12)
C19K C20K H20P 120.4
C15K C20K H20P 120.4
C10K C21K H22T 109.5
C10K C21K H22U 109.5
H22T C21K H22U 109.5
C10K C21K H22V 109.5
H22T C21K H22V 109.5
H22U C21K H22V 109.5
N3K C10P C12P 109.5(12)
N3K C10P C21P 114.3(14)
C12P C10P C21P 109.7(14)
N3K C10P H10Q 107.7
C12P C10P H10Q 107.7
C21P C10P H10Q 107.7
C16P C15P C14P 118.9(14)
C16P C15P C20P 118.4(13)
C14P C15P C20P 122.7(17)
C15P C16P C17P 121.0(13)
C15P C16P C11P 119.2(14)
C17P C16P C11P 119.8(16)
C12P C11P C16P 121.2(15)
C12P C11P H11Q 119.4
C16P C11P H11Q 119.4
C11P C12P C13P 119.6(14)
C11P C12P C10P 121.0(14)
C13P C12P C10P 119.4(13)
C14P C13P C12P 121.0(15)
C14P C13P H13Q 119.5
C12P C13P H13Q 119.5
C13P C14P C15P 120.2(15)
C13P C14P H14Q 119.9
C15P C14P H14Q 119.9
C18P C17P C16P 119.4(15)
C18P C17P H17Q 120.3
C16P C17P H17Q 120.3
C17P C18P C19P 119.2(16)
C17P C18P H18Q 120.4
C19P C18P H18Q 120.4
C20P C19P C18P 122.7(17)
C20P C19P H19Q 118.6
C18P C19P H19Q 118.6
C19P C20P C15P 119.2(16)
C19P C20P H20Q 120.4
C15P C20P H20Q 120.4
C10P C21P H22W 109.5
C10P C21P H22X 109.5
H22W C21P H22X 109.5
C10P C21P H22Y 109.5
H22W C21P H22Y 109.5
H22X C21P H22Y 109.5
C2L C1L C3K 120.9(10)
C2L C1L O1L 116.4(9)
C3K C1L O1L 122.5(10)
C3L C2L C1L 119.2(10)
C3L C2L H2LA 120.4
C1L C2L H2LA 120.4
C1K C3L C2L 123.3(11)
C1K C3L H3LA 118.4
C2L C3L H3LA 118.4
O1L C4L C5L 107.9(8)
O1L C4L H4LA 110.1
C5L C4L H4LA 110.1
O1L C4L H4LB 110.1
C5L C4L H4LB 110.1
H4LA C4L H4LB 108.4
C4L C5L N2L 110.5(8)
C4L C5L H5LA 109.5
N2L C5L H5LA 109.5
C4L C5L H5LB 109.5
N2L C5L H5LB 109.5
H5LA C5L H5LB 108.1
N1L C6L N2L 113.9(8)
N1L C6L C9L 116.2(8)
N2L C6L C9L 129.9(9)
C8L C7L N2L 109.2(8)
C8L C7L H7LA 125.4
N2L C7L H7LA 125.4
C7L C8L N1L 109.9(8)
C7L C8L H8LA 125.0
N1L C8L H8LA 125.0
N3L C9L C6L 115.1(8)
N3L C9L H9LA 122.4
C6L C9L H9LA 122.4
C12L C10L C21L 113.2(6)
C12L C10L N3L 111.8(7)
C21L C10L N3L 115.9(7)
C12L C10L H10R 104.9
C21L C10L H10R 104.9
N3L C10L H10R 104.9
C14L C15L C16L 119.1(8)
C14L C15L C20L 122.0(9)
C16L C15L C20L 118.9(8)
C17L C16L C15L 121.1(8)
C17L C16L C11L 119.0(9)
C15L C16L C11L 119.8(8)
C12L C11L C16L 118.4(8)
C12L C11L H11R 120.8
C16L C11L H11R 120.8
C11L C12L C13L 119.9(8)
C11L C12L C10L 122.8(8)
C13L C12L C10L 117.2(8)
C14L C13L C12L 122.3(9)
C14L C13L H13R 118.9
C12L C13L H13R 118.9
C13L C14L C15L 120.5(8)
C13L C14L H14R 119.8
C15L C14L H14R 119.8
C16L C17L C18L 118.1(9)
C16L C17L H17R 120.9
C18L C17L H17R 120.9
C19L C18L C17L 122.4(10)
C19L C18L H18R 118.8
C17L C18L H18R 118.8
C20L C19L C18L 121.3(10)
C20L C19L H19R 119.3
C18L C19L H19R 119.3
C19L C20L C15L 117.8(10)
C19L C20L H20R 121.1
C15L C20L H20R 121.1
C10L C21L H22Z 109.5
C10L C21L H23A 109.5
H22Z C21L H23A 109.5
C10L C21L H23B 109.5
H22Z C21L H23B 109.5
H23A C21L H23B 109.5
N1E Fe1 N1C 89.7(3)
N1E Fe1 N1A 92.2(3)
N1C Fe1 N1A 90.9(3)
N1E Fe1 N3E 80.5(3)
N1C Fe1 N3E 91.1(3)
N1A Fe1 N3E 172.4(3)
N1E Fe1 N3A 92.2(3)
N1C Fe1 N3A 173.3(3)
N1A Fe1 N3A 82.5(3)
N3E Fe1 N3A 95.6(3)
N1E Fe1 N3C 169.6(3)
N1C Fe1 N3C 80.9(3)
N1A Fe1 N3C 92.5(3)
N3E Fe1 N3C 95.0(3)
N3A Fe1 N3C 97.6(3)
N1L Fe2 N1G 89.3(3)
N1L Fe2 N1B 94.2(3)
N1G Fe2 N1B 91.1(3)
N1L Fe2 N3G 89.4(3)
N1G Fe2 N3G 81.6(3)
N1B Fe2 N3G 171.8(3)
N1L Fe2 N3B 174.6(3)
N1G Fe2 N3B 92.8(3)
N1B Fe2 N3B 80.9(3)
N3G Fe2 N3B 95.7(2)
N1L Fe2 N3L 81.4(3)
N1G Fe2 N3L 169.3(3)
N1B Fe2 N3L 94.9(2)
N3G Fe2 N3L 92.9(3)
N3B Fe2 N3L 96.9(3)
N1I Fe3 N1H 90.4(3)
N1I Fe3 N1D 91.4(3)
N1H Fe3 N1D 92.0(3)
N1I Fe3 N3I 81.6(3)
N1H Fe3 N3I 90.4(3)
N1D Fe3 N3I 172.6(3)
N1I Fe3 N3H 171.7(3)
N1H Fe3 N3H 81.6(3)
N1D Fe3 N3H 90.9(2)
N3I Fe3 N3H 96.4(3)
N1I Fe3 N3D 94.0(3)
N1H Fe3 N3D 172.0(3)
N1D Fe3 N3D 81.2(3)
N3I Fe3 N3D 96.8(3)
N3H Fe3 N3D 94.3(3)
N1J Fe4 N1K 91.6(3)
N1J Fe4 N1F 92.6(3)
N1K Fe4 N1F 89.3(3)
N1J Fe4 N3F 172.3(3)
N1K Fe4 N3F 92.5(3)
N1F Fe4 N3F 81.0(3)
N1J Fe4 N3K 91.2(3)
N1K Fe4 N3K 81.0(3)
N1F Fe4 N3K 169.7(3)
N3F Fe4 N3K 95.9(3)
N1J Fe4 N3J 80.9(3)
N1K Fe4 N3J 172.5(3)
N1F Fe4 N3J 92.0(3)
N3F Fe4 N3J 95.0(3)
N3K Fe4 N3J 98.0(3)
C6A N1A C8A 105.3(7)
C6A N1A Fe1 113.9(5)
C8A N1A Fe1 140.7(6)
C6A N2A C7A 106.7(7)
C6A N2A C5A 125.0(7)
C7A N2A C5A 127.5(7)
C9A N3A C10A 113.7(9)
C9A N3A C10Z 118.9(13)
C10A N3A C10Z 10.2(10)
C9A N3A Fe1 113.8(5)
C10A N3A Fe1 132.5(8)
C10Z N3A Fe1 126.4(11)
C6B N1B C8B 108.8(7)
C6B N1B Fe2 111.8(6)
C8B N1B Fe2 139.3(6)
C7B N2B C6B 105.4(7)
C7B N2B C5B 125.9(7)
C6B N2B C5B 128.3(8)
C9B N3B C10B 116.9(6)
C9B N3B Fe2 115.0(5)
C10B N3B Fe2 128.0(4)
C6C N1C C8C 102.3(8)
C6C N1C Fe1 116.6(6)
C8C N1C Fe1 141.0(7)
C6C N2C C7C 105.1(8)
C6C N2C C5C 129.1(9)
C7C N2C C5C 125.8(9)
C9C N3C C10C 118.4(9)
C9C N3C C10X 117.9(17)
C10C N3C C10X 9.2(13)
C9C N3C Fe1 113.5(6)
C10C N3C Fe1 128.0(7)
C10X N3C Fe1 127.4(15)
C6D N1D C8D 105.8(7)
C6D N1D Fe3 113.5(6)
C8D N1D Fe3 140.6(6)
C6D N2D C7D 106.3(7)
C6D N2D C5D 127.6(8)
C7D N2D C5D 126.0(8)
C9D N3D C10W 120.3(15)
C9D N3D C10D 117.0(8)
C10W N3D C10D 6.3(11)
C9D N3D Fe3 113.5(6)
C10W N3D Fe3 125.3(14)
C10D N3D Fe3 129.3(6)
C6E N1E C8E 104.5(8)
C6E N1E Fe1 114.3(7)
C8E N1E Fe1 140.9(6)
C6E N2E C7E 109.4(7)
C6E N2E C5E 127.8(8)
C7E N2E C5E 122.6(8)
C9E N3E C10V 109.5(16)
C9E N3E C10E 119.1(9)
C10V N3E C10E 10(2)
C9E N3E Fe1 116.8(6)
C10V N3E Fe1 133.3(15)
C10E N3E Fe1 123.9(7)
C6F N1F C8F 106.2(8)
C6F N1F Fe4 112.9(6)
C8F N1F Fe4 140.8(7)
C7F N2F C6F 105.7(8)
C7F N2F C5F 129.9(8)
C6F N2F C5F 124.1(8)
C9F N3F C10F 117.8(7)
C9F N3F Fe4 116.4(6)
C10F N3F Fe4 125.8(5)
C6G N1G C8G 104.3(7)
C6G N1G Fe2 113.8(5)
C8G N1G Fe2 141.8(6)
C7G N2G C6G 109.1(7)
C7G N2G C5G 123.2(8)
C6G N2G C5G 127.7(8)
C9G N3G C10G 121.7(7)
C9G N3G Fe2 112.9(6)
C10G N3G Fe2 125.3(4)
C6H N1H C8H 108.3(8)
C6H N1H Fe3 111.7(5)
C8H N1H Fe3 140.1(7)
C6H N2H C7H 106.2(8)
C6H N2H C5H 125.6(8)
C7H N2H C5H 128.0(8)
C9H N3H C10H 116.5(7)
C9H N3H Fe3 115.4(5)
C10H N3H Fe3 128.1(5)
C6I N1I C8I 105.3(7)
C6I N1I Fe3 112.3(5)
C8I N1I Fe3 142.2(7)
C6I N2I C7I 105.9(8)
C6I N2I C5I 129.1(10)
C7I N2I C5I 124.9(9)
C9I N3I C10I 118.1(8)
C9I N3I Fe3 115.0(6)
C10I N3I Fe3 126.8(5)
C6J N1J C8J 105.9(7)
C6J N1J Fe4 114.5(6)
C8J N1J Fe4 139.5(6)
C6J N2J C7J 108.3(7)
C6J N2J C5J 122.7(9)
C7J N2J C5J 128.3(8)
C9J N3J C10J 118.6(10)
C9J N3J C10Q 117.1(12)
C10J N3J C10Q 1.5(19)
C9J N3J Fe4 114.2(5)
C10J N3J Fe4 127.0(9)
C10Q N3J Fe4 128.4(11)
C6K N1K C8K 107.1(8)
C6K N1K Fe4 112.7(6)
C8K N1K Fe4 140.2(7)
C7K N2K C6K 106.1(8)
C7K N2K C5K 125.2(9)
C6K N2K C5K 128.7(9)
C9K N3K C10P 112.9(14)
C9K N3K C10K 123.0(9)
C10P N3K C10K 11.8(17)
C9K N3K Fe4 112.5(5)
C10P N3K Fe4 133.7(13)
C10K N3K Fe4 124.4(8)
C6L N1L C8L 103.6(7)
C6L N1L Fe2 114.8(6)
C8L N1L Fe2 140.4(6)
C6L N2L C7L 103.4(7)
C6L N2L C5L 126.8(9)
C7L N2L C5L 129.8(8)
C9L N3L C10L 120.1(6)
C9L N3L Fe2 112.1(6)
C10L N3L Fe2 127.8(5)
C1A O1A C4A 117.3(7)
C1B O1B C4B 117.1(6)
C1C O1C C4C 118.2(9)
C1D O1D C4D 115.1(7)
C1E O1E C4E 117.7(6)
C4F O1F C1F 118.0(6)
C1G O1G C4G 117.0(7)
C1H O1H C4H 117.7(7)
C1I O1I C4I 116.3(7)
C1J O1J C4J 119.0(7)
C4K O1K C1K 117.8(8)
C4L O1L C1L 119.5(8)
O3A S1A O4A 116.1(5)
O3A S1A O2A 114.8(4)
O4A S1A O2A 114.4(5)
O3A S1A C22A 102.5(5)
O4A S1A C22A 103.6(5)
O2A S1A C22A 102.9(5)
F3A C22A F2A 107.4(10)
F3A C22A F1A 106.6(10)
F2A C22A F1A 107.6(10)
F3A C22A S1A 113.1(8)
F2A C22A S1A 110.1(8)
F1A C22A S1A 111.8(8)
O3B S1B O4B 116.5(5)
O3B S1B O2B 114.9(4)
O4B S1B O2B 116.1(5)
O3B S1B C22B 105.0(5)
O4B S1B C22B 100.3(6)
O2B S1B C22B 100.4(5)
F3B C22B F1B 108.1(11)
F3B C22B F2B 108.6(11)
F1B C22B F2B 111.0(11)
F3B C22B S1B 110.7(10)
F1B C22B S1B 109.4(9)
F2B C22B S1B 109.1(9)
O2C S1C O4C 116.2(6)
O2C S1C O3C 116.3(5)
O4C S1C O3C 112.4(6)
O2C S1C C22C 104.0(5)
O4C S1C C22C 102.6(5)
O3C S1C C22C 102.9(5)
F3C C22C F1C 109.1(9)
F3C C22C F2C 105.0(9)
F1C C22C F2C 103.6(9)
F3C C22C S1C 112.2(8)
F1C C22C S1C 113.7(8)
F2C C22C S1C 112.6(7)
O2D S1D O3D 118.9(5)
O2D S1D O4D 113.3(5)
O3D S1D O4D 109.7(5)
O2D S1D C22D 104.8(5)
O3D S1D C22D 104.1(5)
O4D S1D C22D 104.5(5)
F2D C22D F1D 104.3(9)
F2D C22D F3D 106.8(9)
F1D C22D F3D 106.3(10)
F2D C22D S1D 113.7(8)
F1D C22D S1D 113.3(8)
F3D C22D S1D 111.8(8)
O4E S1E O3E 114.6(4)
O4E S1E O2E 115.7(4)
O3E S1E O2E 114.5(4)
O4E S1E C22E 103.2(5)
O3E S1E C22E 103.4(4)
O2E S1E C22E 103.0(4)
F3E C22E F2E 108.1(9)
F3E C22E F1E 107.6(9)
F2E C22E F1E 105.6(9)
F3E C22E S1E 114.5(8)
F2E C22E S1E 110.3(7)
F1E C22E S1E 110.4(7)

loop_
_geom_bond_atom_site_label_1
_geom_bond_atom_site_label_2
_geom_bond_distance
C1A C3B 1.352(11)
C1A O1A 1.382(10)
C1A C2A 1.400(11)
C2A C3A 1.382(11)
C2A H2AA 0.9500
C3A C1B 1.389(11)
C3A H3AA 0.9500
C4A O1A 1.410(9)
C4A C5A 1.473(11)
C4A H4AA 0.9900
C4A H4AB 0.9900
C5A N2A 1.472(10)
C5A H5AA 0.9900
C5A H5AB 0.9900
C6A N1A 1.341(9)
C6A N2A 1.353(10)
C6A C9A 1.485(11)
C7A C8A 1.356(12)
C7A N2A 1.367(10)
C7A H7AA 0.9500
C8A N1A 1.386(10)
C8A H8AA 0.9500
C9A N3A 1.293(10)
C9A H9AA 0.9500
C10A N3A 1.484(11)
C10A C12A 1.486(12)
C10A C21A 1.528(15)
C10A H10A 1.0000
C15A C16A 1.393(12)
C15A C14A 1.427(12)
C15A C20A 1.445(12)
C16A C17A 1.422(11)
C16A C11A 1.433(11)
C11A C12A 1.350(11)
C11A H11A 0.9500
C12A C13A 1.380(11)
C13A C14A 1.351(12)
C13A H13A 0.9500
C14A H14A 0.9500
C17A C18A 1.330(11)
C17A H17A 0.9500
C18A C19A 1.378(12)
C18A H18A 0.9500
C19A C20A 1.356(12)
C19A H19A 0.9500
C20A H20A 0.9500
C21A H21A 0.9800
C21A H21B 0.9800
C21A H21C 0.9800
C10Z C12Z 1.488(14)
C10Z N3A 1.514(13)
C10Z C21Z 1.518(16)
C10Z H10B 1.0000
C15Z C16Z 1.390(11)
C15Z C20Z 1.414(13)
C15Z C14Z 1.419(12)
C16Z C17Z 1.428(12)
C16Z C11Z 1.436(12)
C11Z C12Z 1.345(12)
C11Z H11B 0.9500
C12Z C13Z 1.398(13)
C13Z C14Z 1.356(13)
C13Z H13B 0.9500
C14Z H14B 0.9500
C17Z C18Z 1.350(13)
C17Z H17B 0.9500
C18Z C19Z 1.385(13)
C18Z H18B 0.9500
C19Z C20Z 1.364(13)
C19Z H19B 0.9500
C20Z H20B 0.9500
C21Z H21D 0.9800
C21Z H21E 0.9800
C21Z H21F 0.9800
C1B O1B 1.364(9)
C1B C2B 1.379(10)
C2B C3B 1.346(11)
C2B H2BA 0.9500
C3B H3BA 0.9500
C4B O1B 1.420(9)
C4B C5B 1.478(11)
C4B H4BA 0.9900
C4B H4BB 0.9900
C5B N2B 1.422(10)
C5B H5BA 0.9900
C5B H5BB 0.9900
C6B N1B 1.309(9)
C6B N2B 1.399(9)
C6B C9B 1.403(11)
C7B C8B 1.377(11)
C7B N2B 1.381(10)
C7B H7BA 0.9500
C8B N1B 1.364(10)
C8B H8BA 0.9500
C9B N3B 1.320(9)
C9B H9BA 0.9500
C10B N3B 1.479(10)
C10B C21B 1.492(10)
C10B C12B 1.543(9)
C10B H10C 1.0000
C15B C16B 1.392(7)
C15B C14B 1.420(9)
C15B C20B 1.430(9)
C16B C17B 1.409(9)
C16B C11B 1.426(8)
C11B C12B 1.351(8)
C11B H11C 0.9500
C12B C13B 1.405(9)
C13B C14B 1.334(9)
C13B H13C 0.9500
C14B H14C 0.9500
C17B C18B 1.375(9)
C17B H17C 0.9500
C18B C19B 1.394(10)
C18B H18C 0.9500
C19B C20B 1.340(9)
C19B H19C 0.9500
C20B H20C 0.9500
C21B H21G 0.9800
C21B H21H 0.9800
C21B H21I 0.9800
C1C C3D 1.352(15)
C1C O1C 1.393(12)
C1C C2C 1.433(13)
C2C C3C 1.299(12)
C2C H2CA 0.9500
C3C C1D 1.435(12)
C3C H3CA 0.9500
C4C O1C 1.411(11)
C4C C5C 1.485(12)
C4C H4CA 0.9900
C4C H4CB 0.9900
C5C N2C 1.477(11)
C5C H5CA 0.9900
C5C H5CB 0.9900
C6C N1C 1.293(11)
C6C N2C 1.340(11)
C6C C9C 1.492(12)
C7C C8C 1.335(12)
C7C N2C 1.344(12)
C7C H7CA 0.9500
C8C N1C 1.401(11)
C8C H8CA 0.9500
C9C N3C 1.265(10)
C9C H9CA 0.9500
C10C N3C 1.467(10)
C10C C12C 1.520(11)
C10C C21C 1.546(12)
C10C H10D 1.0000
C15C C16C 1.379(9)
C15C C20C 1.429(11)
C15C C14C 1.433(11)
C16C C17C 1.421(10)
C16C C11C 1.428(11)
C11C C12C 1.337(10)
C11C H11D 0.9500
C12C C13C 1.390(11)
C13C C14C 1.350(11)
C13C H13D 0.9500
C14C H14D 0.9500
C17C C18C 1.362(11)
C17C H17D 0.9500
C18C C19C 1.369(11)
C18C H18D 0.9500
C19C C20C 1.343(11)
C19C H19D 0.9500
C20C H20D 0.9500
C21C H21J 0.9800
C21C H21K 0.9800
C21C H21L 0.9800
C10X N3C 1.492(14)
C10X C12X 1.505(14)
C10X C21X 1.530(19)
C10X H10E 1.0000
C15X C16X 1.379(11)
C15X C14X 1.427(13)
C15X C20X 1.427(13)
C16X C11X 1.415(13)
C16X C17X 1.418(13)
C11X C12X 1.342(13)
C11X H11E 0.9500
C12X C13X 1.390(13)
C13X C14X 1.345(13)
C13X H13E 0.9500
C14X H14E 0.9500
C17X C18X 1.345(13)
C17X H17E 0.9500
C18X C19X 1.380(14)
C18X H18E 0.9500
C19X C20X 1.353(13)
C19X H19E 0.9500
C20X H20E 0.9500
C21X H21M 0.9800
C21X H21N 0.9800
C21X H21O 0.9800
C1D C2D 1.321(11)
C1D O1D 1.356(10)
C2D C3D 1.380(14)
C2D H2DA 0.9500
C3D H3DA 0.9500
C4D O1D 1.380(11)
C4D C5D 1.536(11)
C4D H4DA 0.9900
C4D H4DB 0.9900
C5D N2D 1.462(10)
C5D H5DA 0.9900
C5D H5DB 0.9900
C6D N1D 1.314(9)
C6D N2D 1.340(10)
C6D C9D 1.438(12)
C7D C8D 1.340(11)
C7D N2D 1.358(10)
C7D H7DA 0.9500
C8D N1D 1.336(10)
C8D H8DA 0.9500
C9D N3D 1.309(10)
C9D H9DA 0.9500
C10D N3D 1.470(10)
C10D C12D 1.506(10)
C10D C21D 1.529(12)
C10D H10F 1.0000
C15D C16D 1.390(9)
C15D C20D 1.392(11)
C15D C14D 1.411(10)
C16D C17D 1.396(10)
C16D C11D 1.417(10)
C11D C12D 1.349(10)
C11D H11F 0.9500
C12D C13D 1.386(10)
C13D C14D 1.352(10)
C13D H13F 0.9500
C14D H14F 0.9500
C17D C18D 1.362(11)
C17D H17F 0.9500
C18D C19D 1.360(11)
C18D H18F 0.9500
C19D C20D 1.363(11)
C19D H19F 0.9500
C20D H20F 0.9500
C21D H21P 0.9800
C21D H21Q 0.9800
C21D H21R 0.9800
C10W N3D 1.469(14)
C10W C12W 1.497(14)
C10W C21W 1.511(17)
C10W H10G 1.0000
C15W C16W 1.380(11)
C15W C14W 1.412(13)
C15W C20W 1.422(13)
C16W C11W 1.407(13)
C16W C17W 1.408(13)
C11W C12W 1.351(13)
C11W H11G 0.9500
C12W C13W 1.394(13)
C13W C14W 1.351(13)
C13W H13G 0.9500
C14W H14G 0.9500
C17W C18W 1.354(13)
C17W H17G 0.9500
C18W C19W 1.397(14)
C18W H18G 0.9500
C19W C20W 1.343(14)
C19W H19G 0.9500
C20W H20G 0.9500
C21W H21S 0.9800
C21W H21T 0.9800
C21W H21U 0.9800
C1E C3F 1.365(11)
C1E C2E 1.366(11)
C1E O1E 1.392(9)
C2E C3E 1.355(11)
C2E H2EA 0.9500
C3E C1F 1.366(10)
C3E H3EA 0.9500
C4E O1E 1.396(9)
C4E C5E 1.525(10)
C4E H4EA 0.9900
C4E H4EB 0.9900
C5E N2E 1.489(10)
C5E H5EA 0.9900
C5E H5EB 0.9900
C6E N1E 1.324(10)
C6E N2E 1.350(11)
C6E C9E 1.450(12)
C7E N2E 1.365(11)
C7E C8E 1.379(11)
C7E H7EA 0.9500
C8E N1E 1.379(11)
C8E H8EA 0.9500
C9E N3E 1.274(10)
C9E H9EA 0.9500
C10E N3E 1.482(10)
C10E C21E 1.527(12)
C10E C12E 1.528(11)
C10E H10H 1.0000
C15E C14E 1.385(11)
C15E C16E 1.397(10)
C15E C20E 1.403(11)
C16E C11E 1.406(11)
C16E C17E 1.426(11)
C11E C12E 1.348(10)
C11E H11H 0.9500
C12E C13E 1.367(10)
C13E C14E 1.348(11)
C13E H13H 0.9500
C14E H14H 0.9500
C17E C18E 1.354(12)
C17E H17H 0.9500
C18E C19E 1.379(12)
C18E H18H 0.9500
C19E C20E 1.350(12)
C19E H19H 0.9500
C20E H20H 0.9500
C21E H21V 0.9800
C21E H21W 0.9800
C21E H21X 0.9800
C10V N3E 1.483(14)
C10V C12V 1.516(15)
C10V C21V 1.528(18)
C10V H10I 1.0000
C15V C16V 1.380(11)
C15V C20V 1.421(13)
C15V C14V 1.423(13)
C16V C17V 1.421(13)
C16V C11V 1.422(13)
C11V C12V 1.343(13)
C11V H11I 0.9500
C12V C13V 1.394(13)
C13V C14V 1.342(13)
C13V H13I 0.9500
C14V H14I 0.9500
C17V C18V 1.352(13)
C17V H17I 0.9500
C18V C19V 1.390(14)
C18V H18I 0.9500
C19V C20V 1.347(14)
C19V H19I 0.9500
C20V H20I 0.9500
C21V H21Y 0.9800
C21V H21Z 0.9800
C21V H22A 0.9800
C1F C2F 1.287(11)
C1F O1F 1.396(8)
C2F C3F 1.398(11)
C2F H2FA 0.9500
C3F H3FA 0.9500
C4F O1F 1.391(9)
C4F C5F 1.541(10)
C4F H4FA 0.9900
C4F H4FB 0.9900
C5F N2F 1.437(11)
C5F H5FA 0.9900
C5F H5FB 0.9900
C6F N1F 1.335(10)
C6F N2F 1.345(10)
C6F C9F 1.459(11)
C7F C8F 1.303(12)
C7F N2F 1.317(10)
C7F H7FA 0.9500
C8F N1F 1.340(10)
C8F H8FA 0.9500
C9F N3F 1.273(10)
C9F H9FA 0.9500
C10F C21F 1.467(11)
C10F C12F 1.519(10)
C10F N3F 1.536(9)
C10F H10J 1.0000
C15F C16F 1.380(8)
C15F C14F 1.406(9)
C15F C20F 1.429(9)
C16F C17F 1.399(9)
C16F C11F 1.461(8)
C11F C12F 1.339(8)
C11F H11J 0.9500
C12F C13F 1.372(9)
C13F C14F 1.355(9)
C13F H13J 0.9500
C14F H14J 0.9500
C17F C18F 1.347(9)
C17F H17J 0.9500
C18F C19F 1.402(10)
C18F H18J 0.9500
C19F C20F 1.347(10)
C19F H19J 0.9500
C20F H20J 0.9500
C21F H22B 0.9800
C21F H22C 0.9800
C21F H22D 0.9800
C1G C2G 1.360(12)
C1G O1G 1.362(11)
C1G C3H 1.416(12)
C2G C3G 1.372(12)
C2G H2GA 0.9500
C3G C1H 1.384(12)
C3G H3GA 0.9500
C4G O1G 1.415(10)
C4G C5G 1.517(12)
C4G H4GA 0.9900
C4G H4GB 0.9900
C5G N2G 1.431(10)
C5G H5GA 0.9900
C5G H5GB 0.9900
C6G N1G 1.321(9)
C6G N2G 1.360(9)
C6G C9G 1.403(11)
C7G N2G 1.303(10)
C7G C8G 1.375(11)
C7G H7GA 0.9500
C8G N1G 1.339(11)
C8G H8GA 0.9500
C9G N3G 1.282(9)
C9G H9GA 0.9500
C10G N3G 1.471(9)
C10G C12G 1.503(10)
C10G C21G 1.519(11)
C10G H10K 1.0000
C15G C16G 1.385(8)
C15G C20G 1.416(9)
C15G C14G 1.427(9)
C16G C11G 1.416(8)
C16G C17G 1.426(9)
C11G C12G 1.346(9)
C11G H11K 0.9500
C12G C13G 1.401(8)
C13G C14G 1.341(9)
C13G H13K 0.9500
C14G H14K 0.9500
C17G C18G 1.355(10)
C17G H17K 0.9500
C18G C19G 1.379(11)
C18G H18K 0.9500
C19G C20G 1.298(10)
C19G H19K 0.9500
C20G H20K 0.9500
C21G H22E 0.9800
C21G H22F 0.9800
C21G H22G 0.9800
C1H C2H 1.340(11)
C1H O1H 1.365(10)
C2H C3H 1.388(12)
C2H H2HA 0.9500
C3H H3HA 0.9500
C4H O1H 1.431(9)
C4H C5H 1.548(12)
C4H H4HA 0.9900
C4H H4HB 0.9900
C5H N2H 1.474(11)
C5H H5HA 0.9900
C5H H5HB 0.9900
C6H N1H 1.343(10)
C6H N2H 1.372(10)
C6H C9H 1.416(11)
C7H C8H 1.320(12)
C7H N2H 1.393(11)
C7H H7HA 0.9500
C8H N1H 1.346(10)
C8H H8HA 0.9500
C9H N3H 1.318(10)
C9H H9HA 0.9500
C10H N3H 1.497(9)
C10H C12H 1.513(10)
C10H C21H 1.532(10)
C10H H10L 1.0000
C15H C16H 1.384(9)
C15H C14H 1.405(10)
C15H C20H 1.469(10)
C16H C17H 1.390(10)
C16H C11H 1.474(9)
C11H C12H 1.389(9)
C11H H11L 0.9500
C12H C13H 1.423(9)
C13H C14H 1.371(9)
C13H H13L 0.9500
C14H H14L 0.9500
C17H C18H 1.346(10)
C17H H17L 0.9500
C18H C19H 1.398(11)
C18H H18L 0.9500
C19H C20H 1.332(11)
C19H H19L 0.9500
C20H H20L 0.9500
C21H H22H 0.9800
C21H H22I 0.9800
C21H H22J 0.9800
C1I O1I 1.373(11)
C1I C2I 1.382(13)
C1I C3J 1.387(11)
C2I C3I 1.405(12)
C2I H2IA 0.9500
C3I C1J 1.368(11)
C3I H3IA 0.9500
C4I O1I 1.470(11)
C4I C5I 1.489(12)
C4I H4IA 0.9900
C4I H4IB 0.9900
C5I N2I 1.458(12)
C5I H5IA 0.9900
C5I H5IB 0.9900
C6I N2I 1.341(10)
C6I N1I 1.354(10)
C6I C9I 1.418(12)
C7I C8I 1.325(12)
C7I N2I 1.380(12)
C7I H7IA 0.9500
C8I N1I 1.377(10)
C8I H8IA 0.9500
C9I N3I 1.294(10)
C9I H9IA 0.9500
C10I N3I 1.506(10)
C10I C12I 1.511(11)
C10I C21I 1.534(12)
C10I H10M 1.0000
C15I C16I 1.396(9)
C15I C14I 1.410(10)
C15I C20I 1.434(10)
C16I C17I 1.410(10)
C16I C11I 1.440(10)
C11I C12I 1.353(9)
C11I H11M 0.9500
C12I C13I 1.388(9)
C13I C14I 1.352(10)
C13I H13M 0.9500
C14I H14M 0.9500
C17I C18I 1.331(11)
C17I H17M 0.9500
C18I C19I 1.391(11)
C18I H18M 0.9500
C19I C20I 1.348(11)
C19I H19M 0.9500
C20I H20M 0.9500
C21I H22K 0.9800
C21I H22L 0.9800
C21I H22M 0.9800
C1J O1J 1.379(11)
C1J C2J 1.388(13)
C2J C3J 1.367(13)
C2J H2JA 0.9500
C3J H3JA 0.9500
C4J O1J 1.380(12)
C4J C5J 1.515(13)
C4J H4JA 0.9900
C4J H4JB 0.9900
C5J N2J 1.481(10)
C5J H5JA 0.9900
C5J H5JB 0.9900
C6J N1J 1.349(10)
C6J N2J 1.356(10)
C6J C9J 1.429(11)
C7J C8J 1.349(12)
C7J N2J 1.363(11)
C7J H7JA 0.9500
C8J N1J 1.382(11)
C8J H8JA 0.9500
C9J N3J 1.317(9)
C9J H9JA 0.9500
C10J C21J 1.478(13)
C10J N3J 1.495(12)
C10J C12J 1.497(12)
C10J H10N 1.0000
C15J C16J 1.380(11)
C15J C14J 1.425(12)
C15J C20J 1.425(12)
C16J C11J 1.426(12)
C16J C17J 1.430(12)
C11J C12J 1.337(12)
C11J H11N 0.9500
C12J C13J 1.392(12)
C13J C14J 1.332(12)
C13J H13N 0.9500
C14J H14N 0.9500
C17J C18J 1.339(12)
C17J H17N 0.9500
C18J C19J 1.388(13)
C18J H18N 0.9500
C19J C20J 1.339(13)
C19J H19N 0.9500
C20J H20N 0.9500
C21J H22N 0.9800
C21J H22O 0.9800
C21J H22P 0.9800
C10Q N3J 1.513(13)
C10Q C12Q 1.514(13)
C10Q C21Q 1.529(17)
C10Q H10O 1.0000
C15Q C16Q 1.390(11)
C15Q C14Q 1.420(12)
C15Q C20Q 1.420(13)
C16Q C11Q 1.409(12)
C16Q C17Q 1.439(12)
C11Q C12Q 1.346(12)
C11Q H11O 0.9500
C12Q C13Q 1.385(13)
C13Q C14Q 1.349(13)
C13Q H13O 0.9500
C14Q H14O 0.9500
C17Q C18Q 1.329(13)
C17Q H17O 0.9500
C18Q C19Q 1.402(13)
C18Q H18O 0.9500
C19Q C20Q 1.342(13)
C19Q H19O 0.9500
C20Q H20O 0.9500
C21Q H22Q 0.9800
C21Q H22R 0.9800
C21Q H22S 0.9800
C1K C3L 1.342(13)
C1K C2K 1.401(14)
C1K O1K 1.427(13)
C2K C3K 1.357(14)
C2K H2KA 0.9500
C3K C1L 1.390(13)
C3K H3KA 0.9500
C4K O1K 1.327(12)
C4K C5K 1.502(13)
C4K H4KA 0.9900
C4K H4KB 0.9900
C5K N2K 1.444(11)
C5K H5KA 0.9900
C5K H5KB 0.9900
C6K N1K 1.328(11)
C6K C9K 1.339(11)
C6K N2K 1.378(11)
C7K N2K 1.331(13)
C7K C8K 1.366(12)
C7K H7KA 0.9500
C8K N1K 1.409(10)
C8K H8KA 0.9500
C9K N3K 1.360(10)
C9K H9KA 0.9500
C10K N3K 1.497(10)
C10K C12K 1.527(11)
C10K C21K 1.528(12)
C10K H10P 1.0000
C15K C16K 1.383(9)
C15K C14K 1.419(11)
C15K C20K 1.433(11)
C16K C17K 1.414(11)
C16K C11K 1.427(11)
C11K C12K 1.352(11)
C11K H11P 0.9500
C12K C13K 1.388(11)
C13K C14K 1.364(11)
C13K H13P 0.9500
C14K H14P 0.9500
C17K C18K 1.337(11)
C17K H17P 0.9500
C18K C19K 1.385(12)
C18K H18P 0.9500
C19K C20K 1.347(12)
C19K H19P 0.9500
C20K H20P 0.9500
C21K H22T 0.9800
C21K H22U 0.9800
C21K H22V 0.9800
C10P N3K 1.490(13)
C10P C12P 1.521(14)
C10P C21P 1.529(17)
C10P H10Q 1.0000
C15P C16P 1.385(11)
C15P C14P 1.417(13)
C15P C20P 1.417(13)
C16P C17P 1.412(13)
C16P C11P 1.417(12)
C11P C12P 1.343(13)
C11P H11Q 0.9500
C12P C13P 1.400(13)
C13P C14P 1.355(13)
C13P H13Q 0.9500
C14P H14Q 0.9500
C17P C18P 1.361(13)
C17P H17Q 0.9500
C18P C19P 1.393(14)
C18P H18Q 0.9500
C19P C20P 1.348(13)
C19P H19Q 0.9500
C20P H20Q 0.9500
C21P H22W 0.9800
C21P H22X 0.9800
C21P H22Y 0.9800
C1L C2L 1.355(13)
C1L O1L 1.412(11)
C2L C3L 1.354(13)
C2L H2LA 0.9500
C3L H3LA 0.9500
C4L O1L 1.411(10)
C4L C5L 1.448(12)
C4L H4LA 0.9900
C4L H4LB 0.9900
C5L N2L 1.495(11)
C5L H5LA 0.9900
C5L H5LB 0.9900
C6L N1L 1.332(10)
C6L N2L 1.362(10)
C6L C9L 1.414(11)
C7L C8L 1.335(11)
C7L N2L 1.376(11)
C7L H7LA 0.9500
C8L N1L 1.382(10)
C8L H8LA 0.9500
C9L N3L 1.309(9)
C9L H9LA 0.9500
C10L C12L 1.472(11)
C10L C21L 1.475(11)
C10L N3L 1.484(10)
C10L H10R 1.0000
C15L C14L 1.372(9)
C15L C16L 1.393(8)
C15L C20L 1.457(10)
C16L C17L 1.371(10)
C16L C11L 1.468(9)
C11L C12L 1.333(9)
C11L H11R 0.9500
C12L C13L 1.405(9)
C13L C14L 1.348(9)
C13L H13R 0.9500
C14L H14R 0.9500
C17L C18L 1.376(10)
C17L H17R 0.9500
C18L C19L 1.371(10)
C18L H18R 0.9500
C19L C20L 1.343(10)
C19L H19R 0.9500
C20L H20R 0.9500
C21L H22Z 0.9800
C21L H23A 0.9800
C21L H23B 0.9800
Fe1 N1E 1.898(7)
Fe1 N1C 1.915(7)
Fe1 N1A 1.946(6)
Fe1 N3E 1.977(6)
Fe1 N3A 1.983(6)
Fe1 N3C 2.015(6)
Fe2 N1L 1.897(6)
Fe2 N1G 1.912(7)
Fe2 N1B 1.958(7)
Fe2 N3G 1.971(6)
Fe2 N3B 1.989(6)
Fe2 N3L 2.026(6)
Fe3 N1I 1.939(6)
Fe3 N1H 1.945(7)
Fe3 N1D 1.959(7)
Fe3 N3I 1.984(7)
Fe3 N3H 1.988(6)
Fe3 N3D 2.004(6)
Fe4 N1J 1.928(7)
Fe4 N1K 1.931(7)
Fe4 N1F 1.957(7)
Fe4 N3F 1.977(7)
Fe4 N3K 1.994(7)
Fe4 N3J 2.022(6)
S1A O3A 1.421(6)
S1A O4A 1.424(6)
S1A O2A 1.437(6)
S1A C22A 1.792(10)
C22A F3A 1.305(11)
C22A F2A 1.306(11)
C22A F1A 1.320(10)
S1B O3B 1.402(5)
S1B O4B 1.428(6)
S1B O2B 1.434(6)
S1B C22B 1.802(11)
C22B F3B 1.270(12)
C22B F1B 1.311(11)
C22B F2B 1.330(11)
S1C O2C 1.406(7)
S1C O4C 1.418(7)
S1C O3C 1.435(7)
S1C C22C 1.793(9)
C22C F3C 1.298(10)
C22C F1C 1.313(10)
C22C F2C 1.338(10)
S1D O2D 1.416(5)
S1D O3D 1.420(6)
S1D O4D 1.460(7)
S1D C22D 1.759(10)
C22D F2D 1.328(11)
C22D F1D 1.328(10)
C22D F3D 1.339(11)
S1E O4E 1.426(6)
S1E O3E 1.428(5)
S1E O2E 1.434(5)
S1E C22E 1.769(10)
C22E F3E 1.296(10)
C22E F2E 1.329(9)
C22E F1E 1.338(9)

loop_
_platon_squeeze_void_nr
_platon_squeeze_void_average_x
_platon_squeeze_void_average_y
_platon_squeeze_void_average_z
_platon_squeeze_void_volume
_platon_squeeze_void_count_electrons
_platon_squeeze_void_content
1 0.259 -0.123 0.258 2032 256 ' '
2 0.564 0.271 0.789 13 3 ' '
3 0.777 0.234 0.960 9 1 ' '
